data_1565994
loop_
_publ_author_name
'Scelle, J\'er\'emy'
'Vervoitte, Hugo'
'Bouteiller, Laurent'
'Chamoreau, Lise-Marie'
'Sollogoub, Matthieu'
'Vives, Guillaume'
'Hasenknopf, Bernold'

_publ_section_title
;
 Size-dependent compression of threaded alkyldiphosphate in head to head
 cyclodextrin [3]pseudorotaxanes
;
_journal_issue 8
_journal_name_full 'Chemical Science'
_journal_page_first 2218
_journal_page_last 2225
_journal_paper_doi 10.1039/D1SC05697B
_journal_volume 13
_journal_year 2022
_chemical_absolute_configuration syn
_chemical_formula_moiety '4(C36 H60 O30), 2 (C12 H24 P2 O8), 77.5 H2 O, 8 K '
_chemical_formula_sum 'C168 H443 K8 O213.5 P4'
_chemical_formula_weight 6316.88
_space_group_crystal_system monoclinic
_space_group_IT_number 4
_space_group_name_Hall 'P 2yb'
_space_group_name_H-M_alt 'P 1 21 1'
_atom_sites_solution_hydrogens geom
_audit_creation_date 2021-10-07
_audit_creation_method
;
Olex2 1.2
(compiled 2018.05.29 svn.r3508 for OlexSys, GUI svn.r5506)
;
_audit_update_record
;
2021-10-11 deposited with the CCDC.	2022-01-17 downloaded from the CCDC.
;
_cell_angle_alpha 90
_cell_angle_beta 92.681(8)
_cell_angle_gamma 90
_cell_formula_units_Z 2
_cell_length_a 22.944(3)
_cell_length_b 13.9699(15)
_cell_length_c 44.772(5)
_cell_measurement_reflns_used 9913
_cell_measurement_temperature 150
_cell_measurement_theta_max 42.29
_cell_measurement_theta_min 3.86
_cell_volume 14335(3)
_computing_cell_refinement 'Bruker SAINT'
_computing_data_collection 'Bruker APEX2'
_computing_data_reduction 'Bruker SAINT'
_computing_molecular_graphics 'Olex2 (Dolomanov et al., 2009)'
_computing_publication_material 'Olex2 (Dolomanov et al., 2009)'
_computing_structure_refinement 'ShelXL (Sheldrick, 2015)'
_computing_structure_solution 'ShelXD (Sheldrick, 2008)'
_diffrn_ambient_temperature 150
_diffrn_measured_fraction_theta_full 0.952
_diffrn_measured_fraction_theta_max 0.952
_diffrn_measurement_device_type 'Bruker APEX-II CCD'
_diffrn_measurement_method '\f and \w scans'
_diffrn_radiation_type CuK\a
_diffrn_radiation_wavelength 1.54178
_diffrn_reflns_av_R_equivalents 0.0783
_diffrn_reflns_av_unetI/netI 0.0705
_diffrn_reflns_Laue_measured_fraction_full 0.952
_diffrn_reflns_Laue_measured_fraction_max 0.952
_diffrn_reflns_limit_h_max 20
_diffrn_reflns_limit_h_min -20
_diffrn_reflns_limit_k_max 12
_diffrn_reflns_limit_k_min -12
_diffrn_reflns_limit_l_max 38
_diffrn_reflns_limit_l_min -38
_diffrn_reflns_number 86361
_diffrn_reflns_point_group_measured_fraction_full 0.954
_diffrn_reflns_point_group_measured_fraction_max 0.954
_diffrn_reflns_theta_full 43.132
_diffrn_reflns_theta_max 43.132
_diffrn_reflns_theta_min 2.964
_diffrn_standards_number 0
_exptl_absorpt_coefficient_mu 2.386
_exptl_absorpt_correction_T_max 0.7483
_exptl_absorpt_correction_T_min 0.6181
_exptl_absorpt_correction_type multi-scan
_exptl_absorpt_process_details
'SADABS-2014/5 (Bruker,2014/5) was used for absorption correction. wR2(int) was 0.1180 before and 0.0569 after correction. The Ratio of minimum to maximum transmission is 0.8260. The \l/2 correction factor is 0.00150.'
_exptl_crystal_colour colourless
_exptl_crystal_colour_primary colourless
_exptl_crystal_density_diffrn 1.463
_exptl_crystal_description needle
_exptl_crystal_F_000 6742
_exptl_crystal_recrystallization_method 'recrystallisation from solvent H2O/DMF'
_exptl_crystal_size_max 0.44
_exptl_crystal_size_mid 0.08
_exptl_crystal_size_min 0.02
_refine_diff_density_max 0.720
_refine_diff_density_min -0.430
_refine_diff_density_rms 0.076
_refine_ls_abs_structure_details
;
 Refined as an inversion twin.
;
_refine_ls_abs_structure_Flack 0.06(7)
_refine_ls_extinction_method none
_refine_ls_goodness_of_fit_ref 1.033
_refine_ls_hydrogen_treatment constr
_refine_ls_matrix_type full
_refine_ls_number_parameters 3568
_refine_ls_number_reflns 19449
_refine_ls_number_restraints 2945
_refine_ls_restrained_S_all 0.970
_refine_ls_R_factor_all 0.1136
_refine_ls_R_factor_gt 0.0947
_refine_ls_shift/su_max 1.130
_refine_ls_shift/su_mean 0.001
_refine_ls_structure_factor_coef Fsqd
_refine_ls_weighting_details 'w=1/[\s^2^(Fo^2^)+(0.1613P)^2^+50.2555P] where P=(Fo^2^+2Fc^2^)/3'
_refine_ls_weighting_scheme calc
_refine_ls_wR_factor_gt 0.2295
_refine_ls_wR_factor_ref 0.2503
_reflns_Friedel_coverage 0.890
_reflns_Friedel_fraction_full 0.956
_reflns_Friedel_fraction_max 0.956
_reflns_number_gt 15864
_reflns_number_total 19449
_reflns_threshold_expression 'I > 2\s(I)'
_cod_data_source_file d1sc05697b2.cif
_cod_data_source_block jsc306_06_0m_ap_platon
_cod_depositor_comments 'Adding full bibliography for 1565992--1565995.cif.'
_cod_original_formula_sum 'C168 H443 K8 O213.50 P4'
_cod_database_code 1565994
_shelx_shelxl_version_number 2017/1
_shelx_space_group_comment
;
The symmetry employed for this shelxl refinement is uniquely defined
by the following loop, which should always be used as a source of
symmetry information in preference to the above space-group names.
They are only intended as comments.
;
_shelx_estimated_absorpt_t_max 0.954
_shelx_estimated_absorpt_t_min 0.420
_olex2_refinement_description
;
1. Twinned data refinement
 Scales: 0.94(7)
 0.06(7)
2. Fixed Uiso
 At 1.2 times of:
  All C(H) groups, All C(H,H) groups
3. Restrained distances
 C15-C14
 1.5 with sigma of 0.02
 C21-C20
 1.54 with sigma of 0.02
 O12-C13
 1.45 with sigma of 0.02
 O12B-C13B
 1.45 with sigma of 0.02
 C14B-C13B = C14-C13
 1.54 with sigma of 0.02
 C19B-C18 = C19-C18 = C20-C19B = C19-C20
 1.54 with sigma of 0.02
 C18-C17
 1.54 with sigma of 0.02
 C20-C22B
 2.45 with sigma of 0.04
 O13-O16
 2.45 with sigma of 0.04
 P3-O12B \\sim P3-O12
 with sigma of 0.02
 O6B2-C6B2 \\sim O7B2-C6B2
 with sigma of 0.02
4. Uiso/Uaniso restraints and constraints
C6A2 \\sim C5A2: within 1.7A with sigma of 0.04 and sigma for terminal atoms of
0.08
: with sigma of 0.1 and sigma for terminal atoms of 0.2
: with sigma of 0.1 and sigma for terminal atoms of 0.2
Uanis(O1W) \\sim Ueq, Uanis(O2W) \\sim Ueq, Uanis(O3W) \\sim Ueq, Uanis(O4W)
\\sim Ueq, Uanis(O5W) \\sim Ueq, Uanis(O6W) \\sim Ueq, Uanis(O9W) \\sim Ueq,
Uanis(O11W) \\sim Ueq, Uanis(O12W) \\sim Ueq, Uanis(O13W) \\sim Ueq,
Uanis(O15W) \\sim Ueq, Uanis(O16W) \\sim Ueq, Uanis(O17W) \\sim Ueq,
Uanis(O18W) \\sim Ueq, Uanis(O20W) \\sim Ueq, Uanis(O21W) \\sim Ueq,
Uanis(O22W) \\sim Ueq, Uanis(O24W) \\sim Ueq, Uanis(O25W) \\sim Ueq,
Uanis(O26W) \\sim Ueq, Uanis(O27W) \\sim Ueq, Uanis(O28W) \\sim Ueq,
Uanis(O29W) \\sim Ueq, Uanis(O30W) \\sim Ueq, Uanis(O31W) \\sim Ueq,
Uanis(O32W) \\sim Ueq, Uanis(O33W) \\sim Ueq, Uanis(O34W) \\sim Ueq,
Uanis(O35W) \\sim Ueq, Uanis(O36W) \\sim Ueq, Uanis(O37W) \\sim Ueq,
Uanis(O38W) \\sim Ueq, Uanis(O39W) \\sim Ueq, Uanis(O41W) \\sim Ueq,
Uanis(O42W) \\sim Ueq, Uanis(O43W) \\sim Ueq, Uanis(O44W) \\sim Ueq,
Uanis(O45W) \\sim Ueq, Uanis(O46W) \\sim Ueq, Uanis(O47W) \\sim Ueq,
Uanis(O48W) \\sim Ueq, Uanis(O49W) \\sim Ueq, Uanis(O50W) \\sim Ueq,
Uanis(O51W) \\sim Ueq, Uanis(O53W) \\sim Ueq, Uanis(O54W) \\sim Ueq,
Uanis(O55W) \\sim Ueq, Uanis(O57W) \\sim Ueq, Uanis(O58W) \\sim Ueq,
Uanis(O59W) \\sim Ueq, Uanis(O60W) \\sim Ueq, Uanis(K1) \\sim Ueq, Uanis(O62W)
\\sim Ueq, Uanis(O63W) \\sim Ueq, Uanis(O64W) \\sim Ueq, Uanis(O66W) \\sim Ueq,
Uanis(O69W) \\sim Ueq, Uanis(O68W) \\sim Ueq, Uanis(O70W) \\sim Ueq,
Uanis(O71W) \\sim Ueq, Uanis(O72W) \\sim Ueq, Uanis(O73W) \\sim Ueq,
Uanis(O74W) \\sim Ueq, Uanis(O75W) \\sim Ueq, Uanis(O76W) \\sim Ueq,
Uanis(O77W) \\sim Ueq, Uanis(O78W) \\sim Ueq, Uanis(O80W) \\sim Ueq,
Uanis(O81W) \\sim Ueq, Uanis(O82W) \\sim Ueq, Uanis(O83W) \\sim Ueq,
Uanis(O86W) \\sim Ueq, Uanis(O87W) \\sim Ueq, Uanis(O17) \\sim Ueq, Uanis(O89W)
\\sim Ueq, Uanis(O90W) \\sim Ueq: with sigma of 0.1 and sigma for terminal
atoms of 0.2
Uanis(C6C1) \\sim Ueq: with sigma of 0.1 and sigma for terminal atoms of 0.2
Uanis(C6A2) \\sim Ueq: with sigma of 0.1 and sigma for terminal atoms of 0.2
5. Rigid body (RIGU) restrains
 O3E4, C1A4, C2A4, O1A4, O5A4, C3A4, O2A4, C4B4, C5A4, C4A4, O3A4, C3B4, C5B4,
 C6A4, O1F4, C2B4, O3B4, C6B4, O5B4, O6A4, C1F4, C1B4, O2B4, O6B4, C2F4, O5F4,
 O1B4, C3F4, O2F4, C5F4, C4C4, C4F4, O3F4, C6F4, C3C4, C5C4, O1E4, O6F4, O7F4,
 C2C4, O3C4, C6C4, O5C4, C1E4, C1C4, O2C4, O6C4, C2E4, O5E4, O1C4, C3E4, O2E4,
 C5E4, C4D4, C4E4, C6E4, C3D4, C5D4, O1D4, O6E4, C2D4, O3D4, C6D4, O5D4, C1D4,
 O2D4, O6D4
 with sigma for 1-2 distances of 0.004 and sigma for 1-3 distances of 0.004
 O5E3, C1A3, C2A3, O1A3, O5A3, C3A3, O2A3, C4B3, C5A3, C4A3, O3A3, C3B3, C5B3,
 C6A3, O1F3, C2B3, O3B3, C6B3, O5B3, O6A3, C1F3, C1B3, O2B3, O6B3, O5F3, C2F3,
 O1B3, C5F3, O2F3, C3F3, C4C3, C4F3, C6F3, O3F3, C3C3, C5C3, O1E3, O6F3, C2C3,
 O3C3, C6C3, O5C3, C1E3, C1C3, O2C3, O6C3, C2E3, O1C3, C3E3, O2E3, C5E3, C4D3,
 C4E3, O3E3, C6E3, C3D3, C5D3, O1D3, O6E3, C2D3, O3D3, C6D3, O5D3, C1D3, O2D3,
 O6D3
 with sigma for 1-2 distances of 0.004 and sigma for 1-3 distances of 0.004
 O2A2, C1A2, C2A2, O1A2, O5A2, C3A2, C4B2, C5A2, C4A2, O3A2, C3B2, C5B2, C6A2,
 O1F2, C2B2, O3B2, C6B2, O5B2, O6A2, C1F2, C1B2, O2B2, O6B2, O7B2, C2F2, O5F2,
 O1B2, C3F2, O2F2, C5F2, C4C2, C4F2, O3F2, C6F2, C3C2, C5C2, O1E2, O6F2, C2C2,
 O3C2, C6C2, O5C2, C1E2, C1C2, O2C2, O6C2, O7C2, C2E2, O5E2, O1C2, C3E2, O2E2,
 C5E2, C4D2, C4E2, O3E2, C6E2, C3D2, C5D2, O1D2, O6E2, C2D2, O3D2, C6D2, O5D2,
 C1D2, O2D2, O6D2
 with sigma for 1-2 distances of 0.004 and sigma for 1-3 distances of 0.004
 C1F1, C1A1, C2A1, O1A1, O5A1, C3A1, O2A1, C4B1, C5A1, C4A1, O3A1, C3B1, C5B1,
 C6A1, O1F1, C2B1, O3B1, C6B1, O5B1, O6A1, O7A1, C1B1, O2B1, O6B1, C2F1, O5F1,
 O1B1, C3F1, O2F1, C5F1, C4C1, C4F1, O3F1, C6F1, C3C1, C5C1, O1E1, O6F1, C2C1,
 O3C1, C6C1, O5C1, C1E1, C1C1, O2C1, O6C1, C2E1, O5E1, O1C1, C3E1, O2E1, C5E1,
 C4D1, C4E1, O3E1, C6E1, C3D1, C5D1, O1D1, O6E1, C2D1, O3D1, C6D1, O5D1, C1D1,
 O2D1, O6D1
 with sigma for 1-2 distances of 0.004 and sigma for 1-3 distances of 0.004
 C10, P1, O0AA, O2, O3, O1B, O2B, O3B, O4, C1, C2, C3, C4, C5, C6, C7, C8, C9,
 C11, C12, O5, P2, O6, O7, O8
 with sigma for 1-2 distances of 0.004 and sigma for 1-3 distances of 0.004
 O12, O12B, P3, O11, O11B, O9B, O9, O10B, O10
 with sigma for 1-2 distances of 0.004 and sigma for 1-3 distances of 0.004
 P4A, O13, O14, O15, O16
 with sigma for 1-2 distances of 0.004 and sigma for 1-3 distances of 0.004
6. Others
 Fixed Sof: O6A1(0.5) O7A1(0.5) O6B2(0.5) O7B2(0.5) O6C2(0.5) O7C2(0.5)
 H6F4(0.5) H6FE(0.5) O6F4(0.5) O7F4(0.5) O0AA(0.5) O2(0.5) O3(0.5) O1B(0.5)
 O2B(0.5) O3B(0.5) O9(0.5) O10(0.5) O11(0.5) O12(0.5) O9B(0.5) O10B(0.5)
 O11B(0.5) O12B(0.5) C13(0.5) C14(0.5) C15(0.5) C13B(0.5) C14B(0.5) C15B(0.5)
 C19(0.5) C19B(0.5) P4A(0.5) O13(0.5) O14(0.5) O15(0.5) O16(0.5) O5W(0.75)
 O6W(0.5) O7W(0.5) O8W(0.5) O10W(0.25) O11W(0.5) O17W(0.5) O26W(0.5) O28W(0.5)
 O32W(0.5) O57W(0.5) O65W(0.5) O66W(0.5) O80W(0.5) O82W(0.5) O83W(0.5)
 O84W(0.5) O85W(0.5) O86W(0.5) O87W(0.5) O17(0.5) O89W(0.5) O90W(0.5) O26X(0.5)
 O92W(0.5)
7.a Ternary CH refined with riding coordinates:
 C1A1(H1A1), C2A1(H2A1), C3A1(H3A1), C4A1(H4A1), C5A1(H5A1), C1B1(H1B1),
 C2B1(H2B1), C3B1(H3B1), C4B1(H4B1), C5B1(H5B1), C1C1(H1C1), C2C1(H2C1),
 C3C1(H3C1), C4C1(H4C1), C5C1(H5C1), C1D1(H1D1), C2D1(H2D1), C3D1(H3D1),
 C4D1(H4D1), C5D1(H5D1), C1E1(H1E1), C2E1(H2E1), C3E1(H3E1), C4E1(H4E1),
 C5E1(H5E1), C1F1(H1F1), C2F1(H2F1), C3F1(H3F1), C4F1(H4F1), C5F1(H5F1),
 C1A2(H1A2), C2A2(H2A2), C3A2(H3A2), C4A2(H4A2), C5A2(H5A2), C1B2(H1B2),
 C2B2(H2B2), C3B2(H3B2), C4B2(H4B2), C5B2(H5B2), C1C2(H1C2), C2C2(H2C2),
 C3C2(H3C2), C4C2(H4C2), C5C2(H5C2), C1D2(H1D2), C2D2(H2D2), C3D2(H3D2),
 C4D2(H4D2), C5D2(H5D2), C1E2(H1E2), C2E2(H2E2), C3E2(H3E2), C4E2(H4E2),
 C5E2(H5E2), C1F2(H1F2), C2F2(H2F2), C3F2(H3F2), C4F2(H4F2), C5F2(H5F2),
 C1A3(H1A3), C2A3(H2A3), C3A3(H3A3), C4A3(H4A3), C5A3(H5A3), C1B3(H1B3),
 C2B3(H2B3), C3B3(H3B3), C4B3(H4B3), C5B3(H5B3), C1C3(H1C3), C2C3(H2C3),
 C3C3(H3C3), C4C3(H4C3), C5C3(H5C3), C1D3(H1D3), C2D3(H2D3), C3D3(H3D3),
 C4D3(H4D3), C5D3(H5D3), C1E3(H1E3), C2E3(H2E3), C3E3(H3E3), C4E3(H4E3),
 C5E3(H5E3), C1F3(H1F3), C2F3(H2F3), C3F3(H3F3), C4F3(H4F3), C5F3(H5F3),
 C1A4(H1A4), C2A4(H2A4), C3A4(H3A4), C4A4(H4A4), C5A4(H5A4), C1B4(H1B4),
 C2B4(H2B4), C3B4(H3B4), C4B4(H4B4), C5B4(H5B4), C1C4(H1C4), C2C4(H2C4),
 C3C4(H3C4), C4C4(H4C4), C5C4(H5C4), C1D4(H1D4), C2D4(H2D4), C3D4(H3D4),
 C4D4(H4D4), C5D4(H5D4), C1E4(H1E4), C2E4(H2E4), C3E4(H3E4), C4E4(H4E4),
 C5E4(H5E4), C1F4(H1F4), C2F4(H2F4), C3F4(H3F4), C4F4(H4F4), C5F4(H5F4)
7.b Secondary CH2 refined with riding coordinates:
 C6C1(H6CA,H6CB), C6D1(H6DA,H6DB), C6E1(H6EA,H6EB), C6F1(H6FA,H6FB), C6A2(H6AA,
 H6AB), C6D2(H6DC,H6DD), C6E2(H6EC,H6ED), C6F2(H6FC,H6FD), C6A3(H6AE,H6AF),
 C6B3(H6BC,H6BD), C6C3(H6CE,H6CF), C6D3(H6DG,H6DH), C6E3(H6EG,H6EH), C6F3(H6FF,
 H6FG), C6A4(H6AC,H6AD), C6B4(H6BA,H6BB), C6C4(H6CC,H6CD), C6D4(H6DE,H6DF),
 C6E4(H6EE,H6EF), C1(H1A,H1B), C2(H2A,H2B), C3(H3A,H3B), C4(H4A,H4B), C5(H5A,
 H5B), C6(H6A,H6B), C7(H7A,H7B), C8(H8A,H8B), C9(H9A,H9B), C10(H10A,H10B),
 C11(H11A,H11B), C12(H12A,H12B)
7.c Aromatic/amide H refined with riding coordinates:
 C6F4(H6F4), C6F4(H6FE)
;
_olex2_exptl_crystal_mounting_method cryoloop
_olex2_submission_special_instructions 'No special instructions were received'

loop_
_space_group_symop_operation_xyz
'x, y, z'
'-x, y+1/2, -z'

loop_
_atom_site_label
_atom_site_type_symbol
_atom_site_fract_x
_atom_site_fract_y
_atom_site_fract_z
_atom_site_U_iso_or_equiv
_atom_site_adp_type
_atom_site_occupancy
_atom_site_site_symmetry_order
_atom_site_calc_flag
_atom_site_refinement_flags_posn
_atom_site_refinement_flags_adp
_atom_site_refinement_flags_occupancy
_atom_site_disorder_assembly
_atom_site_disorder_group
C1A1 C -0.1062(9) 0.6801(16) 0.4348(5) 0.047(5) Uani 1 1 d . U . . .
H1A1 H -0.120420 0.747603 0.435962 0.056 Uiso 1 1 calc R . . . .
C2A1 C -0.0620(9) 0.6601(14) 0.4602(5) 0.043(4) Uani 1 1 d . U . . .
H2A1 H -0.080367 0.667852 0.479838 0.051 Uiso 1 1 calc R . . . .
C3A1 C -0.0402(8) 0.5564(14) 0.4566(4) 0.041(5) Uani 1 1 d . U . . .
H3A1 H -0.019039 0.551572 0.437614 0.049 Uiso 1 1 calc R . . . .
C4A1 C -0.0914(8) 0.4853(14) 0.4552(5) 0.041(4) Uani 1 1 d . U . . .
H4A1 H -0.108336 0.480682 0.475347 0.049 Uiso 1 1 calc R . . . .
C5A1 C -0.1378(9) 0.5153(15) 0.4326(6) 0.056(5) Uani 1 1 d . U . . .
H5A1 H -0.121965 0.507229 0.412300 0.067 Uiso 1 1 calc R . . . .
C6A1 C -0.1931(11) 0.457(2) 0.4335(8) 0.093(8) Uani 1 1 d . U . . .
O1A1 O -0.0779(6) 0.6660(10) 0.4078(3) 0.051(4) Uani 1 1 d . U . . .
O2A1 O -0.0141(6) 0.7237(9) 0.4582(3) 0.046(3) Uani 1 1 d . U . . .
O3A1 O -0.0015(6) 0.5271(9) 0.4812(3) 0.046(3) Uani 1 1 d . U . . .
O5A1 O -0.1542(6) 0.6154(9) 0.4358(3) 0.052(4) Uani 1 1 d . U . . .
O6A1 O -0.2260(14) 0.475(3) 0.4026(10) 0.106(12) Uani 0.5 1 d . U P A 1
O7A1 O -0.2154(13) 0.462(3) 0.4661(10) 0.107(12) Uani 0.5 1 d . U P A 2
C1B1 C -0.0566(10) 0.7871(16) 0.3253(5) 0.057(5) Uani 1 1 d . U . . .
H1B1 H -0.057770 0.833446 0.308312 0.068 Uiso 1 1 calc R . . . .
C2B1 C -0.0187(10) 0.8280(16) 0.3511(4) 0.053(5) Uani 1 1 d . U . . .
H2B1 H -0.036525 0.890268 0.356879 0.064 Uiso 1 1 calc R . . . .
C3B1 C -0.0195(9) 0.7634(16) 0.3780(5) 0.051(5) Uani 1 1 d . U . . .
H3B1 H 0.001493 0.702828 0.373382 0.062 Uiso 1 1 calc R . . . .
C4B1 C -0.0812(9) 0.7390(17) 0.3850(5) 0.054(5) Uani 1 1 d . U . . .
H4B1 H -0.100371 0.797115 0.393074 0.065 Uiso 1 1 calc R . . . .
C5B1 C -0.1178(9) 0.7018(15) 0.3579(5) 0.046(5) Uani 1 1 d . U . . .
H5B1 H -0.102089 0.638571 0.351617 0.056 Uiso 1 1 calc R . . . .
C6B1 C -0.1805(10) 0.6910(18) 0.3642(5) 0.064(6) Uani 1 1 d . U . . .
O1B1 O -0.0288(6) 0.7011(9) 0.3165(3) 0.049(4) Uani 1 1 d . U . . .
O2B1 O 0.0382(6) 0.8482(9) 0.3417(3) 0.055(4) Uani 1 1 d . U . . .
O3B1 O 0.0103(6) 0.8085(10) 0.4027(3) 0.057(4) Uani 1 1 d . U . . .
O5B1 O -0.1123(6) 0.7703(10) 0.3338(3) 0.055(4) Uani 1 1 d . U . . .
O6B1 O -0.2125(7) 0.6583(12) 0.3376(4) 0.080(5) Uani 1 1 d . U . . .
C1C1 C 0.0134(11) 0.5514(17) 0.2418(5) 0.060(5) Uani 1 1 d . U . . .
H1C1 H 0.020312 0.533228 0.220622 0.072 Uiso 1 1 calc R . . . .
C2C1 C 0.0528(11) 0.6337(17) 0.2512(5) 0.061(5) Uani 1 1 d . U . . .
H2C1 H 0.042652 0.689692 0.238063 0.073 Uiso 1 1 calc R . . . .
C3C1 C 0.0434(10) 0.6607(17) 0.2818(4) 0.055(5) Uani 1 1 d . U . . .
H3C1 H 0.054976 0.606403 0.295407 0.066 Uiso 1 1 calc R . . . .
C4C1 C -0.0203(9) 0.6846(15) 0.2856(4) 0.051(5) Uani 1 1 d . U . . .
H4C1 H -0.030269 0.744227 0.274120 0.061 Uiso 1 1 calc R . . . .
C5C1 C -0.0591(10) 0.6023(17) 0.2735(5) 0.058(5) Uani 1 1 d . U . . .
H5C1 H -0.053842 0.544785 0.286629 0.070 Uiso 1 1 calc R . . . .
C6C1 C -0.1237(11) 0.634(2) 0.2725(5) 0.078(7) Uani 1 1 d . U . . .
H6CA H -0.134124 0.657761 0.292396 0.094 Uiso 1 1 calc R . . . .
H6CB H -0.129750 0.687327 0.257921 0.094 Uiso 1 1 calc R . . . .
O1C1 O 0.0262(7) 0.4722(10) 0.2610(3) 0.063(4) Uani 1 1 d . U . . .
O2C1 O 0.1121(7) 0.6079(11) 0.2468(3) 0.067(4) Uani 1 1 d . U . . .
O3C1 O 0.0759(7) 0.7449(11) 0.2909(3) 0.068(4) Uani 1 1 d . U . . .
O5C1 O -0.0453(7) 0.5792(11) 0.2442(3) 0.064(4) Uani 1 1 d . U . . .
O6C1 O -0.1586(8) 0.5565(13) 0.2640(4) 0.086(5) Uani 1 1 d . U . . .
C1D1 C 0.0420(11) 0.1793(18) 0.2701(4) 0.066(5) Uani 1 1 d . U . . .
H1D1 H 0.045916 0.108635 0.267118 0.079 Uiso 1 1 calc R . . . .
C2D1 C 0.0968(11) 0.2333(16) 0.2607(5) 0.064(5) Uani 1 1 d . U . . .
H2D1 H 0.103722 0.220411 0.239200 0.077 Uiso 1 1 calc R . . . .
C3D1 C 0.0898(11) 0.3417(17) 0.2658(5) 0.064(5) Uani 1 1 d . U . . .
H3D1 H 0.088183 0.353333 0.287742 0.077 Uiso 1 1 calc R . . . .
C4D1 C 0.0340(11) 0.3771(16) 0.2509(6) 0.068(6) Uani 1 1 d . U . . .
H4D1 H 0.038361 0.378184 0.228743 0.081 Uiso 1 1 calc R . . . .
C5D1 C -0.0197(11) 0.3163(16) 0.2577(5) 0.063(5) Uani 1 1 d . U . . .
H5D1 H -0.027874 0.324870 0.279267 0.075 Uiso 1 1 calc R . . . .
C6D1 C -0.0720(11) 0.3414(18) 0.2399(5) 0.070(6) Uani 1 1 d . U . . .
H6DA H -0.077288 0.411760 0.240154 0.084 Uiso 1 1 calc R . . . .
H6DB H -0.067467 0.321491 0.218905 0.084 Uiso 1 1 calc R . . . .
O1D1 O 0.0345(6) 0.2028(10) 0.3006(3) 0.057(4) Uani 1 1 d . U . . .
O2D1 O 0.1456(7) 0.2000(11) 0.2792(3) 0.073(5) Uani 1 1 d . U . . .
O3D1 O 0.1385(7) 0.3935(11) 0.2550(4) 0.075(5) Uani 1 1 d . U . . .
O5D1 O -0.0059(7) 0.2172(10) 0.2528(3) 0.062(4) Uani 1 1 d . U . . .
O6D1 O -0.1217(8) 0.2969(13) 0.2510(5) 0.104(6) Uani 1 1 d . U . . .
C1E1 C -0.0103(8) 0.0766(13) 0.3791(4) 0.040(4) Uani 1 1 d . U . . .
H1E1 H -0.019270 0.028032 0.394596 0.048 Uiso 1 1 calc R . . . .
C2E1 C 0.0529(9) 0.0644(14) 0.3710(4) 0.042(5) Uani 1 1 d . U . . .
H2E1 H 0.058309 -0.001751 0.363108 0.050 Uiso 1 1 calc R . . . .
C3E1 C 0.0654(9) 0.1352(16) 0.3469(4) 0.049(5) Uani 1 1 d . U . . .
H3E1 H 0.062649 0.201821 0.354918 0.059 Uiso 1 1 calc R . . . .
C4E1 C 0.0232(9) 0.1230(15) 0.3203(4) 0.050(5) Uani 1 1 d . U . . .
H4E1 H 0.028968 0.060248 0.310116 0.060 Uiso 1 1 calc R . . . .
C5E1 C -0.0395(9) 0.1342(16) 0.3299(5) 0.051(5) Uani 1 1 d . U . . .
H5E1 H -0.045588 0.200886 0.337288 0.062 Uiso 1 1 calc R . . . .
C6E1 C -0.0844(10) 0.111(2) 0.3061(5) 0.070(7) Uani 1 1 d . U . . .
H6EA H -0.077836 0.151867 0.288404 0.084 Uiso 1 1 calc R . . . .
H6EB H -0.080102 0.043741 0.300079 0.084 Uiso 1 1 calc R . . . .
O1E1 O -0.0154(6) 0.1709(9) 0.3919(3) 0.046(3) Uani 1 1 d . U . . .
O2E1 O 0.0897(6) 0.0767(10) 0.3971(3) 0.051(4) Uani 1 1 d . U . . .
O3E1 O 0.1251(6) 0.1169(11) 0.3376(3) 0.067(4) Uani 1 1 d . U . . .
O5E1 O -0.0486(6) 0.0640(9) 0.3547(3) 0.048(3) Uani 1 1 d . U . . .
O6E1 O -0.1415(7) 0.1264(12) 0.3152(4) 0.080(5) Uani 1 1 d . U . . .
C1F1 C -0.0805(9) 0.3114(14) 0.4627(5) 0.042(4) Uani 1 1 d . U . . .
H1F1 H -0.098381 0.327612 0.481974 0.051 Uiso 1 1 calc R . . . .
C2F1 C -0.0244(9) 0.2594(15) 0.4690(4) 0.044(5) Uani 1 1 d . U . . .
H2F1 H -0.032791 0.198246 0.479580 0.053 Uiso 1 1 calc R . . . .
C3F1 C 0.0022(8) 0.2361(15) 0.4395(4) 0.042(5) Uani 1 1 d . U . . .
H3F1 H 0.012622 0.296721 0.429161 0.050 Uiso 1 1 calc R . . . .
C4F1 C -0.0411(8) 0.1804(14) 0.4202(4) 0.040(5) Uani 1 1 d . U . . .
H4F1 H -0.046723 0.115605 0.429108 0.048 Uiso 1 1 calc R . . . .
C5F1 C -0.0978(9) 0.2304(16) 0.4171(5) 0.046(5) Uani 1 1 d . U . . .
H5F1 H -0.092892 0.290884 0.405570 0.056 Uiso 1 1 calc R . . . .
C6F1 C -0.1445(9) 0.1695(16) 0.4014(5) 0.056(6) Uani 1 1 d . U . . .
H6FA H -0.128528 0.140603 0.383287 0.068 Uiso 1 1 calc R . . . .
H6FB H -0.155408 0.116741 0.414784 0.068 Uiso 1 1 calc R . . . .
O1F1 O -0.0678(5) 0.3964(9) 0.4475(3) 0.042(3) Uani 1 1 d . U . . .
O2F1 O 0.0132(6) 0.3170(9) 0.4880(3) 0.047(4) Uani 1 1 d . U . . .
O3F1 O 0.0539(6) 0.1805(9) 0.4459(3) 0.051(4) Uani 1 1 d . U . . .
O5F1 O -0.1196(6) 0.2528(9) 0.4453(3) 0.049(4) Uani 1 1 d . U . . .
O6F1 O -0.1958(6) 0.2237(13) 0.3928(4) 0.082(5) Uani 1 1 d . U . . .
C1A2 C 0.2085(9) 0.8151(15) 0.4695(5) 0.046(5) Uani 1 1 d . U . . .
H1A2 H 0.203389 0.831856 0.490977 0.055 Uiso 1 1 calc R . . . .
C2A2 C 0.1595(8) 0.8591(15) 0.4497(4) 0.040(5) Uani 1 1 d . U . . .
H2A2 H 0.160396 0.930094 0.452519 0.048 Uiso 1 1 calc R . . . .
C3A2 C 0.1681(9) 0.8381(16) 0.4180(4) 0.048(5) Uani 1 1 d . U . . .
H3A2 H 0.163818 0.767448 0.415007 0.058 Uiso 1 1 calc R . . . .
C4A2 C 0.2263(9) 0.8660(16) 0.4087(5) 0.050(5) Uani 1 1 d . U . . .
H4A2 H 0.229364 0.937225 0.407138 0.060 Uiso 1 1 calc R . . . .
C5A2 C 0.2749(10) 0.826(2) 0.4299(5) 0.072(6) Uani 1 1 d . U . . .
H5A2 H 0.281805 0.756244 0.427291 0.086 Uiso 1 1 calc R . . . .
C6A2 C 0.3359(8) 0.895(3) 0.4244(5) 0.124(12) Uani 1 1 d . U . . .
H6AA H 0.347620 0.895863 0.403417 0.148 Uiso 1 1 calc R . . . .
H6AB H 0.332862 0.961278 0.432224 0.148 Uiso 1 1 calc R . . . .
O1A2 O 0.2041(6) 0.7155(10) 0.4654(3) 0.051(4) Uani 1 1 d . U . . .
O2A2 O 0.1046(5) 0.8238(10) 0.4594(3) 0.048(4) Uani 1 1 d . U . . .
O3A2 O 0.1247(6) 0.8857(9) 0.3983(3) 0.052(4) Uani 1 1 d . U . . .
O5A2 O 0.2618(6) 0.8521(10) 0.4600(3) 0.051(4) Uani 1 1 d . U . . .
O6A2 O 0.3721(11) 0.832(2) 0.4439(7) 0.171(11) Uani 1 1 d . U . . .
C1B2 C 0.2147(10) 0.4652(17) 0.5152(5) 0.061(5) Uani 1 1 d . U . . .
H1B2 H 0.215061 0.419140 0.532333 0.073 Uiso 1 1 calc R . . . .
C2B2 C 0.1556(10) 0.5120(15) 0.5113(5) 0.051(5) Uani 1 1 d . U . . .
H2B2 H 0.148226 0.548499 0.529951 0.061 Uiso 1 1 calc R . . . .
C3B2 C 0.1552(9) 0.5827(15) 0.4854(5) 0.053(5) Uani 1 1 d . U . . .
H3B2 H 0.161193 0.548127 0.466242 0.064 Uiso 1 1 calc R . . . .
C4B2 C 0.2052(9) 0.6555(16) 0.4918(5) 0.053(5) Uani 1 1 d . U . . .
H4B2 H 0.197546 0.694442 0.509969 0.064 Uiso 1 1 calc R . . . .
C5B2 C 0.2609(10) 0.6053(17) 0.4957(6) 0.066(6) Uani 1 1 d . U . . .
H5B2 H 0.268684 0.570173 0.476824 0.079 Uiso 1 1 calc R . . . .
C6B2 C 0.3127(12) 0.6730(19) 0.5035(7) 0.089(8) Uani 1 1 d D U . . .
O1B2 O 0.2237(6) 0.4159(10) 0.4883(3) 0.053(4) Uani 1 1 d . U . . .
O2B2 O 0.1108(6) 0.4422(9) 0.5071(3) 0.052(4) Uani 1 1 d . U . . .
O3B2 O 0.1000(6) 0.6309(10) 0.4839(3) 0.054(4) Uani 1 1 d . U . . .
O5B2 O 0.2579(7) 0.5358(10) 0.5204(3) 0.067(4) Uani 1 1 d . U . . .
O6B2 O 0.3653(19) 0.621(4) 0.5063(15) 0.18(3) Uani 0.5 1 d D U P B 2
O7B2 O 0.2978(14) 0.729(3) 0.5285(8) 0.095(12) Uani 0.5 1 d D U P B 1
C1C2 C 0.2782(10) 0.1625(17) 0.4524(5) 0.057(5) Uani 1 1 d . U . . .
H1C2 H 0.291790 0.095589 0.448808 0.068 Uiso 1 1 calc R . . . .
C2C2 C 0.2175(9) 0.1604(15) 0.4634(5) 0.048(5) Uani 1 1 d . U . . .
H2C2 H 0.218141 0.126189 0.483041 0.058 Uiso 1 1 calc R . . . .
C3C2 C 0.1999(9) 0.2616(15) 0.4682(5) 0.047(5) Uani 1 1 d . U . . .
H3C2 H 0.196835 0.295109 0.448432 0.056 Uiso 1 1 calc R . . . .
C4C2 C 0.2408(10) 0.3145(16) 0.4885(5) 0.058(5) Uani 1 1 d . U . . .
H4C2 H 0.238422 0.288498 0.509179 0.070 Uiso 1 1 calc R . . . .
C5C2 C 0.3022(9) 0.3092(16) 0.4794(5) 0.054(5) Uani 1 1 d . U . . .
H5C2 H 0.306040 0.346093 0.460438 0.065 Uiso 1 1 calc R . . . .
C6C2 C 0.3451(13) 0.346(2) 0.5025(8) 0.097(9) Uani 1 1 d . U . . .
O1C2 O 0.2767(6) 0.2132(10) 0.4258(3) 0.058(4) Uani 1 1 d . U . . .
O2C2 O 0.1806(6) 0.1101(10) 0.4428(3) 0.061(4) Uani 1 1 d . U . . .
O3C2 O 0.1422(6) 0.2649(10) 0.4819(3) 0.061(4) Uani 1 1 d . U . . .
O5C2 O 0.3173(6) 0.2082(11) 0.4742(3) 0.067(4) Uani 1 1 d . U . . .
O6C2 O 0.3991(19) 0.349(4) 0.4938(12) 0.137(15) Uani 0.5 1 d . U P . .
O7C2 O 0.3456(14) 0.302(3) 0.5279(8) 0.082(10) Uani 0.5 1 d . U P . .
C1D2 C 0.3379(10) 0.2277(16) 0.3420(6) 0.062(5) Uani 1 1 d . U . . .
H1D2 H 0.356408 0.212836 0.322804 0.074 Uiso 1 1 calc R . . . .
C2D2 C 0.2889(9) 0.1601(17) 0.3456(5) 0.057(5) Uani 1 1 d . U . . .
H2D2 H 0.304615 0.093343 0.346040 0.069 Uiso 1 1 calc R . . . .
C3D2 C 0.2603(9) 0.1793(16) 0.3742(5) 0.057(5) Uani 1 1 d . U . . .
H3D2 H 0.242191 0.244380 0.373414 0.068 Uiso 1 1 calc R . . . .
C4D2 C 0.3058(10) 0.1749(19) 0.4001(5) 0.065(6) Uani 1 1 d . U . . .
H4D2 H 0.318478 0.107371 0.403880 0.079 Uiso 1 1 calc R . . . .
C5D2 C 0.3575(10) 0.2375(18) 0.3942(6) 0.068(6) Uani 1 1 d . U . . .
H5D2 H 0.344402 0.305760 0.394204 0.082 Uiso 1 1 calc R . . . .
C6D2 C 0.4074(13) 0.227(3) 0.4167(7) 0.107(9) Uani 1 1 d . U . . .
H6DC H 0.440378 0.266797 0.410406 0.128 Uiso 1 1 calc R . . . .
H6DD H 0.395411 0.251765 0.436238 0.128 Uiso 1 1 calc R . . . .
O1D2 O 0.3155(6) 0.3202(10) 0.3403(3) 0.065(4) Uani 1 1 d . U . . .
O2D2 O 0.2467(6) 0.1691(11) 0.3205(3) 0.067(4) Uani 1 1 d . U . . .
O3D2 O 0.2158(6) 0.1081(10) 0.3809(3) 0.061(4) Uani 1 1 d . U . . .
O5D2 O 0.3801(6) 0.2164(11) 0.3655(4) 0.070(4) Uani 1 1 d . U . . .
O6D2 O 0.4264(11) 0.132(2) 0.4203(6) 0.156(10) Uani 1 1 d . U . . .
C1E2 C 0.3244(11) 0.5768(16) 0.2950(6) 0.073(6) Uani 1 1 d . U . . .
H1E2 H 0.332562 0.626342 0.279589 0.088 Uiso 1 1 calc R . . . .
C2E2 C 0.2856(11) 0.5029(17) 0.2820(6) 0.080(6) Uani 1 1 d . U . . .
H2E2 H 0.305335 0.474974 0.264521 0.096 Uiso 1 1 calc R . . . .
C3E2 C 0.2749(10) 0.4216(15) 0.3036(5) 0.058(5) Uani 1 1 d . U . . .
H3E2 H 0.253643 0.448419 0.320652 0.069 Uiso 1 1 calc R . . . .
C4E2 C 0.3288(10) 0.3833(17) 0.3153(6) 0.065(6) Uani 1 1 d . U . . .
H4E2 H 0.349186 0.347145 0.299538 0.078 Uiso 1 1 calc R . . . .
C5E2 C 0.3681(12) 0.4637(18) 0.3286(7) 0.087(7) Uani 1 1 d . U . . .
H5E2 H 0.353555 0.492161 0.347313 0.104 Uiso 1 1 calc R . . . .
C6E2 C 0.4408(14) 0.415(2) 0.3328(11) 0.154(16) Uani 1 1 d . U . . .
H6EC H 0.442395 0.354592 0.344237 0.185 Uiso 1 1 calc R . . . .
H6ED H 0.459545 0.407228 0.313515 0.185 Uiso 1 1 calc R . . . .
O1E2 O 0.2973(7) 0.6189(11) 0.3190(4) 0.074(5) Uani 1 1 d . U . . .
O2E2 O 0.2305(7) 0.5447(11) 0.2705(4) 0.074(4) Uani 1 1 d . U . . .
O3E2 O 0.2388(7) 0.3478(11) 0.2897(4) 0.072(4) Uani 1 1 d . U . . .
O5E2 O 0.3770(7) 0.5330(12) 0.3054(5) 0.089(5) Uani 1 1 d . U . . .
O6E2 O 0.4623(13) 0.489(2) 0.3486(7) 0.175(11) Uani 1 1 d . U . . .
C1F2 C 0.2530(10) 0.8772(17) 0.3550(5) 0.059(5) Uani 1 1 d . U . . .
H1F2 H 0.247299 0.946493 0.359712 0.071 Uiso 1 1 calc R . . C .
C2F2 C 0.2181(10) 0.8539(16) 0.3283(5) 0.056(5) Uani 1 1 d . U . D 1
H2F2 H 0.231927 0.892455 0.311205 0.068 Uiso 1 1 calc R . . D 1
C3F2 C 0.2270(10) 0.7409(16) 0.3213(5) 0.059(5) Uani 1 1 d . U . . .
H3F2 H 0.211294 0.702057 0.337860 0.071 Uiso 1 1 calc R . . D .
C4F2 C 0.2915(10) 0.7228(15) 0.3197(5) 0.060(5) Uani 1 1 d . U . . .
H4F2 H 0.306113 0.751042 0.300981 0.072 Uiso 1 1 calc R . . . .
C5F2 C 0.3275(10) 0.7610(18) 0.3470(6) 0.073(6) Uani 1 1 d . U . . .
H5F2 H 0.316902 0.724753 0.365189 0.088 Uiso 1 1 calc R . . . .
C6F2 C 0.3916(10) 0.7555(19) 0.3439(7) 0.081(7) Uani 1 1 d . U . . .
H6FC H 0.411693 0.781888 0.362111 0.097 Uiso 1 1 calc R . . . .
H6FD H 0.403213 0.687501 0.342124 0.097 Uiso 1 1 calc R . . . .
O1F2 O 0.2338(6) 0.8212(10) 0.3796(3) 0.060(4) Uani 1 1 d . U . . .
O2F2 O 0.1579(7) 0.8707(11) 0.3312(3) 0.066(4) Uani 1 1 d . U . . .
O3F2 O 0.1957(7) 0.7186(11) 0.2941(3) 0.065(4) Uani 1 1 d . U . . .
O5F2 O 0.3145(7) 0.8606(10) 0.3510(4) 0.072(4) Uani 1 1 d . U . . .
O6F2 O 0.4100(7) 0.8062(13) 0.3187(4) 0.097(6) Uani 1 1 d . U . . .
C1A3 C 0.4071(9) 0.3761(16) 0.1433(4) 0.051(5) Uani 1 1 d . U . . .
H1A3 H 0.403439 0.309463 0.151124 0.062 Uiso 1 1 calc R . . . .
C2A3 C 0.4266(9) 0.3730(16) 0.1115(5) 0.054(5) Uani 1 1 d . U . . .
H2A3 H 0.396332 0.338146 0.098953 0.065 Uiso 1 1 calc R . . . .
C3A3 C 0.4307(9) 0.4746(15) 0.0998(5) 0.046(5) Uani 1 1 d . U . . .
H3A3 H 0.462821 0.508484 0.111420 0.056 Uiso 1 1 calc R . . . .
C4A3 C 0.3757(9) 0.5286(15) 0.1029(5) 0.051(5) Uani 1 1 d . U . . .
H4A3 H 0.345413 0.503708 0.088152 0.061 Uiso 1 1 calc R . . . .
C5A3 C 0.3528(9) 0.5216(16) 0.1343(5) 0.054(5) Uani 1 1 d . U . . .
H5A3 H 0.380651 0.557125 0.148179 0.065 Uiso 1 1 calc R . . . .
C6A3 C 0.2930(11) 0.561(2) 0.1384(7) 0.086(8) Uani 1 1 d . U . . .
H6AE H 0.282248 0.553063 0.159445 0.104 Uiso 1 1 calc R . . . .
H6AF H 0.292287 0.630682 0.133750 0.104 Uiso 1 1 calc R . . . .
O1A3 O 0.4495(6) 0.4255(10) 0.1604(3) 0.053(4) Uani 1 1 d . U . . .
O2A3 O 0.4797(6) 0.3228(9) 0.1103(3) 0.053(4) Uani 1 1 d . U . . .
O3A3 O 0.4436(6) 0.4753(10) 0.0684(3) 0.053(4) Uani 1 1 d . U . . .
O5A3 O 0.3521(6) 0.4238(10) 0.1440(3) 0.062(4) Uani 1 1 d . U . . .
O6A3 O 0.2504(8) 0.5095(18) 0.1180(5) 0.123(7) Uani 1 1 d . U . . .
C1B3 C 0.5371(11) 0.4361(17) 0.2421(5) 0.062(5) Uani 1 1 d . U . . .
H1B3 H 0.553729 0.420221 0.262515 0.074 Uiso 1 1 calc R . . . .
C2B3 C 0.5621(11) 0.3707(17) 0.2194(5) 0.061(5) Uani 1 1 d . U . . .
H2B3 H 0.550583 0.304079 0.224689 0.074 Uiso 1 1 calc R . . . .
C3B3 C 0.5361(9) 0.3906(16) 0.1889(5) 0.049(5) Uani 1 1 d . U . . .
H3B3 H 0.549305 0.455165 0.182371 0.059 Uiso 1 1 calc R . . . .
C4B3 C 0.4704(9) 0.3890(17) 0.1881(4) 0.058(5) Uani 1 1 d . U . . .
H4B3 H 0.456677 0.321518 0.190260 0.070 Uiso 1 1 calc R . . . .
C5B3 C 0.4472(9) 0.4507(17) 0.2136(5) 0.056(5) Uani 1 1 d . U . . .
H5B3 H 0.455287 0.519302 0.208918 0.067 Uiso 1 1 calc R . . . .
C6B3 C 0.3841(9) 0.4411(19) 0.2174(5) 0.068(6) Uani 1 1 d . U . . .
H6BC H 0.372956 0.479439 0.234797 0.081 Uiso 1 1 calc R . . . .
H6BD H 0.362425 0.466170 0.199407 0.081 Uiso 1 1 calc R . . . .
O1B3 O 0.5541(6) 0.5332(11) 0.2338(3) 0.059(4) Uani 1 1 d . U . . .
O2B3 O 0.6242(7) 0.3734(12) 0.2206(3) 0.071(5) Uani 1 1 d . U . . .
O3B3 O 0.5540(6) 0.3199(11) 0.1675(3) 0.061(4) Uani 1 1 d . U . . .
O5B3 O 0.4766(7) 0.4285(11) 0.2413(3) 0.068(4) Uani 1 1 d . U . . .
O6B3 O 0.3689(8) 0.3450(14) 0.2217(4) 0.103(6) Uani 1 1 d . U . . .
C1C3 C 0.6158(10) 0.7879(17) 0.2680(5) 0.060(5) Uani 1 1 d . U . . .
H1C3 H 0.633524 0.838636 0.281270 0.072 Uiso 1 1 calc R . . . .
C2C3 C 0.6597(10) 0.7130(18) 0.2623(5) 0.061(5) Uani 1 1 d . U . . .
H2C3 H 0.672100 0.683788 0.282004 0.073 Uiso 1 1 calc R . . . .
C3C3 C 0.6344(9) 0.6337(16) 0.2423(5) 0.054(5) Uani 1 1 d . U . . .
H3C3 H 0.622543 0.661882 0.222446 0.064 Uiso 1 1 calc R . . . .
C4C3 C 0.5825(10) 0.5941(17) 0.2557(5) 0.063(6) Uani 1 1 d . U . . .
H4C3 H 0.594871 0.555006 0.273552 0.075 Uiso 1 1 calc R . . . .
C5C3 C 0.5381(9) 0.6677(17) 0.2647(5) 0.062(6) Uani 1 1 d . U . . .
H5C3 H 0.519484 0.695567 0.245994 0.074 Uiso 1 1 calc R . . . .
C6C3 C 0.4920(12) 0.630(2) 0.2825(6) 0.085(7) Uani 1 1 d . U . . .
H6CE H 0.464292 0.681577 0.286814 0.102 Uiso 1 1 calc R . . . .
H6CF H 0.470374 0.579636 0.270886 0.102 Uiso 1 1 calc R . . . .
O1C3 O 0.5963(6) 0.8283(11) 0.2402(3) 0.063(4) Uani 1 1 d . U . . .
O2C3 O 0.7105(6) 0.7561(11) 0.2499(3) 0.068(4) Uani 1 1 d . U . . .
O3C3 O 0.6749(7) 0.5594(12) 0.2379(4) 0.076(5) Uani 1 1 d . U . . .
O5C3 O 0.5679(6) 0.7461(12) 0.2816(3) 0.065(4) Uani 1 1 d . U . . .
O6C3 O 0.5145(9) 0.5908(18) 0.3092(5) 0.121(7) Uani 1 1 d . U . . .
C1D3 C 0.5617(9) 1.0865(16) 0.1993(5) 0.051(5) Uani 1 1 d . U . . .
H1D3 H 0.557849 1.156281 0.194681 0.061 Uiso 1 1 calc R . . . .
C2D3 C 0.6239(10) 1.0612(18) 0.2030(5) 0.063(6) Uani 1 1 d . U . . .
H2D3 H 0.641273 1.099483 0.220085 0.076 Uiso 1 1 calc R . . . .
C3D3 C 0.6323(9) 0.9549(18) 0.2106(5) 0.059(5) Uani 1 1 d . U . . .
H3D3 H 0.617150 0.916743 0.193049 0.071 Uiso 1 1 calc R . . . .
C4D3 C 0.5951(9) 0.9308(16) 0.2370(5) 0.053(5) Uani 1 1 d . U . . .
H4D3 H 0.613387 0.960327 0.255504 0.063 Uiso 1 1 calc R . . . .
C5D3 C 0.5337(9) 0.9673(18) 0.2326(5) 0.061(6) Uani 1 1 d . U . . .
H5D3 H 0.514716 0.931655 0.215427 0.073 Uiso 1 1 calc R . . . .
C6D3 C 0.4974(13) 0.952(3) 0.2595(7) 0.106(9) Uani 1 1 d . U . . .
H6DG H 0.458121 0.979242 0.255278 0.128 Uiso 1 1 calc R . . . .
H6DH H 0.492577 0.881964 0.262594 0.128 Uiso 1 1 calc R . . . .
O1D3 O 0.5391(6) 1.0324(10) 0.1747(3) 0.051(4) Uani 1 1 d . U . . .
O2D3 O 0.6558(7) 1.0852(13) 0.1761(4) 0.082(5) Uani 1 1 d . U . . .
O3D3 O 0.6920(6) 0.9293(12) 0.2165(3) 0.070(5) Uani 1 1 d . U . . .
O5D3 O 0.5329(6) 1.0658(11) 0.2253(3) 0.061(4) Uani 1 1 d . U . . .
O6D3 O 0.5218(13) 0.993(2) 0.2865(6) 0.168(11) Uani 1 1 d . U . . .
C1E3 C 0.4212(9) 1.0289(16) 0.1029(5) 0.050(5) Uani 1 1 d . U . . .
H1E3 H 0.392623 1.045036 0.086143 0.060 Uiso 1 1 calc R . . . .
C2E3 C 0.4812(9) 1.0736(16) 0.0971(4) 0.050(5) Uani 1 1 d . U . . .
H2E3 H 0.477546 1.144742 0.095400 0.060 Uiso 1 1 calc R . . . .
C3E3 C 0.5229(9) 1.0477(15) 0.1231(4) 0.044(5) Uani 1 1 d . U . . .
H3E3 H 0.528622 0.976707 0.123147 0.052 Uiso 1 1 calc R . . . .
C4E3 C 0.5006(9) 1.0763(16) 0.1523(5) 0.047(5) Uani 1 1 d . U . . .
H4E3 H 0.501816 1.147504 0.154392 0.057 Uiso 1 1 calc R . . . .
C5E3 C 0.4401(9) 1.0406(18) 0.1558(4) 0.052(5) Uani 1 1 d . U . . .
H5E3 H 0.440589 0.969545 0.158546 0.062 Uiso 1 1 calc R . . . .
C6E3 C 0.4106(10) 1.090(3) 0.1832(5) 0.087(9) Uani 1 1 d . U . . .
H6EG H 0.434306 1.078676 0.201881 0.104 Uiso 1 1 calc R . . . .
H6EH H 0.407385 1.159950 0.179876 0.104 Uiso 1 1 calc R . . . .
O1E3 O 0.4300(5) 0.9284(10) 0.1042(3) 0.048(3) Uani 1 1 d . U . . .
O2E3 O 0.4994(5) 1.0335(10) 0.0693(3) 0.054(4) Uani 1 1 d . U . . .
O3E3 O 0.5777(6) 1.0922(10) 0.1192(3) 0.058(4) Uani 1 1 d . U . . .
O5E3 O 0.4015(6) 1.0660(10) 0.1302(3) 0.052(4) Uani 1 1 d . U . . .
O6E3 O 0.3537(8) 1.0482(14) 0.1851(5) 0.105(6) Uani 1 1 d . U . . .
O1F3 O 0.3861(6) 0.6275(9) 0.0969(3) 0.049(4) Uani 1 1 d . U . . .
O2F3 O 0.4251(6) 0.6551(10) 0.0392(3) 0.053(4) Uani 1 1 d . U . . .
O3F3 O 0.4669(5) 0.8431(10) 0.0507(3) 0.049(4) Uani 1 1 d . U . . .
O5F3 O 0.3157(6) 0.7456(10) 0.0887(3) 0.059(4) Uani 1 1 d . U . . .
O6F3 O 0.2822(13) 0.949(2) 0.1025(7) 0.196(15) Uani 1 1 d . U . . .
C1F3 C 0.3516(9) 0.6776(16) 0.0751(5) 0.050(5) Uani 1 1 d . U . . .
H1F3 H 0.326139 0.630765 0.063707 0.060 Uiso 1 1 calc R . . . .
C2F3 C 0.3913(8) 0.7227(16) 0.0544(5) 0.047(5) Uani 1 1 d . U . . .
H2F3 H 0.366808 0.758038 0.038966 0.056 Uiso 1 1 calc R . . . .
C3F3 C 0.4300(8) 0.7969(15) 0.0714(4) 0.040(4) Uani 1 1 d . U . . .
H3F3 H 0.455088 0.762898 0.086889 0.048 Uiso 1 1 calc R . . . .
C4F3 C 0.3910(9) 0.8661(16) 0.0868(5) 0.049(5) Uani 1 1 d . U . . .
H4F3 H 0.367836 0.904383 0.071567 0.059 Uiso 1 1 calc R . . . .
C5F3 C 0.3510(10) 0.8139(17) 0.1064(6) 0.061(6) Uani 1 1 d . U . . .
H5F3 H 0.374211 0.779232 0.122496 0.074 Uiso 1 1 calc R . . . .
C6F3 C 0.3067(11) 0.8822(19) 0.1208(7) 0.081(7) Uani 1 1 d . U . . .
H6FF H 0.275112 0.842944 0.128819 0.097 Uiso 1 1 calc R . . . .
H6FG H 0.326877 0.915120 0.137880 0.097 Uiso 1 1 calc R . . . .
C1A4 C 0.6879(9) 0.2845(16) 0.0757(5) 0.049(5) Uani 1 1 d . U . . .
H1A4 H 0.669937 0.236361 0.061559 0.058 Uiso 1 1 calc R . . . .
C2A4 C 0.6634(9) 0.2732(16) 0.1060(5) 0.049(5) Uani 1 1 d . U . . .
H2A4 H 0.672138 0.206607 0.113087 0.059 Uiso 1 1 calc R . . . .
C3A4 C 0.6925(9) 0.3417(17) 0.1278(4) 0.051(5) Uani 1 1 d . U . . .
H3A4 H 0.681680 0.408210 0.121482 0.062 Uiso 1 1 calc R . . . .
C4A4 C 0.7572(8) 0.3331(16) 0.1281(4) 0.049(5) Uani 1 1 d . U . . .
H4A4 H 0.769987 0.270513 0.137012 0.059 Uiso 1 1 calc R . . . .
C5A4 C 0.7786(8) 0.3426(17) 0.0969(5) 0.050(5) Uani 1 1 d . U . . .
H5A4 H 0.770861 0.409147 0.089543 0.060 Uiso 1 1 calc R . . . .
C6A4 C 0.8438(9) 0.3203(19) 0.0950(5) 0.064(6) Uani 1 1 d . U . . .
H6AC H 0.866456 0.362389 0.108963 0.076 Uiso 1 1 calc R . . . .
H6AD H 0.851049 0.253182 0.101206 0.076 Uiso 1 1 calc R . . . .
O1A4 O 0.6722(6) 0.3791(10) 0.0661(3) 0.051(4) Uani 1 1 d . U . . .
O2A4 O 0.6019(6) 0.2846(10) 0.1038(3) 0.054(4) Uani 1 1 d . U . . .
O3A4 O 0.6725(6) 0.3267(11) 0.1573(3) 0.064(4) Uani 1 1 d . U . . .
O5A4 O 0.7487(6) 0.2752(10) 0.0768(3) 0.052(4) Uani 1 1 d . U . . .
O6A4 O 0.8633(6) 0.3334(12) 0.0659(3) 0.066(4) Uani 1 1 d . U . . .
C1B4 C 0.6061(8) 0.5242(16) -0.0079(5) 0.048(5) Uani 1 1 d . U . . .
H1B4 H 0.587636 0.540903 -0.027895 0.058 Uiso 1 1 calc R . . . .
C2B4 C 0.5625(9) 0.4725(16) 0.0112(4) 0.047(5) Uani 1 1 d . U . . .
H2B4 H 0.551552 0.411243 0.000867 0.056 Uiso 1 1 calc R . . . .
C3B4 C 0.5907(8) 0.4476(16) 0.0409(4) 0.043(5) Uani 1 1 d . U . . .
H3B4 H 0.601031 0.507671 0.052081 0.052 Uiso 1 1 calc R . . . .
C4B4 C 0.6457(9) 0.3908(16) 0.0359(5) 0.049(5) Uani 1 1 d . U . . .
H4B4 H 0.635742 0.326978 0.026907 0.059 Uiso 1 1 calc R . . . .
C5B4 C 0.6873(8) 0.4439(17) 0.0167(5) 0.052(5) Uani 1 1 d . U . . .
H5B4 H 0.701105 0.503726 0.027077 0.062 Uiso 1 1 calc R . . . .
C6B4 C 0.7374(9) 0.3850(18) 0.0088(5) 0.061(6) Uani 1 1 d . U . . .
H6BA H 0.755414 0.356338 0.027220 0.073 Uiso 1 1 calc R . . . .
H6BB H 0.723341 0.332070 -0.004366 0.073 Uiso 1 1 calc R . . . .
O1B4 O 0.6212(5) 0.6080(10) 0.0084(3) 0.050(3) Uani 1 1 d . U . . .
O2B4 O 0.5104(6) 0.5295(11) 0.0127(3) 0.054(4) Uani 1 1 d . U . . .
O3B4 O 0.5499(6) 0.3922(10) 0.0577(3) 0.055(4) Uani 1 1 d . U . . .
O5B4 O 0.6558(6) 0.4673(11) -0.0112(3) 0.057(4) Uani 1 1 d . U . . .
O6B4 O 0.7813(6) 0.4390(13) -0.0063(3) 0.078(5) Uani 1 1 d . U . . .
C1C4 C 0.6652(9) 0.8916(17) 0.0026(4) 0.053(5) Uani 1 1 d . U . . .
H1C4 H 0.671550 0.959113 -0.003857 0.064 Uiso 1 1 calc R . . . .
C2C4 C 0.5991(9) 0.8708(16) 0.0028(5) 0.050(5) Uani 1 1 d . U . . .
H2C4 H 0.581421 0.877354 -0.017976 0.060 Uiso 1 1 calc R . . . .
C3C4 C 0.5927(9) 0.7684(16) 0.0133(5) 0.051(5) Uani 1 1 d . U . . .
H3C4 H 0.608805 0.761746 0.034374 0.061 Uiso 1 1 calc R . . . .
C4C4 C 0.6233(9) 0.7026(16) -0.0066(5) 0.049(5) Uani 1 1 d . U . . .
H4C4 H 0.602842 0.700034 -0.026786 0.059 Uiso 1 1 calc R . . . .
C5C4 C 0.6852(9) 0.7296(18) -0.0091(5) 0.059(5) Uani 1 1 d . U . . .
H5C4 H 0.704894 0.721758 0.011180 0.071 Uiso 1 1 calc R . . . .
C6C4 C 0.7205(10) 0.6744(19) -0.0311(6) 0.074(7) Uani 1 1 d . U . . .
H6CC H 0.712441 0.605234 -0.028893 0.089 Uiso 1 1 calc R . . . .
H6CD H 0.707699 0.693425 -0.051647 0.089 Uiso 1 1 calc R . . . .
O1C4 O 0.6864(6) 0.8803(11) 0.0316(3) 0.054(4) Uani 1 1 d . U . . .
O2C4 O 0.5720(6) 0.9379(10) 0.0223(3) 0.052(4) Uani 1 1 d . U . . .
O3C4 O 0.5305(5) 0.7419(10) 0.0114(3) 0.050(4) Uani 1 1 d . U . . .
O5C4 O 0.6907(6) 0.8286(12) -0.0175(3) 0.060(4) Uani 1 1 d . U . . .
O6C4 O 0.7798(8) 0.6894(17) -0.0272(5) 0.125(8) Uani 1 1 d . U . . .
C1D4 C 0.7998(9) 0.9993(17) 0.0971(5) 0.057(5) Uani 1 1 d . U . . .
H1D4 H 0.826066 1.045669 0.108129 0.068 Uiso 1 1 calc R . . . .
C2D4 C 0.7370(9) 1.0400(17) 0.0935(5) 0.058(5) Uani 1 1 d . U . . .
H2D4 H 0.738909 1.102125 0.082481 0.069 Uiso 1 1 calc R . . . .
C3D4 C 0.6973(9) 0.9746(18) 0.0757(5) 0.056(5) Uani 1 1 d . U . . .
H3D4 H 0.692465 0.913929 0.087162 0.067 Uiso 1 1 calc R . . . .
C4D4 C 0.7235(8) 0.9506(16) 0.0454(4) 0.049(5) Uani 1 1 d . U . . .
H4D4 H 0.723321 1.009393 0.032660 0.059 Uiso 1 1 calc R . . . .
C5D4 C 0.7858(9) 0.9141(18) 0.0499(5) 0.056(5) Uani 1 1 d . U . . .
H5D4 H 0.785532 0.851840 0.060953 0.067 Uiso 1 1 calc R . . . .
C6D4 C 0.8149(9) 0.9007(18) 0.0213(5) 0.061(6) Uani 1 1 d . U . . .
H6DE H 0.790225 0.859221 0.007982 0.074 Uiso 1 1 calc R . . . .
H6DF H 0.818470 0.963593 0.011357 0.074 Uiso 1 1 calc R . . . .
O1D4 O 0.7975(5) 0.9139(10) 0.1125(3) 0.051(4) Uani 1 1 d . U . . .
O2D4 O 0.7167(6) 1.0596(11) 0.1229(3) 0.065(4) Uani 1 1 d . U . . .
O3D4 O 0.6410(6) 1.0194(11) 0.0709(3) 0.063(4) Uani 1 1 d . U . . .
O5D4 O 0.8192(6) 0.9833(11) 0.0675(3) 0.062(4) Uani 1 1 d . U . . .
O6D4 O 0.8712(6) 0.8590(12) 0.0252(3) 0.066(4) Uani 1 1 d . U . . .
C1E4 C 0.8805(10) 0.7587(18) 0.1797(5) 0.065(5) Uani 1 1 d . U . . .
H1E4 H 0.907003 0.736598 0.196661 0.078 Uiso 1 1 calc R . . . .
C2E4 C 0.8429(10) 0.8371(19) 0.1901(5) 0.064(5) Uani 1 1 d . U . . .
H2E4 H 0.868610 0.891910 0.196431 0.077 Uiso 1 1 calc R . . . .
C3E4 C 0.8042(10) 0.8697(17) 0.1635(5) 0.057(5) Uani 1 1 d . U . . .
H3E4 H 0.776913 0.816513 0.157454 0.068 Uiso 1 1 calc R . . . .
C4E4 C 0.8382(9) 0.8959(17) 0.1378(5) 0.055(5) Uani 1 1 d . U . . .
H4E4 H 0.860907 0.955428 0.142543 0.066 Uiso 1 1 calc R . . . .
C5E4 C 0.8795(9) 0.8174(18) 0.1292(5) 0.058(6) Uani 1 1 d . U . . .
H5E4 H 0.856140 0.761156 0.121779 0.069 Uiso 1 1 calc R . . . .
C6E4 C 0.9226(11) 0.843(2) 0.1065(5) 0.077(7) Uani 1 1 d . U . . .
H6EE H 0.901530 0.872362 0.088881 0.093 Uiso 1 1 calc R . . . .
H6EF H 0.949964 0.891883 0.115061 0.093 Uiso 1 1 calc R . . . .
O1E4 O 0.8440(6) 0.6835(11) 0.1703(3) 0.062(4) Uani 1 1 d . U . . .
O2E4 O 0.8113(6) 0.8089(12) 0.2148(3) 0.072(5) Uani 1 1 d . U . . .
O3E4 O 0.7695(6) 0.9542(10) 0.1717(3) 0.063(4) Uani 1 1 d . U . . .
O5E4 O 0.9141(6) 0.7890(13) 0.1560(3) 0.072(5) Uani 1 1 d . U . . .
O6E4 O 0.9550(7) 0.7624(15) 0.0969(4) 0.098(6) Uani 1 1 d . U . . .
C1F4 C 0.8215(9) 0.3905(19) 0.1695(4) 0.062(5) Uani 1 1 d . U . . .
H1F4 H 0.823715 0.319851 0.172981 0.074 Uiso 1 1 calc R . . . .
C2F4 C 0.7990(10) 0.4420(17) 0.1977(5) 0.057(5) Uani 1 1 d . U . . .
H2F4 H 0.827036 0.429730 0.215070 0.068 Uiso 1 1 calc R . . . .
C3F4 C 0.7974(10) 0.5488(17) 0.1913(5) 0.058(5) Uani 1 1 d . U . . .
H3F4 H 0.768048 0.559403 0.174401 0.069 Uiso 1 1 calc R . . . .
C4F4 C 0.8558(10) 0.5835(17) 0.1811(5) 0.059(5) Uani 1 1 d . U . . .
H4F4 H 0.885794 0.583159 0.198022 0.070 Uiso 1 1 calc R . . . .
C5F4 C 0.8769(9) 0.5256(18) 0.1544(5) 0.059(5) Uani 1 1 d . U . . .
H5F4 H 0.848736 0.536057 0.137019 0.070 Uiso 1 1 calc R . . . .
C6F4 C 0.9365(9) 0.550(2) 0.1450(5) 0.073(7) Uani 1 1 d . U . . .
H6F4 H 0.960662 0.595046 0.155827 0.088 Uiso 0.5 1 calc R . P E 1
H6FE H 0.946121 0.575919 0.126224 0.088 Uiso 0.5 1 calc R . P F 2
O1F4 O 0.7802(6) 0.4111(10) 0.1460(3) 0.054(4) Uani 1 1 d . U . . .
O2F4 O 0.7452(7) 0.4074(12) 0.2044(3) 0.071(4) Uani 1 1 d . U . . .
O3F4 O 0.7799(6) 0.6055(11) 0.2159(3) 0.067(4) Uani 1 1 d . U . . .
O5F4 O 0.8760(6) 0.4255(12) 0.1622(3) 0.065(4) Uani 1 1 d . U . . .
O6F4 O 0.9552(16) 0.503(3) 0.1189(9) 0.109(13) Uani 0.5 1 d . U P G 1
O7F4 O 0.9760(10) 0.529(2) 0.1691(6) 0.056(8) Uani 0.5 1 d . U P G 2
P1 P 0.8573(3) 0.5994(6) 0.04998(17) 0.077(2) Uani 1 1 d . U . . .
O0AA O 0.8970(12) 0.513(2) 0.0564(7) 0.062(8) Uani 0.5 1 d . U P H 1
O2 O 0.8834(12) 0.696(3) 0.0535(6) 0.061(7) Uani 0.5 1 d . U P H 1
O3 O 0.8213(14) 0.588(2) 0.0189(7) 0.068(8) Uani 0.5 1 d . U P H 1
O1B O 0.854(2) 0.497(3) 0.0415(9) 0.121(14) Uani 0.5 1 d . U P H 2
O2B O 0.9167(18) 0.612(4) 0.0660(10) 0.122(14) Uani 0.5 1 d . U P H 2
O3B O 0.845(2) 0.669(4) 0.0268(12) 0.137(18) Uani 0.5 1 d . U P H 2
O4 O 0.8134(9) 0.5988(19) 0.0767(5) 0.134(8) Uani 1 1 d . U . . .
P2 P 0.2609(4) 1.0358(5) 0.25355(19) 0.093(2) Uani 1 1 d . U . . .
O5 O 0.2624(8) 0.9246(12) 0.2429(4) 0.094(5) Uani 1 1 d . U . . .
O6 O 0.2796(11) 1.0375(15) 0.2858(5) 0.125(7) Uani 1 1 d . U . . .
O7 O 0.2989(12) 1.0921(14) 0.2340(6) 0.146(9) Uani 1 1 d . U . . .
O8 O 0.1978(9) 1.0598(14) 0.2510(4) 0.108(6) Uani 1 1 d . U . . .
C1 C 0.7614(11) 0.640(2) 0.0774(6) 0.084(8) Uani 1 1 d . U . . .
H1A H 0.738980 0.619014 0.059210 0.100 Uiso 1 1 calc R . . . .
H1B H 0.768099 0.709832 0.075075 0.100 Uiso 1 1 calc R . . . .
C2 C 0.7250(12) 0.630(3) 0.1007(7) 0.114(11) Uani 1 1 d . U . . .
H2A H 0.749366 0.644183 0.119031 0.136 Uiso 1 1 calc R . . . .
H2B H 0.715556 0.561224 0.101514 0.136 Uiso 1 1 calc R . . . .
C3 C 0.6706(10) 0.679(2) 0.1045(6) 0.081(8) Uani 1 1 d . U . . .
H3A H 0.680011 0.748552 0.104999 0.098 Uiso 1 1 calc R . . . .
H3B H 0.646588 0.668471 0.085884 0.098 Uiso 1 1 calc R . . . .
C4 C 0.6339(12) 0.664(3) 0.1278(7) 0.114(11) Uani 1 1 d . U . . .
H4A H 0.658373 0.669157 0.146521 0.137 Uiso 1 1 calc R . . . .
H4B H 0.621136 0.596312 0.126248 0.137 Uiso 1 1 calc R . . . .
C5 C 0.5805(11) 0.722(3) 0.1323(7) 0.113(11) Uani 1 1 d . U . . .
H5A H 0.593002 0.788978 0.134813 0.136 Uiso 1 1 calc R . . . .
H5B H 0.556175 0.718259 0.113483 0.136 Uiso 1 1 calc R . . . .
C6 C 0.5434(12) 0.700(2) 0.1561(7) 0.097(9) Uani 1 1 d . U . . .
H6A H 0.568498 0.704690 0.174612 0.116 Uiso 1 1 calc R . . . .
H6B H 0.533037 0.631872 0.153678 0.116 Uiso 1 1 calc R . . . .
C7 C 0.4898(12) 0.748(2) 0.1626(7) 0.103(10) Uani 1 1 d . U . . .
H7A H 0.499983 0.816921 0.164974 0.124 Uiso 1 1 calc R . . . .
H7B H 0.464469 0.743747 0.144156 0.124 Uiso 1 1 calc R . . . .
C8 C 0.4534(11) 0.7266(18) 0.1865(5) 0.078(8) Uani 1 1 d . U . . .
H8A H 0.442015 0.658717 0.183569 0.093 Uiso 1 1 calc R . . . .
H8B H 0.479328 0.728155 0.204802 0.093 Uiso 1 1 calc R . . . .
C9 C 0.4020(10) 0.7742(18) 0.1942(6) 0.070(7) Uani 1 1 d . U . . .
H9A H 0.375767 0.776053 0.175961 0.084 Uiso 1 1 calc R . . . .
H9B H 0.412779 0.841238 0.198952 0.084 Uiso 1 1 calc R . . . .
C10 C 0.3675(12) 0.739(2) 0.2186(6) 0.088(8) Uani 1 1 d . U . . .
H10A H 0.392949 0.739617 0.237134 0.106 Uiso 1 1 calc R . . . .
H10B H 0.357820 0.670816 0.214365 0.106 Uiso 1 1 calc R . . . .
C11 C 0.3128(12) 0.7885(19) 0.2251(7) 0.089(8) Uani 1 1 d . U . . .
H11A H 0.290202 0.797998 0.205917 0.107 Uiso 1 1 calc R . . . .
H11B H 0.289638 0.745890 0.237592 0.107 Uiso 1 1 calc R . . . .
C12 C 0.3184(12) 0.8818(17) 0.2402(6) 0.080(8) Uani 1 1 d . U . . .
H12A H 0.337540 0.873151 0.260265 0.096 Uiso 1 1 calc R . . . .
H12B H 0.343215 0.924699 0.228550 0.096 Uiso 1 1 calc R . . . .
P3 P -0.1643(4) 0.3957(6) 0.3282(2) 0.104(3) Uani 1 1 d D U . . .
O9 O -0.213(2) 0.461(3) 0.3407(14) 0.16(2) Uani 0.5 1 d . U P I 1
O10 O -0.1701(19) 0.293(3) 0.3396(9) 0.096(11) Uani 0.5 1 d . U P I 1
O11 O -0.167(2) 0.403(3) 0.2948(9) 0.123(15) Uani 0.5 1 d . U P I 1
O12 O -0.111(2) 0.439(5) 0.3509(12) 0.17(2) Uani 0.5 1 d D U P I 1
O9B O -0.1936(19) 0.486(3) 0.3179(12) 0.115(14) Uani 0.5 1 d . U P I 2
O10B O -0.195(3) 0.352(5) 0.3520(16) 0.20(3) Uani 0.5 1 d . U P I 2
O11B O -0.164(4) 0.316(3) 0.3068(12) 0.21(3) Uani 0.5 1 d . U P I 2
O12B O -0.0924(17) 0.413(6) 0.3342(17) 0.21(3) Uani 0.5 1 d D U P I 2
C13 C -0.0506(19) 0.418(3) 0.3479(10) 0.035(12) Uiso 0.5 1 d D U P I 1
C14 C 0.007(3) 0.439(13) 0.333(2) 0.30(7) Uiso 0.5 1 d D . P I 1
C15 C 0.051(3) 0.440(5) 0.359(2) 0.10(2) Uiso 0.5 1 d D U P I 1
C13B C -0.048(5) 0.389(8) 0.357(3) 0.26(9) Uiso 0.5 1 d D U P I 2
C14B C -0.007(3) 0.475(5) 0.3569(16) 0.11(2) Uiso 0.5 1 d D . P I 2
C15B C 0.049(4) 0.445(7) 0.375(2) 0.14(4) Uiso 0.5 1 d . U P I 2
C16 C 0.097(3) 0.495(5) 0.3737(14) 0.22(2) Uiso 1 1 d . . . . .
C17 C 0.143(3) 0.456(6) 0.3841(17) 0.26(3) Uiso 1 1 d D . . . .
C18 C 0.199(2) 0.509(4) 0.3917(11) 0.186(18) Uiso 1 1 d D . . . .
C19 C 0.261(2) 0.481(4) 0.4032(16) 0.12(2) Uiso 0.5 1 d D . P J 1
C19B C 0.250(2) 0.559(7) 0.408(2) 0.21(5) Uiso 0.5 1 d D . P J 2
C20 C 0.314(2) 0.538(4) 0.4119(11) 0.171(17) Uiso 1 1 d D . . . .
C21 C 0.377(3) 0.525(6) 0.4235(16) 0.26(3) Uiso 1 1 d D . . . .
C22B C 0.417(2) 0.566(5) 0.4245(14) 0.21(2) Uiso 1 1 d D . . K 2
P4A P 0.5304(14) 0.826(3) 0.4159(8) 0.196(11) Uani 0.5 1 d . U P L 1
O13 O 0.468(2) 0.872(5) 0.4201(15) 0.21(2) Uani 0.5 1 d D U P L 1
O14 O 0.561(3) 0.869(8) 0.4439(14) 0.27(4) Uani 0.5 1 d . U P L 1
O15 O 0.511(6) 0.722(7) 0.423(5) 0.43(6) Uani 0.5 1 d . U P L 1
O16 O 0.534(3) 0.871(10) 0.3831(8) 0.34(6) Uani 0.5 1 d D U P L 1
O1W O 0.0376(6) 0.9807(10) 0.4625(3) 0.065(4) Uani 1 1 d . U . . .
O2W O 0.0831(6) 0.4288(10) 0.5654(3) 0.063(4) Uani 1 1 d . U . . .
O3W O 0.1911(9) 0.4343(13) 0.5954(5) 0.114(7) Uani 1 1 d . U . . .
O4W O 0.7350(18) 0.792(4) 0.4269(9) 0.33(3) Uani 1 1 d . U . . .
O5W O 0.2847(8) 0.605(3) 0.5828(5) 0.128(13) Uani 0.75 1 d . U P M 1
O6W O 0.570(3) 0.576(7) 0.5199(15) 0.22(3) Uani 0.5 1 d . U P N 1
O7W O 0.383(4) 0.958(8) 0.487(3) 0.29(4) Uiso 0.5 1 d . U P O 1
O8W O 0.3492(13) 0.909(2) 0.5053(7) 0.066(9) Uiso 0.5 1 d . U P P 2
O9W O -0.309(2) 0.585(4) 0.4729(11) 0.31(3) Uani 1 1 d . U . . .
O10W O 0.298(3) 0.562(6) 0.6274(17) 0.10(2) Uiso 0.25 1 d . U P Q 2
O11W O 0.547(5) 0.194(14) 0.448(4) 0.53(11) Uani 0.5 1 d . U P . .
O12W O 0.642(6) 0.228(5) 0.2664(17) 0.60(8) Uani 1 1 d . U . . .
O13W O 0.6765(15) 0.791(7) 0.3410(9) 0.41(5) Uani 1 1 d . U . . .
O14W O 0.734(2) 0.281(4) 0.2566(12) 0.26(2) Uiso 1 1 d . U . . .
O15W O 0.6914(14) 0.475(3) 0.2981(9) 0.25(2) Uani 1 1 d . U . . .
O16W O 0.2387(9) 0.5573(19) 0.2129(4) 0.127(8) Uani 1 1 d . U . . .
O17W O 0.559(2) 0.413(7) 0.390(3) 0.45(9) Uani 0.5 1 d . U P . .
O18W O 0.5721(14) 0.500(2) 0.6231(7) 0.180(11) Uani 1 1 d . U . . .
O20W O 0.427(3) 0.527(6) 0.642(3) 0.62(8) Uani 1 1 d . U . . .
O21W O 0.6128(9) 0.5007(13) 0.6876(4) 0.107(7) Uani 1 1 d . U . . .
O22W O 0.717(2) 0.223(4) 0.3298(12) 0.31(3) Uani 1 1 d . U . . .
O23W O 0.7829(6) 0.8224(10) 0.2993(3) 0.059(4) Uiso 1 1 d . U . R 1
O24W O 0.8035(14) 0.980(2) 0.3445(6) 0.186(14) Uani 1 1 d . U . . .
O25W O 0.8690(13) 0.9068(18) 0.2630(5) 0.160(11) Uani 1 1 d . U . . .
O26W O 0.903(5) 0.083(4) 0.2279(13) 0.29(5) Uani 0.5 1 d . U P S 1
O27W O -0.0049(12) 0.9213(17) 0.2520(7) 0.159(10) Uani 1 1 d . U . . .
O28W O 0.035(5) 0.035(5) 0.1723(18) 0.30(5) Uani 0.5 1 d . U P . .
O29W O 0.0047(19) 0.327(3) 0.1633(9) 0.25(2) Uani 1 1 d . U . . .
O30W O 0.0566(19) 0.863(4) 0.2051(9) 0.26(2) Uani 1 1 d . U . . .
O31W O 0.0828(19) 0.592(6) 0.1608(16) 0.41(4) Uani 1 1 d . U . . .
O32W O 0.0376(17) 0.768(8) 0.1592(19) 0.29(5) Uani 0.5 1 d . U P . .
O33W O 0.0401(15) 0.364(3) 0.1065(7) 0.220(16) Uani 1 1 d . U . . .
O34W O 0.1787(17) 0.715(2) 0.1897(8) 0.220(16) Uani 1 1 d . U . . .
O35W O 0.1838(15) 0.375(3) 0.1977(7) 0.230(17) Uani 1 1 d . U . . .
O36W O 0.152(2) 0.472(6) 0.1455(15) 0.41(4) Uani 1 1 d . U . . .
O37W O 0.078(2) 0.147(4) 0.0247(9) 0.30(3) Uani 1 1 d . U . . .
O38W O -0.0470(8) 0.1376(15) 0.0082(4) 0.107(7) Uani 1 1 d . U . . .
O39W O 0.9474(19) 0.441(3) 0.0060(9) 0.28(2) Uani 1 1 d . U . . .
O40W O 0.0516(5) 0.3516(9) 0.0211(3) 0.047(4) Uiso 1 1 d . U . . .
O41W O 0.1666(14) 0.347(2) 0.0544(7) 0.185(12) Uani 1 1 d . U . . .
O42W O 0.1413(18) 0.275(4) 0.1111(7) 0.252(19) Uani 1 1 d . U . . .
O43W O 0.2446(7) 0.6389(13) 0.0120(4) 0.089(5) Uani 1 1 d . U . . .
O44W O 0.8472(11) 0.185(3) 0.0248(8) 0.24(2) Uani 1 1 d . U . . .
O45W O 0.3549(6) 0.6403(10) -0.0113(3) 0.064(4) Uani 1 1 d . U . . .
O46W O 0.5322(7) 0.1933(11) 0.0400(3) 0.069(4) Uani 1 1 d . U . . .
O47W O 0.9769(10) 0.267(2) 0.0656(6) 0.171(12) Uani 1 1 d . U . . .
O48W O 0.1226(17) 0.818(2) 0.0277(9) 0.224(15) Uani 1 1 d . U . . .
O49W O 0.2150(10) 0.538(2) 0.0584(5) 0.155(10) Uani 1 1 d . U . . .
O50W O 0.170(2) 0.743(4) 0.092(2) 0.40(4) Uani 1 1 d . U . . .
O51W O 0.1975(12) 0.929(5) 0.0636(7) 0.32(3) Uani 1 1 d . U . . .
O53W O 0.0462(14) 0.869(4) 0.0648(8) 0.243(19) Uani 1 1 d . U . . .
O54W O 0.9939(16) 0.730(4) 0.0268(12) 0.30(3) Uani 1 1 d . U . . .
O55W O -0.0582(15) 0.014(3) 0.0443(7) 0.25(2) Uani 1 1 d . U . . .
O56W O 0.130(2) 0.100(5) 0.0754(14) 0.33(3) Uiso 1 1 d . U . . .
O57W O 0.066(3) 0.044(9) 0.1166(13) 0.28(5) Uani 0.5 1 d . U P . .
O58W O 0.186(3) 0.906(10) 0.1560(19) 0.73(10) Uani 1 1 d . U . . .
O59W O 0.2641(11) 0.2792(17) 0.2287(8) 0.167(11) Uani 1 1 d . U . . .
O60W O 0.146(2) 0.085(4) 0.1962(10) 0.33(3) Uani 1 1 d . U . . .
K1 K 0.1590(4) 0.8144(6) 0.24041(18) 0.123(3) Uani 1 1 d . U . . .
O62W O 0.3994(12) 0.200(2) 0.2599(7) 0.181(11) Uani 1 1 d . U . . .
O63W O 0.502(3) 0.195(3) 0.2877(10) 0.29(2) Uani 1 1 d . U . . .
O64W O 0.505(3) 0.663(7) 0.6507(12) 0.50(6) Uani 1 1 d . U . . .
O65W O 0.738(3) 0.384(5) 0.2642(13) 0.18(2) Uiso 0.5 1 d . U P T 1
O66W O 0.7704(18) 0.205(4) 0.2715(12) 0.14(2) Uani 0.5 1 d . U P T 2
O69W O 0.556(2) 0.741(5) 0.3460(8) 0.29(3) Uani 1 1 d . U . . .
O68W O 0.711(4) 0.985(6) 0.3160(14) 0.43(4) Uani 1 1 d . U . . .
O70W O -0.0547(16) 0.103(3) 0.1018(9) 0.222(15) Uani 1 1 d . U . . .
O71W O -0.104(3) 0.166(3) 0.1538(11) 0.34(3) Uani 1 1 d . U . . .
O72W O 0.843(2) 0.081(5) 0.1857(17) 0.75(11) Uani 1 1 d . U . . .
O73W O 0.7603(14) 0.169(2) 0.1898(8) 0.207(16) Uani 1 1 d . U . . .
O74W O 0.752(2) 0.021(3) 0.2670(9) 0.29(2) Uani 1 1 d . U . . .
O75W O 0.2699(13) 0.114(3) 0.1440(11) 0.26(2) Uani 1 1 d . U . . .
O76W O 0.5317(9) 0.844(2) 0.3328(5) 0.127(9) Uani 1 1 d . U . . .
O77W O 0.0618(11) 0.692(5) 0.1061(9) 0.29(3) Uani 1 1 d . U . . .
O78W O 0.0098(15) 0.515(4) 0.0752(10) 0.28(2) Uani 1 1 d . U . . .
O79W O 0.084(2) 0.516(4) 0.0338(13) 0.32(3) Uiso 1 1 d . U . . .
O80W O 0.523(5) 0.967(6) 0.479(2) 0.36(7) Uani 0.5 1 d . U P . .
O81W O 0.1097(8) 0.9511(12) 0.2798(4) 0.099(6) Uani 1 1 d . U . . .
O82W O 0.245(2) 0.302(3) 0.1403(18) 0.21(3) Uani 0.5 1 d . U P . .
O83W O 0.614(4) 0.508(14) 0.3342(16) 0.50(10) Uani 0.5 1 d . U P . .
O84W O 0.704(4) 0.419(7) 0.375(2) 0.25(3) Uiso 0.5 1 d . U P . .
O85W O 0.407(5) 1.096(9) 0.580(3) 0.31(5) Uiso 0.5 1 d . U P U 1
O86W O 0.563(4) 0.731(10) 0.399(2) 0.38(8) Uani 0.5 1 d . U P V 2
O87W O 0.686(4) 0.613(8) 0.4018(19) 0.37(7) Uani 0.5 1 d . U P . .
O17 O 0.598(2) 0.625(5) 0.485(2) 0.42(9) Uani 0.5 1 d . U P W 2
O89W O 0.542(6) 0.674(7) 0.466(5) 0.44(9) Uani 0.5 1 d . U P X 1
O90W O 0.487(9) 0.547(13) 0.437(3) 0.50(11) Uani 0.5 1 d . U P K 2
O26X O 0.8257(19) 0.118(3) 0.2464(11) 0.125(15) Uiso 0.5 1 d . . P Y 2
O92W O 0.105(3) 0.255(9) 0.1791(17) 0.41(9) Uani 0.5 1 d . . P . .
O91W O 0.369(4) 0.524(7) 0.570(2) 0.49(5) Uiso 1 1 d . . . . .

loop_
_atom_site_aniso_label
_atom_site_aniso_U_11
_atom_site_aniso_U_22
_atom_site_aniso_U_33
_atom_site_aniso_U_23
_atom_site_aniso_U_13
_atom_site_aniso_U_12
C1A1 0.054(11) 0.044(12) 0.043(10) 0.000(10) 0.003(8) 0.001(8)
C2A1 0.053(11) 0.040(9) 0.036(11) 0.007(10) 0.004(8) 0.001(8)
C3A1 0.048(11) 0.038(9) 0.035(11) -0.008(9) -0.002(8) -0.005(7)
C4A1 0.054(10) 0.032(8) 0.037(12) 0.004(9) 0.005(8) 0.000(7)
C5A1 0.055(11) 0.038(10) 0.075(15) 0.016(11) -0.006(9) 0.005(8)
C6A1 0.064(14) 0.073(16) 0.139(19) 0.011(18) -0.016(13) -0.022(13)
O1A1 0.059(9) 0.057(9) 0.036(8) 0.002(7) 0.002(6) 0.007(7)
O2A1 0.061(8) 0.044(8) 0.032(8) -0.001(7) 0.004(7) -0.010(7)
O3A1 0.069(9) 0.029(8) 0.041(8) 0.005(7) -0.003(6) -0.002(7)
O5A1 0.049(8) 0.040(8) 0.067(10) 0.011(8) -0.002(7) 0.004(6)
O6A1 0.07(2) 0.09(3) 0.16(3) 0.04(3) -0.027(18) -0.03(2)
O7A1 0.040(18) 0.12(3) 0.16(3) 0.03(3) 0.013(18) 0.00(2)
C1B1 0.084(11) 0.047(12) 0.039(11) -0.018(10) 0.004(9) 0.012(10)
C2B1 0.076(11) 0.048(13) 0.037(10) -0.011(8) 0.009(9) 0.008(11)
C3B1 0.068(11) 0.049(14) 0.036(10) -0.011(8) -0.004(9) -0.002(10)
C4B1 0.064(10) 0.065(15) 0.033(10) -0.002(9) -0.001(8) 0.005(10)
C5B1 0.067(10) 0.026(12) 0.045(11) -0.003(8) -0.005(9) 0.013(10)
C6B1 0.061(10) 0.074(17) 0.056(14) -0.016(12) -0.013(10) -0.002(12)
O1B1 0.081(10) 0.038(8) 0.027(7) -0.010(6) 0.002(7) 0.005(7)
O2B1 0.078(9) 0.043(9) 0.044(9) 0.001(7) 0.001(7) -0.005(8)
O3B1 0.066(9) 0.063(10) 0.043(8) -0.012(8) -0.005(7) -0.013(8)
O5B1 0.080(9) 0.053(9) 0.031(8) -0.003(7) -0.009(7) 0.014(8)
O6B1 0.077(11) 0.076(12) 0.084(12) -0.009(10) -0.028(9) 0.001(9)
C1C1 0.100(12) 0.056(12) 0.025(12) -0.015(9) -0.008(11) 0.029(10)
C2C1 0.100(12) 0.060(13) 0.024(10) -0.003(10) 0.008(11) 0.016(10)
C3C1 0.086(11) 0.057(13) 0.022(10) -0.013(10) 0.000(10) 0.013(10)
C4C1 0.087(10) 0.038(12) 0.027(9) -0.003(9) 0.003(10) 0.013(9)
C5C1 0.095(11) 0.050(13) 0.029(10) -0.020(10) -0.001(10) 0.006(10)
C6C1 0.094(12) 0.102(18) 0.039(15) -0.054(15) 0.003(12) -0.007(11)
O1C1 0.100(11) 0.047(8) 0.041(9) -0.013(7) -0.003(8) 0.025(8)
O2C1 0.094(10) 0.061(10) 0.049(10) -0.001(8) 0.017(8) 0.012(9)
O3C1 0.107(11) 0.054(10) 0.042(9) -0.004(8) 0.006(8) -0.003(8)
O5C1 0.098(10) 0.065(10) 0.026(8) -0.020(7) -0.011(8) 0.031(8)
O6C1 0.100(12) 0.077(12) 0.080(13) -0.008(10) -0.020(10) -0.001(9)
C1D1 0.105(13) 0.065(14) 0.028(10) 0.005(10) -0.005(10) 0.007(10)
C2D1 0.102(12) 0.050(10) 0.042(14) 0.006(11) 0.018(10) 0.025(10)
C3D1 0.090(12) 0.052(10) 0.050(15) -0.001(11) 0.007(11) 0.012(9)
C4D1 0.101(12) 0.046(10) 0.055(15) -0.017(11) -0.009(12) 0.016(9)
C5D1 0.099(12) 0.055(10) 0.032(13) -0.019(11) -0.018(11) 0.011(10)
C6D1 0.092(13) 0.058(16) 0.057(16) -0.017(13) -0.026(11) 0.001(11)
O1D1 0.086(10) 0.053(9) 0.030(7) 0.005(7) 0.000(7) 0.002(8)
O2D1 0.092(11) 0.067(11) 0.062(11) 0.009(9) 0.014(8) 0.019(9)
O3D1 0.102(11) 0.050(9) 0.076(11) 0.019(9) 0.040(9) 0.024(8)
O5D1 0.097(10) 0.050(8) 0.039(9) -0.007(8) -0.006(8) 0.004(8)
O6D1 0.101(12) 0.082(13) 0.124(17) 0.026(12) -0.032(12) -0.009(11)
C1E1 0.062(9) 0.022(9) 0.034(10) 0.005(8) -0.008(7) 0.000(9)
C2E1 0.064(9) 0.034(12) 0.028(10) -0.005(8) -0.005(7) 0.006(9)
C3E1 0.068(10) 0.051(14) 0.028(10) 0.002(9) 0.002(8) 0.009(10)
C4E1 0.080(10) 0.037(12) 0.033(11) -0.001(9) -0.004(8) 0.015(10)
C5E1 0.073(10) 0.046(13) 0.033(11) -0.005(9) -0.010(8) 0.006(11)
C6E1 0.076(11) 0.083(18) 0.050(13) -0.015(13) -0.016(10) -0.004(13)
O1E1 0.070(9) 0.034(8) 0.034(8) -0.007(6) 0.004(6) 0.002(7)
O2E1 0.066(9) 0.060(10) 0.026(7) -0.010(7) -0.002(6) -0.003(8)
O3E1 0.072(9) 0.073(11) 0.057(10) 0.005(9) 0.004(7) 0.014(9)
O5E1 0.064(8) 0.036(8) 0.043(8) -0.011(6) -0.011(6) 0.003(7)
O6E1 0.071(9) 0.075(12) 0.091(13) -0.006(10) -0.023(9) -0.009(9)
C1F1 0.063(11) 0.026(10) 0.037(12) -0.003(8) 0.001(8) -0.005(8)
C2F1 0.073(11) 0.032(11) 0.027(10) 0.001(9) -0.007(8) -0.001(8)
C3F1 0.057(10) 0.033(12) 0.034(10) -0.005(9) 0.003(8) -0.004(8)
C4F1 0.051(9) 0.039(12) 0.030(10) -0.003(9) -0.001(7) -0.008(8)
C5F1 0.055(10) 0.046(13) 0.037(10) 0.004(10) 0.001(8) -0.006(9)
C6F1 0.062(11) 0.047(14) 0.060(14) -0.015(11) -0.005(10) -0.006(9)
O1F1 0.062(9) 0.024(7) 0.039(8) -0.003(6) -0.003(7) -0.003(6)
O2F1 0.066(9) 0.047(9) 0.028(8) -0.011(7) 0.007(6) -0.009(7)
O3F1 0.064(8) 0.042(9) 0.046(9) 0.008(7) -0.018(7) -0.003(7)
O5F1 0.062(9) 0.042(8) 0.044(8) -0.005(7) 0.003(6) -0.013(7)
O6F1 0.058(9) 0.091(13) 0.094(13) -0.008(11) -0.009(9) 0.001(9)
C1A2 0.055(9) 0.041(9) 0.042(12) 0.009(10) 0.002(8) -0.002(9)
C2A2 0.041(9) 0.036(12) 0.045(9) 0.013(10) 0.012(8) 0.004(9)
C3A2 0.060(10) 0.044(13) 0.041(9) 0.021(10) 0.011(8) -0.004(10)
C4A2 0.066(9) 0.045(13) 0.040(9) 0.013(9) 0.019(8) -0.012(10)
C5A2 0.085(12) 0.081(17) 0.050(10) 0.005(12) 0.010(10) 0.030(12)
C6A2 0.017(11) 0.33(4) 0.022(13) -0.001(18) 0.011(9) 0.016(14)
O1A2 0.068(9) 0.036(7) 0.050(9) 0.007(7) 0.008(7) 0.002(7)
O2A2 0.051(7) 0.053(9) 0.040(8) 0.009(7) 0.009(6) 0.001(7)
O3A2 0.076(9) 0.039(9) 0.040(8) 0.004(7) 0.001(7) 0.010(7)
O5A2 0.050(8) 0.053(9) 0.051(8) 0.010(8) 0.005(7) -0.007(7)
O6A2 0.129(16) 0.15(2) 0.23(3) 0.04(2) 0.014(17) -0.012(16)
C1B2 0.088(12) 0.045(12) 0.048(12) -0.001(9) -0.018(12) -0.011(8)
C2B2 0.083(11) 0.042(12) 0.028(12) -0.002(9) 0.005(10) -0.016(8)
C3B2 0.065(10) 0.036(12) 0.058(14) 0.004(9) -0.002(11) -0.006(8)
C4B2 0.070(10) 0.043(12) 0.046(13) 0.008(9) -0.009(11) -0.007(8)
C5B2 0.071(11) 0.055(14) 0.069(15) 0.013(10) -0.028(12) -0.008(9)
C6B2 0.099(15) 0.065(17) 0.10(2) -0.005(14) -0.039(16) -0.025(12)
O1B2 0.069(9) 0.040(8) 0.049(9) 0.006(7) -0.011(7) -0.005(7)
O2B2 0.080(9) 0.038(8) 0.038(9) 0.001(7) 0.004(7) -0.012(7)
O3B2 0.060(8) 0.052(9) 0.050(9) -0.005(8) 0.006(7) -0.006(7)
O5B2 0.089(10) 0.044(9) 0.066(10) 0.006(7) -0.028(8) -0.007(7)
O6B2 0.10(2) 0.19(5) 0.26(7) 0.10(5) -0.02(3) 0.00(2)
O7B2 0.08(2) 0.10(3) 0.10(2) -0.030(19) -0.056(19) -0.018(19)
C1C2 0.069(11) 0.048(14) 0.052(11) 0.004(9) 0.001(9) -0.005(10)
C2C2 0.067(11) 0.047(10) 0.030(12) 0.010(9) -0.004(8) 0.005(9)
C3C2 0.068(10) 0.045(10) 0.027(12) 0.008(9) -0.007(8) 0.002(9)
C4C2 0.070(10) 0.048(10) 0.055(14) 0.010(10) -0.018(10) -0.002(9)
C5C2 0.066(10) 0.045(10) 0.050(13) 0.024(10) -0.017(9) -0.002(10)
C6C2 0.086(15) 0.09(2) 0.111(19) 0.002(15) -0.044(16) -0.023(17)
O1C2 0.063(9) 0.056(10) 0.055(8) 0.011(7) 0.008(7) 0.002(8)
O2C2 0.080(10) 0.046(9) 0.054(10) -0.004(7) -0.006(8) -0.003(8)
O3C2 0.067(8) 0.054(9) 0.062(10) 0.003(8) 0.009(7) -0.003(8)
O5C2 0.077(10) 0.057(9) 0.064(10) 0.009(8) -0.018(8) 0.001(8)
O6C2 0.091(18) 0.14(4) 0.18(4) -0.02(3) -0.02(2) -0.04(2)
O7C2 0.08(2) 0.09(3) 0.066(18) -0.030(16) -0.045(16) 0.021(19)
C1D2 0.073(13) 0.046(11) 0.067(13) 0.004(12) 0.015(9) 0.013(9)
C2D2 0.054(12) 0.049(13) 0.070(11) 0.006(12) 0.014(8) 0.010(10)
C3D2 0.064(12) 0.047(14) 0.059(10) -0.004(11) 0.002(8) -0.004(10)
C4D2 0.063(12) 0.072(16) 0.062(11) 0.006(12) 0.006(8) 0.007(10)
C5D2 0.062(12) 0.064(15) 0.080(13) -0.001(13) 0.014(9) 0.003(11)
C6D2 0.089(17) 0.14(2) 0.093(17) 0.00(2) -0.006(14) 0.012(17)
O1D2 0.085(10) 0.039(8) 0.074(10) -0.001(7) 0.032(8) 0.008(7)
O2D2 0.079(10) 0.061(10) 0.062(10) -0.006(9) 0.015(7) 0.006(9)
O3D2 0.067(9) 0.060(10) 0.056(10) 0.005(8) 0.009(7) -0.005(7)
O5D2 0.059(9) 0.073(11) 0.079(10) 0.003(9) 0.010(7) 0.009(8)
O6D2 0.142(19) 0.16(2) 0.17(2) 0.018(19) -0.025(17) 0.050(17)
C1E2 0.075(13) 0.049(13) 0.100(17) 0.009(11) 0.052(11) 0.001(9)
C2E2 0.101(14) 0.041(13) 0.099(18) 0.010(10) 0.032(12) 0.011(10)
C3E2 0.069(12) 0.032(12) 0.075(16) -0.003(9) 0.034(10) 0.012(9)
C4E2 0.066(12) 0.047(13) 0.084(16) 0.007(10) 0.027(10) 0.007(9)
C5E2 0.105(14) 0.049(15) 0.11(2) 0.012(12) 0.023(13) -0.019(11)
C6E2 0.118(18) 0.07(2) 0.27(5) 0.08(2) -0.09(2) -0.040(16)
O1E2 0.081(11) 0.048(8) 0.097(12) 0.004(8) 0.050(9) 0.010(8)
O2E2 0.097(11) 0.054(10) 0.074(11) 0.014(9) 0.032(9) 0.012(9)
O3E2 0.092(11) 0.049(10) 0.078(11) -0.008(8) 0.019(9) -0.002(8)
O5E2 0.075(10) 0.052(10) 0.145(16) 0.019(10) 0.046(10) 0.011(8)
O6E2 0.17(2) 0.15(2) 0.20(3) 0.02(2) -0.021(19) -0.033(19)
C1F2 0.076(11) 0.052(13) 0.052(11) 0.012(10) 0.021(9) 0.003(11)
C2F2 0.081(11) 0.047(11) 0.042(11) 0.019(10) 0.023(9) 0.014(10)
C3F2 0.068(11) 0.054(11) 0.056(13) 0.008(11) 0.012(10) 0.009(10)
C4F2 0.076(11) 0.049(10) 0.059(14) 0.018(10) 0.028(10) 0.014(10)
C5F2 0.071(11) 0.060(11) 0.090(16) 0.012(12) 0.012(11) 0.010(11)
C6F2 0.074(11) 0.062(17) 0.110(19) -0.001(14) 0.042(13) 0.007(12)
O1F2 0.080(10) 0.052(9) 0.049(8) 0.003(7) 0.023(7) -0.010(8)
O2F2 0.078(9) 0.055(10) 0.066(10) 0.009(8) 0.012(8) 0.014(8)
O3F2 0.082(10) 0.061(10) 0.054(9) -0.001(8) 0.011(7) 0.007(9)
O5F2 0.077(9) 0.047(8) 0.094(12) 0.016(9) 0.035(8) 0.005(8)
O6F2 0.090(12) 0.090(14) 0.114(15) 0.009(11) 0.037(11) -0.003(11)
C1A3 0.053(11) 0.042(12) 0.060(11) -0.002(10) 0.012(8) -0.005(8)
C2A3 0.051(12) 0.052(11) 0.059(11) 0.000(10) 0.009(10) 0.005(9)
C3A3 0.050(11) 0.045(10) 0.045(10) -0.005(10) 0.007(9) 0.004(9)
C4A3 0.046(11) 0.043(9) 0.063(12) 0.000(10) 0.005(9) 0.002(9)
C5A3 0.047(11) 0.044(11) 0.073(13) 0.009(11) 0.023(10) -0.004(10)
C6A3 0.067(14) 0.090(19) 0.11(2) 0.025(16) 0.038(12) 0.025(12)
O1A3 0.062(9) 0.050(9) 0.047(8) 0.006(7) 0.004(7) -0.008(7)
O2A3 0.054(8) 0.043(9) 0.064(10) -0.006(8) 0.011(7) 0.002(7)
O3A3 0.060(9) 0.062(10) 0.037(8) -0.009(7) 0.001(7) -0.012(8)
O5A3 0.053(8) 0.051(8) 0.083(11) 0.007(8) 0.022(8) 0.001(7)
O6A3 0.069(12) 0.15(2) 0.148(19) 0.014(15) 0.031(11) 0.014(12)
C1B3 0.077(10) 0.057(11) 0.053(13) 0.007(10) 0.013(11) 0.013(11)
C2B3 0.086(11) 0.051(13) 0.047(10) -0.001(10) -0.003(10) 0.010(12)
C3B3 0.065(10) 0.041(13) 0.043(10) 0.004(9) 0.006(9) 0.008(11)
C4B3 0.072(10) 0.053(14) 0.051(10) 0.003(10) 0.010(9) 0.005(11)
C5B3 0.065(10) 0.047(14) 0.056(11) 0.002(11) 0.021(9) -0.001(10)
C6B3 0.071(11) 0.083(14) 0.051(15) 0.005(14) 0.025(11) -0.002(12)
O1B3 0.076(10) 0.063(9) 0.039(9) -0.003(7) 0.009(7) -0.002(8)
O2B3 0.081(9) 0.082(12) 0.049(10) -0.020(9) -0.006(8) 0.032(9)
O3B3 0.079(10) 0.063(10) 0.042(9) 0.001(7) 0.011(7) 0.011(8)
O5B3 0.080(9) 0.066(10) 0.059(9) -0.001(9) 0.013(8) -0.005(8)
O6B3 0.114(14) 0.089(12) 0.109(15) 0.010(12) 0.034(12) -0.030(11)
C1C3 0.065(12) 0.071(13) 0.045(12) -0.004(10) 0.004(10) 0.014(9)
C2C3 0.064(12) 0.075(13) 0.045(14) -0.009(10) 0.002(10) 0.011(8)
C3C3 0.061(12) 0.058(12) 0.042(14) -0.004(10) -0.001(10) 0.012(8)
C4C3 0.085(13) 0.061(13) 0.045(14) -0.016(10) 0.023(10) 0.008(9)
C5C3 0.067(13) 0.077(14) 0.043(14) -0.014(10) 0.016(10) 0.015(9)
C6C3 0.103(18) 0.084(19) 0.073(16) -0.019(14) 0.050(13) 0.007(13)
O1C3 0.082(10) 0.061(9) 0.047(9) -0.003(8) 0.004(8) 0.012(8)
O2C3 0.066(9) 0.073(11) 0.068(11) -0.004(9) 0.013(8) 0.014(8)
O3C3 0.077(10) 0.074(11) 0.076(12) -0.006(9) -0.004(9) 0.024(8)
O5C3 0.079(10) 0.084(11) 0.034(9) -0.009(7) 0.011(7) 0.012(8)
O6C3 0.131(16) 0.16(2) 0.077(13) 0.014(13) 0.044(12) -0.018(15)
C1D3 0.064(11) 0.039(12) 0.048(11) -0.010(9) -0.002(8) 0.006(10)
C2D3 0.063(10) 0.086(13) 0.040(12) 0.000(11) -0.009(9) 0.008(11)
C3D3 0.050(10) 0.082(13) 0.046(13) -0.003(11) 0.002(9) 0.011(11)
C4D3 0.059(10) 0.068(10) 0.030(12) -0.011(10) -0.004(9) 0.009(10)
C5D3 0.059(11) 0.070(12) 0.053(13) 0.005(12) 0.002(10) 0.017(11)
C6D3 0.11(2) 0.13(2) 0.082(17) 0.019(16) 0.049(14) 0.051(19)
O1D3 0.061(8) 0.052(9) 0.040(8) -0.005(7) -0.006(6) 0.008(7)
O2D3 0.069(10) 0.097(13) 0.081(11) 0.009(10) 0.014(8) -0.014(10)
O3D3 0.051(8) 0.102(12) 0.056(10) -0.005(9) -0.010(7) 0.015(9)
O5D3 0.071(10) 0.066(9) 0.045(9) -0.016(8) -0.002(7) 0.015(8)
O6D3 0.20(2) 0.21(3) 0.097(16) -0.006(18) 0.049(16) 0.02(2)
C1E3 0.057(10) 0.058(10) 0.036(10) 0.022(10) 0.012(9) 0.016(10)
C2E3 0.068(10) 0.056(13) 0.029(9) 0.021(10) 0.019(8) 0.009(10)
C3E3 0.060(10) 0.031(12) 0.041(9) 0.026(10) 0.011(8) 0.003(9)
C4E3 0.055(9) 0.043(13) 0.044(9) 0.012(10) 0.008(7) 0.003(9)
C5E3 0.055(9) 0.066(15) 0.034(10) 0.008(11) 0.007(7) -0.006(10)
C6E3 0.056(13) 0.19(3) 0.021(11) -0.008(15) 0.016(10) -0.007(14)
O1E3 0.050(8) 0.054(8) 0.040(8) 0.004(7) -0.003(6) 0.009(7)
O2E3 0.052(8) 0.071(10) 0.040(8) 0.006(8) 0.013(6) 0.003(8)
O3E3 0.061(8) 0.051(9) 0.064(10) 0.013(8) 0.019(7) -0.002(7)
O5E3 0.060(8) 0.059(9) 0.038(8) 0.002(7) 0.009(6) 0.003(7)
O6E3 0.101(12) 0.101(14) 0.115(15) -0.003(13) 0.038(11) -0.004(11)
O1F3 0.050(8) 0.034(7) 0.062(9) -0.001(7) -0.009(7) -0.003(6)
O2F3 0.052(9) 0.062(9) 0.044(9) -0.001(7) -0.001(7) 0.007(7)
O3F3 0.051(8) 0.058(9) 0.039(8) 0.004(7) 0.011(6) -0.003(7)
O5F3 0.051(9) 0.060(10) 0.066(10) -0.001(8) 0.011(7) 0.008(7)
O6F3 0.19(3) 0.21(3) 0.18(3) 0.07(2) 0.07(2) 0.14(2)
C1F3 0.043(12) 0.058(12) 0.051(13) 0.000(8) 0.003(8) 0.004(8)
C2F3 0.036(11) 0.057(12) 0.047(13) 0.000(8) -0.002(8) 0.002(8)
C3F3 0.045(11) 0.046(11) 0.029(11) 0.012(8) 0.001(8) 0.005(8)
C4F3 0.041(11) 0.066(12) 0.039(13) -0.001(9) 0.002(8) 0.009(8)
C5F3 0.061(13) 0.054(13) 0.072(16) -0.007(10) 0.023(10) 0.005(8)
C6F3 0.065(16) 0.064(16) 0.12(2) -0.014(13) 0.035(14) 0.015(12)
C1A4 0.050(9) 0.055(11) 0.042(10) -0.007(9) 0.001(9) 0.017(10)
C2A4 0.056(9) 0.047(13) 0.044(10) 0.003(9) -0.001(8) 0.009(10)
C3A4 0.057(9) 0.068(15) 0.029(9) -0.005(10) 0.005(8) 0.015(10)
C4A4 0.057(9) 0.049(13) 0.042(10) -0.007(9) 0.002(8) 0.021(10)
C5A4 0.046(9) 0.060(14) 0.045(10) -0.016(10) 0.004(8) 0.013(10)
C6A4 0.049(10) 0.075(17) 0.069(13) -0.016(13) 0.020(10) 0.013(11)
O1A4 0.054(8) 0.053(8) 0.046(8) -0.004(7) -0.004(6) 0.001(7)
O2A4 0.056(7) 0.058(10) 0.049(9) 0.009(8) 0.008(7) 0.016(7)
O3A4 0.076(10) 0.077(11) 0.040(8) -0.016(8) 0.017(7) 0.006(9)
O5A4 0.054(7) 0.057(9) 0.045(9) -0.012(7) 0.003(7) 0.005(7)
O6A4 0.043(8) 0.104(13) 0.052(9) -0.020(9) 0.008(7) 0.019(9)
C1B4 0.037(10) 0.063(11) 0.044(12) -0.008(9) -0.010(9) -0.002(8)
C2B4 0.055(11) 0.048(12) 0.038(10) -0.009(10) 0.001(8) 0.007(8)
C3B4 0.049(10) 0.052(13) 0.029(10) -0.017(9) 0.003(8) 0.001(8)
C4B4 0.052(10) 0.054(13) 0.041(10) -0.010(10) -0.004(8) 0.005(9)
C5B4 0.045(11) 0.064(15) 0.046(11) -0.006(10) -0.002(8) 0.009(9)
C6B4 0.057(12) 0.085(17) 0.040(14) -0.001(12) 0.007(10) 0.018(10)
O1B4 0.055(9) 0.061(8) 0.033(9) -0.003(6) 0.000(7) -0.002(7)
O2B4 0.050(8) 0.073(10) 0.037(8) 0.008(8) -0.004(7) 0.012(7)
O3B4 0.061(9) 0.057(10) 0.046(9) 0.001(7) 0.002(7) 0.003(7)
O5B4 0.049(8) 0.075(10) 0.047(8) -0.002(8) 0.002(7) 0.005(7)
O6B4 0.065(10) 0.113(14) 0.058(11) -0.007(10) 0.024(8) -0.003(9)
C1C4 0.059(10) 0.070(13) 0.031(10) 0.008(10) 0.007(9) 0.000(10)
C2C4 0.062(10) 0.057(10) 0.030(12) -0.011(10) -0.001(9) -0.002(9)
C3C4 0.044(9) 0.057(10) 0.052(14) 0.002(10) 0.012(10) 0.004(9)
C4C4 0.060(10) 0.060(10) 0.028(12) 0.000(9) 0.006(10) 0.006(9)
C5C4 0.059(10) 0.076(11) 0.043(14) 0.003(11) 0.006(10) 0.004(10)
C6C4 0.068(11) 0.080(16) 0.076(17) 0.002(14) 0.025(12) 0.007(13)
O1C4 0.057(9) 0.074(10) 0.031(7) 0.011(7) 0.004(6) -0.007(7)
O2C4 0.057(9) 0.064(9) 0.036(9) -0.009(7) 0.000(7) 0.001(7)
O3C4 0.055(7) 0.057(9) 0.037(8) -0.014(7) 0.004(7) -0.006(7)
O5C4 0.056(9) 0.086(10) 0.040(9) 0.002(8) 0.010(7) 0.003(8)
O6C4 0.083(10) 0.15(2) 0.141(19) -0.023(16) 0.034(12) 0.000(13)
C1D4 0.054(10) 0.057(13) 0.059(11) 0.006(10) 0.005(10) 0.001(10)
C2D4 0.057(10) 0.061(14) 0.056(11) 0.004(10) 0.009(9) 0.006(9)
C3D4 0.047(10) 0.071(15) 0.051(11) 0.005(10) 0.009(9) 0.004(9)
C4D4 0.042(9) 0.053(13) 0.052(11) 0.008(10) 0.006(8) 0.005(9)
C5D4 0.044(10) 0.067(15) 0.056(12) 0.004(10) 0.007(8) 0.008(9)
C6D4 0.046(11) 0.079(17) 0.059(13) -0.013(12) 0.008(10) 0.007(11)
O1D4 0.045(8) 0.057(9) 0.050(8) 0.001(7) -0.005(6) 0.003(7)
O2D4 0.077(10) 0.060(10) 0.057(9) -0.016(8) 0.006(8) 0.019(8)
O3D4 0.046(8) 0.076(11) 0.066(10) -0.005(9) 0.012(7) 0.009(7)
O5D4 0.049(8) 0.077(11) 0.061(9) 0.000(8) 0.005(7) -0.003(8)
O6D4 0.047(8) 0.096(12) 0.058(10) -0.013(9) 0.015(7) 0.003(8)
C1E4 0.058(14) 0.078(13) 0.057(14) -0.003(11) -0.009(9) 0.003(8)
C2E4 0.061(14) 0.078(14) 0.051(12) -0.012(11) -0.017(8) 0.005(10)
C3E4 0.061(13) 0.061(14) 0.047(11) -0.007(10) -0.002(8) 0.012(10)
C4E4 0.040(12) 0.073(15) 0.050(11) 0.003(10) -0.008(7) 0.001(9)
C5E4 0.043(12) 0.079(16) 0.051(12) 0.002(11) -0.008(8) 0.005(10)
C6E4 0.079(16) 0.097(18) 0.057(15) -0.015(14) 0.014(11) 0.000(13)
O1E4 0.057(9) 0.073(9) 0.053(10) -0.010(8) -0.018(8) 0.006(7)
O2E4 0.066(10) 0.097(13) 0.052(9) -0.005(9) -0.009(7) 0.017(9)
O3E4 0.075(10) 0.057(10) 0.056(10) -0.017(8) -0.004(8) 0.014(8)
O5E4 0.043(9) 0.109(13) 0.064(10) 0.002(9) -0.011(7) 0.007(8)
O6E4 0.079(12) 0.122(15) 0.095(14) -0.010(12) 0.029(10) 0.015(11)
C1F4 0.057(11) 0.093(15) 0.035(11) -0.012(11) -0.002(8) 0.018(11)
C2F4 0.058(11) 0.075(11) 0.039(11) -0.001(10) 0.002(10) 0.021(10)
C3F4 0.070(12) 0.074(11) 0.028(12) -0.003(10) 0.001(10) 0.023(11)
C4F4 0.063(12) 0.074(11) 0.037(12) -0.009(10) -0.016(9) 0.007(10)
C5F4 0.043(10) 0.086(11) 0.046(13) -0.016(11) -0.011(9) 0.007(11)
C6F4 0.047(11) 0.12(2) 0.054(14) -0.003(13) -0.019(9) -0.004(12)
O1F4 0.064(9) 0.056(9) 0.042(8) -0.013(7) -0.010(6) 0.023(7)
O2F4 0.066(9) 0.087(12) 0.062(10) -0.015(9) 0.013(8) 0.009(8)
O3F4 0.082(10) 0.081(11) 0.038(9) -0.014(8) 0.007(7) 0.027(9)
O5F4 0.052(8) 0.087(10) 0.054(10) -0.007(9) -0.002(7) 0.023(8)
O6F4 0.09(2) 0.13(3) 0.11(3) -0.03(2) 0.03(2) 0.00(2)
O7F4 0.027(13) 0.11(2) 0.031(15) 0.010(16) -0.002(10) -0.007(15)
P1 0.068(5) 0.091(5) 0.074(5) 0.000(5) 0.012(4) 0.013(4)
O0AA 0.037(16) 0.086(17) 0.06(2) -0.024(17) 0.001(14) -0.001(12)
O2 0.048(17) 0.096(14) 0.040(19) -0.012(16) -0.007(14) 0.016(12)
O3 0.09(2) 0.040(19) 0.075(15) -0.011(16) 0.000(13) -0.007(17)
O1B 0.19(4) 0.097(15) 0.07(3) -0.018(18) -0.03(3) 0.00(2)
O2B 0.090(17) 0.15(4) 0.12(3) -0.03(3) 0.000(16) -0.01(2)
O3B 0.14(4) 0.15(3) 0.12(3) 0.06(3) 0.06(3) 0.08(3)
O4 0.110(13) 0.21(2) 0.090(13) 0.039(14) 0.048(11) 0.063(14)
P2 0.138(7) 0.060(5) 0.085(6) -0.005(5) 0.038(5) 0.018(5)
O5 0.117(13) 0.054(9) 0.112(14) -0.005(10) 0.028(11) 0.025(9)
O6 0.20(2) 0.088(14) 0.086(11) -0.016(11) 0.009(12) 0.038(15)
O7 0.21(2) 0.069(12) 0.17(2) 0.025(14) 0.114(18) 0.026(14)
O8 0.136(12) 0.086(14) 0.104(15) -0.010(12) 0.036(11) 0.034(11)
C1 0.066(14) 0.11(2) 0.074(18) -0.017(16) 0.016(12) 0.004(14)
C2 0.088(18) 0.15(3) 0.10(2) 0.02(2) 0.044(15) 0.048(18)
C3 0.071(15) 0.11(2) 0.059(17) -0.008(16) 0.009(11) 0.027(14)
C4 0.089(19) 0.14(3) 0.12(2) 0.02(2) 0.054(16) 0.052(18)
C5 0.069(17) 0.16(3) 0.11(2) 0.00(2) 0.025(14) 0.040(17)
C6 0.085(17) 0.11(2) 0.10(2) -0.025(18) 0.027(14) 0.016(15)
C7 0.103(19) 0.11(2) 0.10(2) 0.011(19) 0.043(15) 0.035(17)
C8 0.101(17) 0.050(15) 0.085(19) -0.010(14) 0.034(13) 0.016(13)
C9 0.076(15) 0.063(17) 0.073(17) -0.004(13) 0.023(12) 0.014(12)
C10 0.101(17) 0.080(18) 0.09(2) -0.003(15) 0.035(14) 0.011(14)
C11 0.097(17) 0.068(15) 0.10(2) -0.014(14) 0.023(15) 0.014(13)
C12 0.113(17) 0.040(12) 0.090(19) 0.019(12) 0.045(16) 0.018(12)
P3 0.141(7) 0.081(6) 0.090(6) 0.007(5) -0.001(5) 0.020(5)
O9 0.21(4) 0.09(3) 0.20(5) 0.06(3) 0.15(4) 0.03(3)
O10 0.14(3) 0.080(16) 0.07(2) 0.001(18) 0.02(2) 0.024(18)
O11 0.23(5) 0.06(3) 0.075(13) 0.005(18) 0.01(2) 0.00(3)
O12 0.24(4) 0.19(5) 0.08(3) -0.06(4) -0.02(3) -0.04(4)
O9B 0.13(3) 0.048(18) 0.17(4) 0.01(2) -0.04(3) -0.005(18)
O10B 0.26(5) 0.15(5) 0.19(5) 0.07(4) 0.10(5) 0.04(5)
O11B 0.48(9) 0.03(2) 0.13(3) 0.017(18) 0.04(4) 0.02(3)
O12B 0.110(18) 0.29(7) 0.22(8) 0.00(5) 0.05(3) 0.08(3)
P4A 0.18(2) 0.19(3) 0.21(3) 0.02(2) -0.06(2) 0.00(2)
O13 0.16(3) 0.18(5) 0.28(6) 0.00(5) -0.09(3) 0.01(3)
O14 0.15(4) 0.52(12) 0.14(3) 0.07(5) -0.04(3) -0.12(6)
O15 0.41(12) 0.13(4) 0.75(19) -0.02(7) 0.18(13) 0.03(4)
O16 0.24(6) 0.63(17) 0.15(4) 0.06(6) -0.14(3) -0.07(8)
O1W 0.087(11) 0.048(9) 0.062(10) 0.013(8) 0.015(8) 0.015(8)
O2W 0.083(10) 0.047(9) 0.059(10) 0.007(8) 0.016(8) 0.009(8)
O3W 0.150(17) 0.062(12) 0.129(17) 0.014(12) -0.021(14) 0.018(12)
O4W 0.30(4) 0.44(7) 0.25(4) -0.22(5) 0.15(4) -0.26(5)
O5W 0.033(12) 0.31(4) 0.043(14) -0.05(2) 0.009(10) 0.005(18)
O6W 0.27(7) 0.27(9) 0.14(5) -0.11(6) 0.01(5) -0.05(7)
O9W 0.27(4) 0.38(7) 0.26(5) -0.18(5) -0.05(4) 0.08(4)
O11W 0.27(10) 0.6(2) 0.7(2) 0.15(18) -0.32(13) 0.01(12)
O12W 1.1(2) 0.27(6) 0.41(8) -0.08(6) -0.40(12) 0.35(10)
O13W 0.16(3) 0.89(15) 0.18(3) -0.16(6) -0.03(2) 0.00(6)
O15W 0.20(3) 0.24(4) 0.30(5) 0.10(4) -0.07(3) -0.07(3)
O16W 0.132(16) 0.19(2) 0.064(13) 0.016(14) 0.020(11) 0.016(16)
O17W 0.06(3) 0.37(11) 0.9(2) 0.46(14) 0.09(7) 0.05(5)
O18W 0.21(3) 0.14(2) 0.19(3) 0.01(2) -0.02(2) -0.04(2)
O20W 0.39(8) 0.43(10) 0.99(19) -0.39(12) -0.34(11) 0.08(7)
O21W 0.143(17) 0.085(14) 0.097(14) -0.002(11) 0.059(13) 0.016(12)
O22W 0.26(4) 0.33(6) 0.33(6) -0.08(5) -0.13(4) -0.04(4)
O24W 0.26(3) 0.17(3) 0.12(2) 0.045(19) -0.04(2) -0.13(2)
O25W 0.26(3) 0.13(2) 0.092(16) -0.041(15) -0.058(18) 0.02(2)
O26W 0.63(15) 0.10(4) 0.13(5) -0.06(4) -0.12(7) -0.07(7)
O27W 0.19(2) 0.100(17) 0.18(3) 0.004(17) 0.01(2) -0.017(17)
O28W 0.59(15) 0.12(5) 0.20(7) 0.05(5) 0.07(8) 0.02(7)
O29W 0.32(4) 0.19(3) 0.26(4) 0.06(3) 0.14(3) 0.14(3)
O30W 0.28(4) 0.30(5) 0.21(4) 0.10(4) 0.01(3) 0.05(4)
O31W 0.16(3) 0.60(12) 0.47(9) 0.12(9) 0.00(4) -0.11(6)
O32W 0.02(2) 0.51(14) 0.35(9) -0.06(10) -0.04(4) 0.00(5)
O33W 0.21(3) 0.31(4) 0.14(2) -0.01(3) 0.01(2) 0.10(3)
O34W 0.29(4) 0.17(3) 0.20(3) 0.02(2) 0.00(3) 0.11(3)
O35W 0.20(3) 0.34(5) 0.15(3) 0.06(3) 0.04(2) 0.03(3)
O36W 0.24(4) 0.57(11) 0.42(8) 0.02(8) 0.15(5) -0.15(6)
O37W 0.42(6) 0.31(5) 0.18(3) -0.09(3) 0.14(4) -0.15(5)
O38W 0.096(13) 0.130(17) 0.099(14) -0.009(13) 0.045(11) -0.037(12)
O39W 0.31(4) 0.31(5) 0.22(4) 0.09(4) 0.15(3) 0.14(4)
O41W 0.21(3) 0.16(3) 0.19(3) -0.04(2) 0.04(2) 0.01(2)
O42W 0.28(4) 0.36(5) 0.12(2) -0.02(3) 0.04(2) 0.06(4)
O43W 0.096(13) 0.089(13) 0.083(13) 0.007(11) -0.008(10) -0.012(10)
O44W 0.121(19) 0.35(5) 0.25(3) -0.25(4) -0.07(2) 0.07(2)
O45W 0.079(10) 0.061(10) 0.052(10) 0.013(8) -0.002(8) -0.003(8)
O46W 0.085(11) 0.055(10) 0.065(11) 0.004(8) -0.008(9) -0.021(9)
O47W 0.113(17) 0.24(3) 0.16(2) 0.04(2) 0.054(16) 0.074(19)
O48W 0.25(4) 0.16(3) 0.26(4) 0.03(3) 0.04(3) 0.06(3)
O49W 0.129(18) 0.24(3) 0.094(16) 0.034(19) -0.002(13) -0.052(19)
O50W 0.24(4) 0.22(5) 0.74(13) 0.05(7) 0.09(6) -0.01(4)
O51W 0.12(2) 0.74(11) 0.12(2) 0.07(4) 0.030(17) 0.02(4)
O53W 0.17(3) 0.34(5) 0.22(3) -0.07(4) 0.04(2) -0.06(3)
O54W 0.17(3) 0.36(6) 0.37(6) 0.10(5) 0.12(3) 0.00(4)
O55W 0.23(3) 0.36(5) 0.16(3) -0.07(3) 0.07(2) -0.21(4)
O57W 0.20(6) 0.55(16) 0.10(4) 0.03(7) -0.02(4) 0.08(8)
O58W 0.46(9) 1.3(2) 0.46(10) 0.46(13) 0.30(8) 0.55(13)
O59W 0.134(19) 0.097(17) 0.27(3) 0.008(19) 0.02(2) -0.015(15)
O60W 0.36(6) 0.40(7) 0.22(4) -0.18(5) -0.13(4) 0.13(5)
K1 0.142(6) 0.116(6) 0.112(6) 0.004(5) 0.014(5) 0.002(5)
O62W 0.16(2) 0.21(3) 0.17(3) 0.06(2) 0.009(19) 0.01(2)
O63W 0.42(7) 0.22(4) 0.22(4) -0.05(3) -0.05(4) 0.00(4)
O64W 0.37(7) 0.90(16) 0.23(5) -0.20(7) 0.12(5) -0.40(9)
O66W 0.11(3) 0.14(4) 0.18(5) 0.09(4) -0.08(3) -0.05(3)
O69W 0.30(5) 0.44(8) 0.13(3) -0.05(4) -0.01(3) -0.16(6)
O68W 0.60(11) 0.42(9) 0.26(6) -0.01(6) -0.12(7) -0.12(9)
O70W 0.24(4) 0.20(3) 0.23(4) 0.02(3) 0.00(3) 0.04(3)
O71W 0.59(9) 0.20(4) 0.22(4) 0.01(3) -0.08(5) 0.11(5)
O72W 0.29(8) 0.8(2) 1.2(3) 0.0(2) 0.11(12) -0.21(11)
O73W 0.20(3) 0.17(3) 0.25(3) 0.12(3) -0.10(3) -0.09(2)
O74W 0.43(6) 0.22(4) 0.21(4) -0.01(3) -0.10(4) 0.01(4)
O75W 0.15(2) 0.19(3) 0.43(6) -0.12(4) -0.12(3) 0.08(2)
O76W 0.100(15) 0.22(3) 0.064(14) 0.003(16) 0.001(11) 0.000(17)
O77W 0.085(17) 0.57(8) 0.22(4) 0.09(5) 0.015(19) 0.05(3)
O78W 0.16(3) 0.39(7) 0.29(5) 0.11(5) 0.02(3) 0.02(4)
O80W 0.47(13) 0.24(8) 0.34(11) -0.02(7) -0.25(10) 0.24(9)
O81W 0.130(15) 0.066(12) 0.101(15) 0.001(11) 0.005(12) 0.026(11)
O82W 0.13(4) 0.10(4) 0.40(10) -0.04(5) 0.08(5) -0.07(3)
O83W 0.26(8) 1.1(3) 0.13(5) 0.23(11) 0.05(5) 0.36(13)
O86W 0.29(9) 0.59(18) 0.26(9) 0.12(11) 0.18(8) 0.25(12)
O87W 0.34(9) 0.50(13) 0.26(8) 0.14(8) 0.14(7) 0.40(10)
O17 0.55(17) 0.13(6) 0.53(16) 0.11(8) -0.40(15) -0.19(9)
O89W 0.42(15) 0.15(7) 0.7(2) 0.15(12) -0.15(16) -0.12(9)
O90W 0.7(2) 0.49(19) 0.27(11) -0.08(12) -0.20(14) -0.22(17)
O92W 0.18(6) 0.8(2) 0.26(8) 0.37(12) 0.15(6) 0.33(11)

loop_
_atom_type_symbol
_atom_type_description
_atom_type_scat_dispersion_real
_atom_type_scat_dispersion_imag
_atom_type_scat_source
C C 0.0181 0.0091 'International Tables Vol C Tables 4.2.6.8 and 6.1.1.4'
H H 0.0000 0.0000 'International Tables Vol C Tables 4.2.6.8 and 6.1.1.4'
K K 0.3868 1.0657 'International Tables Vol C Tables 4.2.6.8 and 6.1.1.4'
O O 0.0492 0.0322 'International Tables Vol C Tables 4.2.6.8 and 6.1.1.4'
P P 0.2955 0.4335 'International Tables Vol C Tables 4.2.6.8 and 6.1.1.4'

loop_
_geom_angle_atom_site_label_1
_geom_angle_atom_site_label_2
_geom_angle_atom_site_label_3
_geom_angle
_geom_angle_site_symmetry_1
_geom_angle_site_symmetry_3
_geom_angle_publ_flag
C2A1 C1A1 H1A1 110.0 . . ?
O1A1 C1A1 H1A1 110.0 . . ?
O1A1 C1A1 C2A1 107.3(16) . . ?
O1A1 C1A1 O5A1 109.1(16) . . ?
O5A1 C1A1 H1A1 110.0 . . ?
O5A1 C1A1 C2A1 110.4(16) . . ?
C1A1 C2A1 H2A1 110.2 . . ?
C1A1 C2A1 C3A1 107.7(17) . . ?
C3A1 C2A1 H2A1 110.2 . . ?
O2A1 C2A1 C1A1 109.4(16) . . ?
O2A1 C2A1 H2A1 110.2 . . ?
O2A1 C2A1 C3A1 109.0(15) . . ?
C2A1 C3A1 H3A1 108.9 . . ?
C4A1 C3A1 C2A1 111.1(16) . . ?
C4A1 C3A1 H3A1 108.9 . . ?
O3A1 C3A1 C2A1 112.1(15) . . ?
O3A1 C3A1 H3A1 108.9 . . ?
O3A1 C3A1 C4A1 106.8(15) . . ?
C3A1 C4A1 H4A1 109.6 . . ?
C5A1 C4A1 C3A1 111.4(16) . . ?
C5A1 C4A1 H4A1 109.6 . . ?
O1F1 C4A1 C3A1 106.2(15) . . ?
O1F1 C4A1 H4A1 109.6 . . ?
O1F1 C4A1 C5A1 110.6(17) . . ?
C4A1 C5A1 H5A1 107.8 . . ?
C4A1 C5A1 C6A1 113.6(19) . . ?
C6A1 C5A1 H5A1 107.8 . . ?
O5A1 C5A1 C4A1 112.4(18) . . ?
O5A1 C5A1 H5A1 107.8 . . ?
O5A1 C5A1 C6A1 107.1(18) . . ?
C5A1 C6A1 O6A1 105(2) . . ?
C5A1 C6A1 O7A1 108(2) . . ?
C1A1 O1A1 C4B1 119.8(16) . . ?
C1A1 O5A1 C5A1 113.6(15) . . ?
C2B1 C1B1 H1B1 109.2 . . ?
O1B1 C1B1 H1B1 109.2 . . ?
O1B1 C1B1 C2B1 106.4(18) . . ?
O5B1 C1B1 H1B1 109.2 . . ?
O5B1 C1B1 C2B1 111.1(17) . . ?
O5B1 C1B1 O1B1 111.6(18) . . ?
C1B1 C2B1 H2B1 107.2 . . ?
C3B1 C2B1 C1B1 110.7(19) . . ?
C3B1 C2B1 H2B1 107.2 . . ?
O2B1 C2B1 C1B1 110.5(17) . . ?
O2B1 C2B1 H2B1 107.2 . . ?
O2B1 C2B1 C3B1 113.7(17) . . ?
C2B1 C3B1 H3B1 108.5 . . ?
C4B1 C3B1 C2B1 110.4(18) . . ?
C4B1 C3B1 H3B1 108.5 . . ?
O3B1 C3B1 C2B1 109.5(17) . . ?
O3B1 C3B1 H3B1 108.5 . . ?
O3B1 C3B1 C4B1 111.2(17) . . ?
O1A1 C4B1 C3B1 106.8(17) . . ?
O1A1 C4B1 H4B1 109.0 . . ?
O1A1 C4B1 C5B1 109.2(17) . . ?
C3B1 C4B1 H4B1 109.0 . . ?
C3B1 C4B1 C5B1 113.6(18) . . ?
C5B1 C4B1 H4B1 109.0 . . ?
C4B1 C5B1 H5B1 109.2 . . ?
C6B1 C5B1 C4B1 112.6(18) . . ?
C6B1 C5B1 H5B1 109.2 . . ?
O5B1 C5B1 C4B1 107.5(16) . . ?
O5B1 C5B1 H5B1 109.2 . . ?
O5B1 C5B1 C6B1 109.1(17) . . ?
O6B1 C6B1 C5B1 109.5(19) . . ?
C4C1 O1B1 C1B1 119.5(15) . . ?
C1B1 O5B1 C5B1 115.7(16) . . ?
C2C1 C1C1 H1C1 109.8 . . ?
O1C1 C1C1 H1C1 109.8 . . ?
O1C1 C1C1 C2C1 108.5(17) . . ?
O5C1 C1C1 H1C1 109.8 . . ?
O5C1 C1C1 C2C1 109.2(18) . . ?
O5C1 C1C1 O1C1 109.8(19) . . ?
C1C1 C2C1 H2C1 108.2 . . ?
C3C1 C2C1 C1C1 111(2) . . ?
C3C1 C2C1 H2C1 108.2 . . ?
O2C1 C2C1 C1C1 109.3(18) . . ?
O2C1 C2C1 H2C1 108.2 . . ?
O2C1 C2C1 C3C1 112.3(19) . . ?
C2C1 C3C1 H3C1 109.3 . . ?
C2C1 C3C1 C4C1 110.4(18) . . ?
C4C1 C3C1 H3C1 109.3 . . ?
O3C1 C3C1 C2C1 112.4(19) . . ?
O3C1 C3C1 H3C1 109.3 . . ?
O3C1 C3C1 C4C1 106.2(17) . . ?
O1B1 C4C1 C3C1 108.7(16) . . ?
O1B1 C4C1 H4C1 109.0 . . ?
O1B1 C4C1 C5C1 111.1(17) . . ?
C3C1 C4C1 H4C1 109.0 . . ?
C3C1 C4C1 C5C1 110.0(16) . . ?
C5C1 C4C1 H4C1 109.0 . . ?
C4C1 C5C1 H5C1 109.9 . . ?
C4C1 C5C1 C6C1 109.3(18) . . ?
C6C1 C5C1 H5C1 109.9 . . ?
O5C1 C5C1 C4C1 110.5(18) . . ?
O5C1 C5C1 H5C1 109.9 . . ?
O5C1 C5C1 C6C1 107.3(17) . . ?
C5C1 C6C1 H6CA 110.0 . . ?
C5C1 C6C1 H6CB 110.0 . . ?
H6CA C6C1 H6CB 108.4 . . ?
O6C1 C6C1 C5C1 109(2) . . ?
O6C1 C6C1 H6CA 110.0 . . ?
O6C1 C6C1 H6CB 110.0 . . ?
C4D1 O1C1 C1C1 124.0(16) . . ?
C2C1 O2C1 K1 96.6(12) . . ?
C3C1 O3C1 K1 111.8(11) . . ?
C5C1 O5C1 C1C1 113.2(16) . . ?
C2D1 C1D1 H1D1 111.7 . . ?
O1D1 C1D1 H1D1 111.7 . . ?
O1D1 C1D1 C2D1 106.5(19) . . ?
O5D1 C1D1 H1D1 111.7 . . ?
O5D1 C1D1 C2D1 107.0(17) . . ?
O5D1 C1D1 O1D1 108.1(18) . . ?
C1D1 C2D1 H2D1 109.9 . . ?
C3D1 C2D1 C1D1 110.5(19) . . ?
C3D1 C2D1 H2D1 109.9 . . ?
O2D1 C2D1 C1D1 108.0(18) . . ?
O2D1 C2D1 H2D1 109.9 . . ?
O2D1 C2D1 C3D1 109(2) . . ?
C2D1 C3D1 H3D1 108.3 . . ?
C4D1 C3D1 C2D1 111(2) . . ?
C4D1 C3D1 H3D1 108.3 . . ?
O3D1 C3D1 C2D1 111.0(19) . . ?
O3D1 C3D1 H3D1 108.3 . . ?
O3D1 C3D1 C4D1 110.2(19) . . ?
O1C1 C4D1 C3D1 106.6(19) . . ?
O1C1 C4D1 H4D1 108.8 . . ?
O1C1 C4D1 C5D1 109.9(19) . . ?
C3D1 C4D1 H4D1 108.8 . . ?
C3D1 C4D1 C5D1 114(2) . . ?
C5D1 C4D1 H4D1 108.8 . . ?
C4D1 C5D1 H5D1 108.3 . . ?
C6D1 C5D1 C4D1 114(2) . . ?
C6D1 C5D1 H5D1 108.3 . . ?
O5D1 C5D1 C4D1 108.5(19) . . ?
O5D1 C5D1 H5D1 108.3 . . ?
O5D1 C5D1 C6D1 109.3(18) . . ?
C5D1 C6D1 H6DA 109.4 . . ?
C5D1 C6D1 H6DB 109.4 . . ?
H6DA C6D1 H6DB 108.0 . . ?
O6D1 C6D1 C5D1 111(2) . . ?
O6D1 C6D1 H6DA 109.4 . . ?
O6D1 C6D1 H6DB 109.4 . . ?
C1D1 O1D1 C4E1 116.1(15) . . ?
C1D1 O5D1 C5D1 116.6(17) . . ?
C2E1 C1E1 H1E1 108.6 . . ?
O1E1 C1E1 H1E1 108.6 . . ?
O1E1 C1E1 C2E1 107.0(15) . . ?
O5E1 C1E1 H1E1 108.6 . . ?
O5E1 C1E1 C2E1 112.3(15) . . ?
O5E1 C1E1 O1E1 111.7(15) . . ?
C1E1 C2E1 H2E1 108.9 . . ?
C3E1 C2E1 C1E1 108.3(16) . . ?
C3E1 C2E1 H2E1 108.9 . . ?
O2E1 C2E1 C1E1 109.2(15) . . ?
O2E1 C2E1 H2E1 108.9 . . ?
O2E1 C2E1 C3E1 112.6(16) . . ?
C2E1 C3E1 H3E1 109.8 . . ?
C2E1 C3E1 C4E1 110.8(17) . . ?
C4E1 C3E1 H3E1 109.8 . . ?
O3E1 C3E1 C2E1 107.6(16) . . ?
O3E1 C3E1 H3E1 109.8 . . ?
O3E1 C3E1 C4E1 109.1(16) . . ?
O1D1 C4E1 C3E1 105.4(17) . . ?
O1D1 C4E1 H4E1 111.4 . . ?
O1D1 C4E1 C5E1 106.8(16) . . ?
C3E1 C4E1 H4E1 111.4 . . ?
C3E1 C4E1 C5E1 110.1(16) . . ?
C5E1 C4E1 H4E1 111.4 . . ?
C4E1 C5E1 H5E1 109.6 . . ?
C6E1 C5E1 C4E1 114.1(18) . . ?
C6E1 C5E1 H5E1 109.6 . . ?
C6E1 C5E1 O5E1 106.0(18) . . ?
O5E1 C5E1 C4E1 107.8(15) . . ?
O5E1 C5E1 H5E1 109.6 . . ?
C5E1 C6E1 H6EA 109.1 . . ?
C5E1 C6E1 H6EB 109.1 . . ?
H6EA C6E1 H6EB 107.8 . . ?
O6E1 C6E1 C5E1 112.7(19) . . ?
O6E1 C6E1 H6EA 109.1 . . ?
O6E1 C6E1 H6EB 109.1 . . ?
C4F1 O1E1 C1E1 118.9(14) . . ?
C1E1 O5E1 C5E1 113.3(14) . . ?
C2F1 C1F1 H1F1 109.2 . . ?
O1F1 C1F1 H1F1 109.2 . . ?
O1F1 C1F1 C2F1 107.8(16) . . ?
O1F1 C1F1 O5F1 111.4(15) . . ?
O5F1 C1F1 H1F1 109.2 . . ?
O5F1 C1F1 C2F1 109.9(15) . . ?
C1F1 C2F1 H2F1 108.8 . . ?
C1F1 C2F1 C3F1 108.5(16) . . ?
C3F1 C2F1 H2F1 108.8 . . ?
O2F1 C2F1 C1F1 109.3(16) . . ?
O2F1 C2F1 H2F1 108.8 . . ?
O2F1 C2F1 C3F1 112.5(16) . . ?
C2F1 C3F1 H3F1 109.7 . . ?
C4F1 C3F1 C2F1 109.3(16) . . ?
C4F1 C3F1 H3F1 109.7 . . ?
O3F1 C3F1 C2F1 107.9(15) . . ?
O3F1 C3F1 H3F1 109.7 . . ?
O3F1 C3F1 C4F1 110.6(15) . . ?
O1E1 C4F1 C3F1 105.7(15) . . ?
O1E1 C4F1 H4F1 109.6 . . ?
O1E1 C4F1 C5F1 111.0(16) . . ?
C3F1 C4F1 H4F1 109.6 . . ?
C5F1 C4F1 C3F1 111.4(16) . . ?
C5F1 C4F1 H4F1 109.6 . . ?
C4F1 C5F1 H5F1 109.1 . . ?
C4F1 C5F1 C6F1 112.3(17) . . ?
C6F1 C5F1 H5F1 109.1 . . ?
O5F1 C5F1 C4F1 111.6(16) . . ?
O5F1 C5F1 H5F1 109.1 . . ?
O5F1 C5F1 C6F1 105.5(16) . . ?
C5F1 C6F1 H6FA 109.1 . . ?
C5F1 C6F1 H6FB 109.1 . . ?
H6FA C6F1 H6FB 107.9 . . ?
O6F1 C6F1 C5F1 112.3(17) . . ?
O6F1 C6F1 H6FA 109.1 . . ?
O6F1 C6F1 H6FB 109.1 . . ?
C1F1 O1F1 C4A1 122.5(14) . . ?
C5F1 O5F1 C1F1 112.0(14) . . ?
C2A2 C1A2 H1A2 110.3 . . ?
O1A2 C1A2 H1A2 110.3 . . ?
O1A2 C1A2 C2A2 106.0(17) . . ?
O1A2 C1A2 O5A2 112.4(16) . . ?
O5A2 C1A2 H1A2 110.3 . . ?
O5A2 C1A2 C2A2 107.5(15) . . ?
C1A2 C2A2 H2A2 108.4 . . ?
C3A2 C2A2 C1A2 110.6(16) . . ?
C3A2 C2A2 H2A2 108.4 . . ?
O2A2 C2A2 C1A2 108.5(15) . . ?
O2A2 C2A2 H2A2 108.4 . . ?
O2A2 C2A2 C3A2 112.5(16) . . ?
C2A2 C3A2 H3A2 108.0 . . ?
C4A2 C3A2 C2A2 112.7(18) . . ?
C4A2 C3A2 H3A2 108.0 . . ?
O3A2 C3A2 C2A2 111.8(16) . . ?
O3A2 C3A2 H3A2 108.0 . . ?
O3A2 C3A2 C4A2 108.2(15) . . ?
C3A2 C4A2 H4A2 110.6 . . ?
C3A2 C4A2 C5A2 111.9(17) . . ?
C5A2 C4A2 H4A2 110.6 . . ?
O1F2 C4A2 C3A2 106.6(17) . . ?
O1F2 C4A2 H4A2 110.6 . . ?
O1F2 C4A2 C5A2 106.6(17) . . ?
C4A2 C5A2 H5A2 113.3 . . ?
C4A2 C5A2 C6A2 106.3(19) . . ?
C6A2 C5A2 H5A2 113.3 . . ?
O5A2 C5A2 C4A2 108.2(17) . . ?
O5A2 C5A2 H5A2 113.3 . . ?
O5A2 C5A2 C6A2 101.6(18) . . ?
C5A2 C6A2 H6AA 113.4 . . ?
C5A2 C6A2 H6AB 113.4 . . ?
H6AA C6A2 H6AB 110.7 . . ?
O6A2 C6A2 C5A2 91(2) . . ?
O6A2 C6A2 H6AA 113.4 . . ?
O6A2 C6A2 H6AB 113.4 . . ?
C1A2 O1A2 C4B2 117.8(16) . . ?
C1A2 O5A2 C5A2 114.4(16) . . ?
C2B2 C1B2 H1B2 110.1 . . ?
O1B2 C1B2 H1B2 110.1 . . ?
O1B2 C1B2 C2B2 106.2(17) . . ?
O5B2 C1B2 H1B2 110.1 . . ?
O5B2 C1B2 C2B2 109.7(18) . . ?
O5B2 C1B2 O1B2 110.5(19) . . ?
C1B2 C2B2 H2B2 108.1 . . ?
C1B2 C2B2 C3B2 110.1(18) . . ?
C3B2 C2B2 H2B2 108.1 . . ?
O2B2 C2B2 C1B2 111.0(17) . . ?
O2B2 C2B2 H2B2 108.1 . . ?
O2B2 C2B2 C3B2 111.4(16) . . ?
C2B2 C3B2 H3B2 110.1 . . ?
C2B2 C3B2 C4B2 107.8(17) . . ?
C4B2 C3B2 H3B2 110.1 . . ?
O3B2 C3B2 C2B2 108.4(17) . . ?
O3B2 C3B2 H3B2 110.1 . . ?
O3B2 C3B2 C4B2 110.2(17) . . ?
O1A2 C4B2 C3B2 104.1(15) . . ?
O1A2 C4B2 H4B2 110.5 . . ?
O1A2 C4B2 C5B2 110.9(18) . . ?
C3B2 C4B2 H4B2 110.5 . . ?
C5B2 C4B2 C3B2 110.1(18) . . ?
C5B2 C4B2 H4B2 110.5 . . ?
C4B2 C5B2 H5B2 109.0 . . ?
C4B2 C5B2 C6B2 113(2) . . ?
C4B2 C5B2 O5B2 109.5(19) . . ?
C6B2 C5B2 H5B2 109.0 . . ?
O5B2 C5B2 H5B2 109.0 . . ?
O5B2 C5B2 C6B2 107.1(17) . . ?
O6B2 C6B2 C5B2 110(3) . . ?
O7B2 C6B2 C5B2 108(2) . . ?
C1B2 O1B2 C4C2 121.0(16) . . ?
C1B2 O5B2 C5B2 113.2(15) . . ?
C2C2 C1C2 H1C2 109.6 . . ?
O1C2 C1C2 H1C2 109.6 . . ?
O1C2 C1C2 C2C2 107.7(17) . . ?
O1C2 C1C2 O5C2 110.2(17) . . ?
O5C2 C1C2 H1C2 109.6 . . ?
O5C2 C1C2 C2C2 110.1(18) . . ?
C1C2 C2C2 H2C2 108.7 . . ?
C3C2 C2C2 C1C2 106.9(18) . . ?
C3C2 C2C2 H2C2 108.7 . . ?
O2C2 C2C2 C1C2 109.5(17) . . ?
O2C2 C2C2 H2C2 108.7 . . ?
O2C2 C2C2 C3C2 114.2(17) . . ?
C2C2 C3C2 H3C2 109.0 . . ?
C4C2 C3C2 C2C2 113.3(18) . . ?
C4C2 C3C2 H3C2 109.0 . . ?
C4C2 C3C2 O3C2 106.4(17) . . ?
O3C2 C3C2 C2C2 110.0(17) . . ?
O3C2 C3C2 H3C2 109.0 . . ?
O1B2 C4C2 C3C2 108.6(16) . . ?
O1B2 C4C2 H4C2 109.2 . . ?
O1B2 C4C2 C5C2 107.6(18) . . ?
C3C2 C4C2 H4C2 109.2 . . ?
C3C2 C4C2 C5C2 113(2) . . ?
C5C2 C4C2 H4C2 109.2 . . ?
C4C2 C5C2 H5C2 109.2 . . ?
C4C2 C5C2 C6C2 113(2) . . ?
C6C2 C5C2 H5C2 109.2 . . ?
O5C2 C5C2 C4C2 108.9(17) . . ?
O5C2 C5C2 H5C2 109.2 . . ?
O5C2 C5C2 C6C2 106.7(19) . . ?
O6C2 C6C2 C5C2 114(3) . . ?
O7C2 C6C2 C5C2 115(3) . . ?
O7C2 C6C2 O6C2 108(4) . . ?
C1C2 O1C2 C4D2 119.8(17) . . ?
C1C2 O5C2 C5C2 112.8(16) . . ?
C2D2 C1D2 H1D2 108.4 . . ?
O1D2 C1D2 H1D2 108.4 . . ?
O1D2 C1D2 C2D2 108.5(18) . . ?
O1D2 C1D2 O5D2 113(2) . . ?
O5D2 C1D2 H1D2 108.4 . . ?
O5D2 C1D2 C2D2 110.4(19) . . ?
C1D2 C2D2 H2D2 108.8 . . ?
C1D2 C2D2 C3D2 110(2) . . ?
C3D2 C2D2 H2D2 108.8 . . ?
O2D2 C2D2 C1D2 110.1(18) . . ?
O2D2 C2D2 H2D2 108.8 . . ?
O2D2 C2D2 C3D2 110.1(17) . . ?
C2D2 C3D2 H3D2 109.4 . . ?
C2D2 C3D2 C4D2 109.4(18) . . ?
C4D2 C3D2 H3D2 109.4 . . ?
O3D2 C3D2 C2D2 113.2(18) . . ?
O3D2 C3D2 H3D2 109.4 . . ?
O3D2 C3D2 C4D2 106.0(18) . . ?
O1C2 C4D2 C3D2 105.3(17) . . ?
O1C2 C4D2 H4D2 110.6 . . ?
O1C2 C4D2 C5D2 108.5(19) . . ?
C3D2 C4D2 H4D2 110.6 . . ?
C5D2 C4D2 C3D2 111(2) . . ?
C5D2 C4D2 H4D2 110.6 . . ?
C4D2 C5D2 H5D2 108.3 . . ?
C6D2 C5D2 C4D2 114(2) . . ?
C6D2 C5D2 H5D2 108.3 . . ?
O5D2 C5D2 C4D2 111(2) . . ?
O5D2 C5D2 H5D2 108.3 . . ?
O5D2 C5D2 C6D2 107(2) . . ?
C5D2 C6D2 H6DC 108.9 . . ?
C5D2 C6D2 H6DD 108.9 . . ?
H6DC C6D2 H6DD 107.7 . . ?
O6D2 C6D2 C5D2 113(3) . . ?
O6D2 C6D2 H6DC 108.9 . . ?
O6D2 C6D2 H6DD 108.9 . . ?
C1D2 O1D2 C4E2 120.6(17) . . ?
C1D2 O5D2 C5D2 112.4(16) . . ?
C2E2 C1E2 H1E2 110.1 . . ?
O1E2 C1E2 H1E2 110.1 . . ?
O1E2 C1E2 C2E2 108.6(18) . . ?
O1E2 C1E2 O5E2 109(2) . . ?
O5E2 C1E2 H1E2 110.1 . . ?
O5E2 C1E2 C2E2 108.6(18) . . ?
C1E2 C2E2 H2E2 107.3 . . ?
C1E2 C2E2 C3E2 113(2) . . ?
C3E2 C2E2 H2E2 107.3 . . ?
O2E2 C2E2 C1E2 111.0(19) . . ?
O2E2 C2E2 H2E2 107.3 . . ?
O2E2 C2E2 C3E2 111.0(18) . . ?
C2E2 C3E2 H3E2 107.8 . . ?
C4E2 C3E2 C2E2 110.6(19) . . ?
C4E2 C3E2 H3E2 107.8 . . ?
C4E2 C3E2 O3E2 111.2(18) . . ?
O3E2 C3E2 C2E2 112(2) . . ?
O3E2 C3E2 H3E2 107.8 . . ?
O1D2 C4E2 H4E2 110.9 . . ?
O1D2 C4E2 C5E2 106(2) . . ?
C3E2 C4E2 O1D2 107.3(18) . . ?
C3E2 C4E2 H4E2 110.9 . . ?
C3E2 C4E2 C5E2 110(2) . . ?
C5E2 C4E2 H4E2 110.9 . . ?
C4E2 C5E2 H5E2 113.7 . . ?
C4E2 C5E2 C6E2 107(2) . . ?
C6E2 C5E2 H5E2 113.7 . . ?
O5E2 C5E2 C4E2 108(2) . . ?
O5E2 C5E2 H5E2 113.7 . . ?
O5E2 C5E2 C6E2 100(2) . . ?
C5E2 C6E2 H6EC 112.8 . . ?
C5E2 C6E2 H6ED 112.8 . . ?
H6EC C6E2 H6ED 110.2 . . ?
O6E2 C6E2 C5E2 95(3) . . ?
O6E2 C6E2 H6EC 112.8 . . ?
O6E2 C6E2 H6ED 112.8 . . ?
C1E2 O1E2 C4F2 118.7(16) . . ?
C1E2 O5E2 C5E2 112.4(18) . . ?
C2F2 C1F2 H1F2 108.6 . . ?
C2F2 C1F2 O5F2 111.4(18) . . ?
O1F2 C1F2 H1F2 108.6 . . ?
O1F2 C1F2 C2F2 109.4(19) . . ?
O1F2 C1F2 O5F2 110.1(17) . . ?
O5F2 C1F2 H1F2 108.6 . . ?
C1F2 C2F2 H2F2 109.2 . . ?
C1F2 C2F2 C3F2 108.0(19) . . ?
C3F2 C2F2 H2F2 109.2 . . ?
O2F2 C2F2 C1F2 113.1(18) . . ?
O2F2 C2F2 H2F2 109.2 . . ?
O2F2 C2F2 C3F2 108.2(18) . . ?
C2F2 C3F2 H3F2 109.4 . . ?
C4F2 C3F2 C2F2 107.8(19) . . ?
C4F2 C3F2 H3F2 109.4 . . ?
O3F2 C3F2 C2F2 108.4(18) . . ?
O3F2 C3F2 H3F2 109.4 . . ?
O3F2 C3F2 C4F2 112.4(18) . . ?
O1E2 C4F2 C3F2 105.0(18) . . ?
O1E2 C4F2 H4F2 109.9 . . ?
O1E2 C4F2 C5F2 108.5(19) . . ?
C3F2 C4F2 H4F2 109.9 . . ?
C3F2 C4F2 C5F2 113.4(18) . . ?
C5F2 C4F2 H4F2 109.9 . . ?
C4F2 C5F2 H5F2 109.2 . . ?
C6F2 C5F2 C4F2 114(2) . . ?
C6F2 C5F2 H5F2 109.2 . . ?
O5F2 C5F2 C4F2 109.2(19) . . ?
O5F2 C5F2 H5F2 109.2 . . ?
O5F2 C5F2 C6F2 106(2) . . ?
C5F2 C6F2 H6FC 109.1 . . ?
C5F2 C6F2 H6FD 109.1 . . ?
H6FC C6F2 H6FD 107.8 . . ?
O6F2 C6F2 C5F2 112(2) . . ?
O6F2 C6F2 H6FC 109.1 . . ?
O6F2 C6F2 H6FD 109.1 . . ?
C1F2 O1F2 C4A2 120.2(16) . . ?
C3F2 O3F2 K1 137.7(13) . . ?
C5F2 O5F2 C1F2 112.3(17) . . ?
C2A3 C1A3 H1A3 109.7 . . ?
O1A3 C1A3 H1A3 109.7 . . ?
O1A3 C1A3 C2A3 107.6(16) . . ?
O1A3 C1A3 O5A3 110.5(16) . . ?
O5A3 C1A3 H1A3 109.7 . . ?
O5A3 C1A3 C2A3 109.6(16) . . ?
C1A3 C2A3 H2A3 108.3 . . ?
C1A3 C2A3 C3A3 108.8(18) . . ?
C3A3 C2A3 H2A3 108.3 . . ?
O2A3 C2A3 C1A3 110.3(17) . . ?
O2A3 C2A3 H2A3 108.3 . . ?
O2A3 C2A3 C3A3 112.6(17) . . ?
C2A3 C3A3 H3A3 108.7 . . ?
C4A3 C3A3 C2A3 112.2(17) . . ?
C4A3 C3A3 H3A3 108.7 . . ?
O3A3 C3A3 C2A3 111.0(16) . . ?
O3A3 C3A3 H3A3 108.7 . . ?
O3A3 C3A3 C4A3 107.5(16) . . ?
C3A3 C4A3 H4A3 109.2 . . ?
C3A3 C4A3 C5A3 112.6(18) . . ?
C5A3 C4A3 H4A3 109.2 . . ?
O1F3 C4A3 C3A3 108.9(16) . . ?
O1F3 C4A3 H4A3 109.2 . . ?
O1F3 C4A3 C5A3 107.7(17) . . ?
C4A3 C5A3 H5A3 107.6 . . ?
C6A3 C5A3 C4A3 116(2) . . ?
C6A3 C5A3 H5A3 107.6 . . ?
O5A3 C5A3 C4A3 110.5(17) . . ?
O5A3 C5A3 H5A3 107.6 . . ?
O5A3 C5A3 C6A3 107.0(17) . . ?
C5A3 C6A3 H6AE 110.0 . . ?
C5A3 C6A3 H6AF 110.0 . . ?
H6AE C6A3 H6AF 108.3 . . ?
O6A3 C6A3 C5A3 109(2) . . ?
O6A3 C6A3 H6AE 110.0 . . ?
O6A3 C6A3 H6AF 110.0 . . ?
C1A3 O1A3 C4B3 120.5(15) . . ?
C1A3 O5A3 C5A3 114.5(15) . . ?
C2B3 C1B3 H1B3 110.1 . . ?
O1B3 C1B3 H1B3 110.1 . . ?
O1B3 C1B3 C2B3 106.2(17) . . ?
O5B3 C1B3 H1B3 110.1 . . ?
O5B3 C1B3 C2B3 110(2) . . ?
O5B3 C1B3 O1B3 110.0(18) . . ?
C1B3 C2B3 H2B3 107.0 . . ?
C3B3 C2B3 C1B3 110.9(19) . . ?
C3B3 C2B3 H2B3 107.0 . . ?
O2B3 C2B3 C1B3 111.9(19) . . ?
O2B3 C2B3 H2B3 107.0 . . ?
O2B3 C2B3 C3B3 112.8(18) . . ?
C2B3 C3B3 H3B3 108.8 . . ?
C2B3 C3B3 C4B3 112.2(18) . . ?
C4B3 C3B3 H3B3 108.8 . . ?
O3B3 C3B3 C2B3 111.5(17) . . ?
O3B3 C3B3 H3B3 108.8 . . ?
O3B3 C3B3 C4B3 106.7(17) . . ?
O1A3 C4B3 C3B3 108.5(17) . . ?
O1A3 C4B3 H4B3 109.4 . . ?
O1A3 C4B3 C5B3 109.4(18) . . ?
C3B3 C4B3 H4B3 109.4 . . ?
C3B3 C4B3 C5B3 110.7(17) . . ?
C5B3 C4B3 H4B3 109.4 . . ?
C4B3 C5B3 H5B3 107.8 . . ?
C6B3 C5B3 C4B3 114.2(19) . . ?
C6B3 C5B3 H5B3 107.8 . . ?
O5B3 C5B3 C4B3 110.8(17) . . ?
O5B3 C5B3 H5B3 107.8 . . ?
O5B3 C5B3 C6B3 108.1(18) . . ?
C5B3 C6B3 H6BC 109.5 . . ?
C5B3 C6B3 H6BD 109.5 . . ?
H6BC C6B3 H6BD 108.0 . . ?
O6B3 C6B3 C5B3 111(2) . . ?
O6B3 C6B3 H6BC 109.5 . . ?
O6B3 C6B3 H6BD 109.5 . . ?
C4C3 O1B3 C1B3 119.7(17) . . ?
C1B3 O5B3 C5B3 116.1(16) . . ?
C2C3 C1C3 H1C3 110.0 . . ?
O1C3 C1C3 H1C3 110.0 . . ?
O1C3 C1C3 C2C3 108.7(18) . . ?
O5C3 C1C3 H1C3 110.0 . . ?
O5C3 C1C3 C2C3 109.4(19) . . ?
O5C3 C1C3 O1C3 108.9(17) . . ?
C1C3 C2C3 H2C3 107.8 . . ?
C1C3 C2C3 C3C3 111.8(18) . . ?
C3C3 C2C3 H2C3 107.8 . . ?
O2C3 C2C3 C1C3 109.8(19) . . ?
O2C3 C2C3 H2C3 107.8 . . ?
O2C3 C2C3 C3C3 111.7(17) . . ?
C2C3 C3C3 H3C3 108.5 . . ?
C4C3 C3C3 C2C3 109.2(18) . . ?
C4C3 C3C3 H3C3 108.5 . . ?
O3C3 C3C3 C2C3 112.5(17) . . ?
O3C3 C3C3 H3C3 108.5 . . ?
O3C3 C3C3 C4C3 109.4(19) . . ?
O1B3 C4C3 C3C3 107.4(17) . . ?
O1B3 C4C3 H4C3 109.1 . . ?
O1B3 C4C3 C5C3 107.2(18) . . ?
C3C3 C4C3 H4C3 109.1 . . ?
C3C3 C4C3 C5C3 115(2) . . ?
C5C3 C4C3 H4C3 109.1 . . ?
C4C3 C5C3 H5C3 107.9 . . ?
C6C3 C5C3 C4C3 114(2) . . ?
C6C3 C5C3 H5C3 107.9 . . ?
C6C3 C5C3 O5C3 108.7(18) . . ?
O5C3 C5C3 C4C3 109.7(17) . . ?
O5C3 C5C3 H5C3 107.9 . . ?
C5C3 C6C3 H6CE 109.3 . . ?
C5C3 C6C3 H6CF 109.3 . . ?
H6CE C6C3 H6CF 108.0 . . ?
O6C3 C6C3 C5C3 111(2) . . ?
O6C3 C6C3 H6CE 109.3 . . ?
O6C3 C6C3 H6CF 109.3 . . ?
C1C3 O1C3 C4D3 119.3(16) . . ?
C1C3 O5C3 C5C3 116.0(16) . . ?
C2D3 C1D3 H1D3 109.5 . . ?
O1D3 C1D3 H1D3 109.5 . . ?
O1D3 C1D3 C2D3 106.2(17) . . ?
O5D3 C1D3 H1D3 109.5 . . ?
O5D3 C1D3 C2D3 110.5(18) . . ?
O5D3 C1D3 O1D3 111.6(17) . . ?
C1D3 C2D3 H2D3 107.9 . . ?
C1D3 C2D3 C3D3 112(2) . . ?
C1D3 C2D3 O2D3 111.6(18) . . ?
C3D3 C2D3 H2D3 107.9 . . ?
O2D3 C2D3 H2D3 107.9 . . ?
O2D3 C2D3 C3D3 109.9(19) . . ?
C2D3 C3D3 H3D3 107.8 . . ?
C4D3 C3D3 C2D3 108.5(18) . . ?
C4D3 C3D3 H3D3 107.8 . . ?
O3D3 C3D3 C2D3 113.1(19) . . ?
O3D3 C3D3 H3D3 107.8 . . ?
O3D3 C3D3 C4D3 111.6(17) . . ?
O1C3 C4D3 C3D3 106.8(17) . . ?
O1C3 C4D3 H4D3 108.8 . . ?
O1C3 C4D3 C5D3 111.4(19) . . ?
C3D3 C4D3 H4D3 108.8 . . ?
C5D3 C4D3 C3D3 112.2(17) . . ?
C5D3 C4D3 H4D3 108.8 . . ?
C4D3 C5D3 H5D3 107.7 . . ?
C4D3 C5D3 C6D3 113(2) . . ?
C6D3 C5D3 H5D3 107.7 . . ?
O5D3 C5D3 C4D3 111.3(19) . . ?
O5D3 C5D3 H5D3 107.7 . . ?
O5D3 C5D3 C6D3 109(2) . . ?
C5D3 C6D3 H6DG 108.8 . . ?
C5D3 C6D3 H6DH 108.8 . . ?
H6DG C6D3 H6DH 107.7 . . ?
O6D3 C6D3 C5D3 114(3) . . ?
O6D3 C6D3 H6DG 108.8 . . ?
O6D3 C6D3 H6DH 108.8 . . ?
C1D3 O1D3 C4E3 120.4(15) . . ?
C1D3 O5D3 C5D3 113.2(16) . . ?
C2E3 C1E3 H1E3 109.9 . . ?
O1E3 C1E3 H1E3 109.9 . . ?
O1E3 C1E3 C2E3 106.4(16) . . ?
O1E3 C1E3 O5E3 112.1(15) . . ?
O5E3 C1E3 H1E3 109.9 . . ?
O5E3 C1E3 C2E3 108.6(18) . . ?
C1E3 C2E3 H2E3 110.1 . . ?
C3E3 C2E3 C1E3 108.1(16) . . ?
C3E3 C2E3 H2E3 110.1 . . ?
O2E3 C2E3 C1E3 106.5(17) . . ?
O2E3 C2E3 H2E3 110.1 . . ?
O2E3 C2E3 C3E3 111.8(16) . . ?
C2E3 C3E3 H3E3 108.5 . . ?
C4E3 C3E3 C2E3 112.4(16) . . ?
C4E3 C3E3 H3E3 108.5 . . ?
O3E3 C3E3 C2E3 109.4(15) . . ?
O3E3 C3E3 H3E3 108.5 . . ?
O3E3 C3E3 C4E3 109.5(17) . . ?
O1D3 C4E3 C3E3 106.0(15) . . ?
O1D3 C4E3 H4E3 110.1 . . ?
O1D3 C4E3 C5E3 109.0(16) . . ?
C3E3 C4E3 H4E3 110.1 . . ?
C3E3 C4E3 C5E3 111.4(18) . . ?
C5E3 C4E3 H4E3 110.1 . . ?
C4E3 C5E3 H5E3 109.9 . . ?
C4E3 C5E3 C6E3 111.7(19) . . ?
C6E3 C5E3 H5E3 109.9 . . ?
O5E3 C5E3 C4E3 111.7(16) . . ?
O5E3 C5E3 H5E3 109.9 . . ?
O5E3 C5E3 C6E3 103.6(17) . . ?
C5E3 C6E3 H6EG 110.3 . . ?
C5E3 C6E3 H6EH 110.3 . . ?
H6EG C6E3 H6EH 108.6 . . ?
O6E3 C6E3 C5E3 107(2) . . ?
O6E3 C6E3 H6EG 110.3 . . ?
O6E3 C6E3 H6EH 110.3 . . ?
C1E3 O1E3 C4F3 119.4(15) . . ?
C1E3 O5E3 C5E3 112.4(14) . . ?
C1F3 O1F3 C4A3 121.0(16) . . ?
C1F3 O5F3 C5F3 110.8(15) . . ?
O1F3 C1F3 H1F3 108.8 . . ?
O1F3 C1F3 C2F3 107.6(16) . . ?
O5F3 C1F3 O1F3 110.6(17) . . ?
O5F3 C1F3 H1F3 108.8 . . ?
O5F3 C1F3 C2F3 112.0(18) . . ?
C2F3 C1F3 H1F3 108.8 . . ?
O2F3 C2F3 C1F3 112.7(18) . . ?
O2F3 C2F3 H2F3 107.5 . . ?
O2F3 C2F3 C3F3 111.7(15) . . ?
C1F3 C2F3 H2F3 107.5 . . ?
C1F3 C2F3 C3F3 109.6(17) . . ?
C3F3 C2F3 H2F3 107.5 . . ?
O3F3 C3F3 C2F3 108.9(15) . . ?
O3F3 C3F3 H3F3 108.8 . . ?
O3F3 C3F3 C4F3 112.8(17) . . ?
C2F3 C3F3 H3F3 108.9 . . ?
C4F3 C3F3 C2F3 108.5(16) . . ?
C4F3 C3F3 H3F3 108.8 . . ?
O1E3 C4F3 C3F3 105.6(15) . . ?
O1E3 C4F3 H4F3 109.9 . . ?
O1E3 C4F3 C5F3 110.9(17) . . ?
C3F3 C4F3 H4F3 109.9 . . ?
C5F3 C4F3 C3F3 110.6(18) . . ?
C5F3 C4F3 H4F3 109.9 . . ?
O5F3 C5F3 C4F3 109.8(18) . . ?
O5F3 C5F3 H5F3 109.7 . . ?
O5F3 C5F3 C6F3 105.7(18) . . ?
C4F3 C5F3 H5F3 109.7 . . ?
C4F3 C5F3 C6F3 112.1(19) . . ?
C6F3 C5F3 H5F3 109.7 . . ?
O6F3 C6F3 C5F3 116(2) . . ?
O6F3 C6F3 H6FF 108.3 . . ?
O6F3 C6F3 H6FG 108.3 . . ?
C5F3 C6F3 H6FF 108.3 . . ?
C5F3 C6F3 H6FG 108.3 . . ?
H6FF C6F3 H6FG 107.4 . . ?
C2A4 C1A4 H1A4 109.9 . . ?
O1A4 C1A4 H1A4 109.9 . . ?
O1A4 C1A4 C2A4 105.6(16) . . ?
O5A4 C1A4 H1A4 109.9 . . ?
O5A4 C1A4 C2A4 111.9(16) . . ?
O5A4 C1A4 O1A4 109.5(17) . . ?
C1A4 C2A4 H2A4 108.0 . . ?
C1A4 C2A4 C3A4 110.3(18) . . ?
C3A4 C2A4 H2A4 108.0 . . ?
O2A4 C2A4 C1A4 109.9(16) . . ?
O2A4 C2A4 H2A4 108.0 . . ?
O2A4 C2A4 C3A4 112.5(17) . . ?
C2A4 C3A4 H3A4 108.1 . . ?
C4A4 C3A4 C2A4 111.5(17) . . ?
C4A4 C3A4 H3A4 108.1 . . ?
O3A4 C3A4 C2A4 110.9(18) . . ?
O3A4 C3A4 H3A4 108.1 . . ?
O3A4 C3A4 C4A4 110.1(16) . . ?
C3A4 C4A4 H4A4 110.2 . . ?
C3A4 C4A4 C5A4 110.7(16) . . ?
C5A4 C4A4 H4A4 110.2 . . ?
O1F4 C4A4 C3A4 106.4(16) . . ?
O1F4 C4A4 H4A4 110.2 . . ?
O1F4 C4A4 C5A4 108.9(17) . . ?
C4A4 C5A4 H5A4 109.1 . . ?
C4A4 C5A4 C6A4 113.3(17) . . ?
C6A4 C5A4 H5A4 109.1 . . ?
O5A4 C5A4 C4A4 110.7(17) . . ?
O5A4 C5A4 H5A4 109.1 . . ?
O5A4 C5A4 C6A4 105.4(16) . . ?
C5A4 C6A4 H6AC 109.1 . . ?
C5A4 C6A4 H6AD 109.1 . . ?
H6AC C6A4 H6AD 107.9 . . ?
O6A4 C6A4 C5A4 112.3(18) . . ?
O6A4 C6A4 H6AC 109.1 . . ?
O6A4 C6A4 H6AD 109.1 . . ?
C1A4 O1A4 C4B4 117.9(15) . . ?
C1A4 O5A4 C5A4 113.7(14) . . ?
C2B4 C1B4 H1B4 110.6 . . ?
O1B4 C1B4 H1B4 110.6 . . ?
O1B4 C1B4 C2B4 104.7(16) . . ?
O5B4 C1B4 H1B4 110.6 . . ?
O5B4 C1B4 C2B4 110.3(17) . . ?
O5B4 C1B4 O1B4 110.0(15) . . ?
C1B4 C2B4 H2B4 107.6 . . ?
C3B4 C2B4 C1B4 110.0(17) . . ?
C3B4 C2B4 H2B4 107.6 . . ?
O2B4 C2B4 C1B4 109.3(17) . . ?
O2B4 C2B4 H2B4 107.6 . . ?
O2B4 C2B4 C3B4 114.4(16) . . ?
C2B4 C3B4 H3B4 109.5 . . ?
C2B4 C3B4 C4B4 108.6(16) . . ?
C4B4 C3B4 H3B4 109.5 . . ?
O3B4 C3B4 C2B4 108.8(15) . . ?
O3B4 C3B4 H3B4 109.5 . . ?
O3B4 C3B4 C4B4 111.0(17) . . ?
O1A4 C4B4 C3B4 103.5(15) . . ?
O1A4 C4B4 H4B4 110.4 . . ?
O1A4 C4B4 C5B4 109.5(16) . . ?
C3B4 C4B4 H4B4 110.4 . . ?
C5B4 C4B4 C3B4 112.3(18) . . ?
C5B4 C4B4 H4B4 110.4 . . ?
C4B4 C5B4 H5B4 110.1 . . ?
C6B4 C5B4 C4B4 112.6(19) . . ?
C6B4 C5B4 H5B4 110.1 . . ?
O5B4 C5B4 C4B4 107.4(16) . . ?
O5B4 C5B4 H5B4 110.1 . . ?
O5B4 C5B4 C6B4 106.3(17) . . ?
C5B4 C6B4 H6BA 109.0 . . ?
C5B4 C6B4 H6BB 109.0 . . ?
H6BA C6B4 H6BB 107.8 . . ?
O6B4 C6B4 C5B4 113(2) . . ?
O6B4 C6B4 H6BA 109.0 . . ?
O6B4 C6B4 H6BB 109.0 . . ?
C1B4 O1B4 C4C4 121.2(15) . . ?
C1B4 O5B4 C5B4 114.3(15) . . ?
C2C4 C1C4 H1C4 109.5 . . ?
O1C4 C1C4 H1C4 109.5 . . ?
O1C4 C1C4 C2C4 106.2(16) . . ?
O1C4 C1C4 O5C4 113.2(18) . . ?
O5C4 C1C4 H1C4 109.5 . . ?
O5C4 C1C4 C2C4 108.9(16) . . ?
C1C4 C2C4 H2C4 109.6 . . ?
C3C4 C2C4 C1C4 106.7(18) . . ?
C3C4 C2C4 H2C4 109.6 . . ?
O2C4 C2C4 C1C4 109.4(16) . . ?
O2C4 C2C4 H2C4 109.6 . . ?
O2C4 C2C4 C3C4 111.9(16) . . ?
C2C4 C3C4 H3C4 110.2 . . ?
C4C4 C3C4 C2C4 110.1(17) . . ?
C4C4 C3C4 H3C4 110.2 . . ?
O3C4 C3C4 C2C4 109.0(16) . . ?
O3C4 C3C4 H3C4 110.2 . . ?
O3C4 C3C4 C4C4 107.0(17) . . ?
O1B4 C4C4 H4C4 110.6 . . ?
C3C4 C4C4 O1B4 104.8(15) . . ?
C3C4 C4C4 H4C4 110.6 . . ?
C5C4 C4C4 O1B4 108.2(17) . . ?
C5C4 C4C4 C3C4 111.7(18) . . ?
C5C4 C4C4 H4C4 110.6 . . ?
C4C4 C5C4 H5C4 107.5 . . ?
C4C4 C5C4 C6C4 118(2) . . ?
C6C4 C5C4 H5C4 107.5 . . ?
O5C4 C5C4 C4C4 111.2(18) . . ?
O5C4 C5C4 H5C4 107.5 . . ?
O5C4 C5C4 C6C4 105.1(18) . . ?
C5C4 C6C4 H6CC 108.9 . . ?
C5C4 C6C4 H6CD 108.9 . . ?
H6CC C6C4 H6CD 107.7 . . ?
O6C4 C6C4 C5C4 113(2) . . ?
O6C4 C6C4 H6CC 108.9 . . ?
O6C4 C6C4 H6CD 108.9 . . ?
C1C4 O1C4 C4D4 120.7(16) . . ?
C1C4 O5C4 C5C4 112.8(16) . . ?
C2D4 C1D4 H1D4 110.5 . . ?
O1D4 C1D4 H1D4 110.5 . . ?
O1D4 C1D4 C2D4 108.3(17) . . ?
O1D4 C1D4 O5D4 110.3(18) . . ?
O5D4 C1D4 H1D4 110.5 . . ?
O5D4 C1D4 C2D4 106.7(17) . . ?
C1D4 C2D4 H2D4 107.9 . . ?
C3D4 C2D4 C1D4 111.8(19) . . ?
C3D4 C2D4 H2D4 107.9 . . ?
O2D4 C2D4 C1D4 108.1(17) . . ?
O2D4 C2D4 H2D4 107.9 . . ?
O2D4 C2D4 C3D4 112.9(17) . . ?
C2D4 C3D4 H3D4 108.9 . . ?
C2D4 C3D4 C4D4 110.3(17) . . ?
C4D4 C3D4 H3D4 108.9 . . ?
O3D4 C3D4 C2D4 109.4(18) . . ?
O3D4 C3D4 H3D4 108.9 . . ?
O3D4 C3D4 C4D4 110.4(16) . . ?
O1C4 C4D4 C3D4 106.4(16) . . ?
O1C4 C4D4 H4D4 109.3 . . ?
O1C4 C4D4 C5D4 111.4(17) . . ?
C3D4 C4D4 H4D4 109.3 . . ?
C5D4 C4D4 C3D4 111.0(16) . . ?
C5D4 C4D4 H4D4 109.3 . . ?
C4D4 C5D4 H5D4 109.3 . . ?
C6D4 C5D4 C4D4 112.6(18) . . ?
C6D4 C5D4 H5D4 109.2 . . ?
O5D4 C5D4 C4D4 108.6(17) . . ?
O5D4 C5D4 H5D4 109.3 . . ?
O5D4 C5D4 C6D4 107.8(18) . . ?
C5D4 C6D4 H6DE 109.0 . . ?
C5D4 C6D4 H6DF 109.0 . . ?
H6DE C6D4 H6DF 107.8 . . ?
O6D4 C6D4 C5D4 112.8(18) . . ?
O6D4 C6D4 H6DE 109.0 . . ?
O6D4 C6D4 H6DF 109.0 . . ?
C1D4 O1D4 C4E4 120.1(16) . . ?
C1D4 O5D4 C5D4 115.3(16) . . ?
C2E4 C1E4 H1E4 109.4 . . ?
O1E4 C1E4 H1E4 109.4 . . ?
O1E4 C1E4 C2E4 107.5(18) . . ?
O1E4 C1E4 O5E4 110.0(19) . . ?
O5E4 C1E4 H1E4 109.4 . . ?
O5E4 C1E4 C2E4 111(2) . . ?
C1E4 C2E4 H2E4 108.0 . . ?
C1E4 C2E4 C3E4 107.6(19) . . ?
C3E4 C2E4 H2E4 108.0 . . ?
O2E4 C2E4 C1E4 112(2) . . ?
O2E4 C2E4 H2E4 108.0 . . ?
O2E4 C2E4 C3E4 113.3(18) . . ?
C2E4 C3E4 H3E4 108.8 . . ?
C4E4 C3E4 C2E4 112.1(18) . . ?
C4E4 C3E4 H3E4 108.8 . . ?
C4E4 C3E4 O3E4 107.9(18) . . ?
O3E4 C3E4 C2E4 110.2(18) . . ?
O3E4 C3E4 H3E4 108.8 . . ?
O1D4 C4E4 C3E4 108.0(16) . . ?
O1D4 C4E4 H4E4 109.3 . . ?
O1D4 C4E4 C5E4 108.4(17) . . ?
C3E4 C4E4 H4E4 109.3 . . ?
C3E4 C4E4 C5E4 112.4(19) . . ?
C5E4 C4E4 H4E4 109.3 . . ?
C4E4 C5E4 H5E4 108.8 . . ?
C6E4 C5E4 C4E4 116(2) . . ?
C6E4 C5E4 H5E4 108.8 . . ?
O5E4 C5E4 C4E4 108.3(17) . . ?
O5E4 C5E4 H5E4 108.8 . . ?
O5E4 C5E4 C6E4 105.9(17) . . ?
C5E4 C6E4 H6EE 109.1 . . ?
C5E4 C6E4 H6EF 109.1 . . ?
H6EE C6E4 H6EF 107.9 . . ?
O6E4 C6E4 C5E4 112(2) . . ?
O6E4 C6E4 H6EE 109.1 . . ?
O6E4 C6E4 H6EF 109.1 . . ?
C1E4 O1E4 C4F4 120.6(16) . . ?
C1E4 O5E4 C5E4 113.9(15) . . ?
C2F4 C1F4 H1F4 110.1 . . ?
O1F4 C1F4 H1F4 110.1 . . ?
O1F4 C1F4 C2F4 105.8(16) . . ?
O5F4 C1F4 H1F4 110.1 . . ?
O5F4 C1F4 C2F4 111.3(18) . . ?
O5F4 C1F4 O1F4 109.3(18) . . ?
C1F4 C2F4 H2F4 108.9 . . ?
C3F4 C2F4 C1F4 107.7(18) . . ?
C3F4 C2F4 H2F4 108.9 . . ?
O2F4 C2F4 C1F4 110.5(19) . . ?
O2F4 C2F4 H2F4 108.9 . . ?
O2F4 C2F4 C3F4 111.9(18) . . ?
C2F4 C3F4 H3F4 107.3 . . ?
C4F4 C3F4 C2F4 110.9(18) . . ?
C4F4 C3F4 H3F4 107.3 . . ?
O3F4 C3F4 C2F4 113.8(18) . . ?
O3F4 C3F4 H3F4 107.3 . . ?
O3F4 C3F4 C4F4 109.9(19) . . ?
O1E4 C4F4 C3F4 104.2(17) . . ?
O1E4 C4F4 H4F4 110.9 . . ?
O1E4 C4F4 C5F4 107.4(18) . . ?
C3F4 C4F4 H4F4 110.9 . . ?
C3F4 C4F4 C5F4 112.4(19) . . ?
C5F4 C4F4 H4F4 110.9 . . ?
C4F4 C5F4 H5F4 108.3 . . ?
C6F4 C5F4 C4F4 115(2) . . ?
C6F4 C5F4 H5F4 108.3 . . ?
O5F4 C5F4 C4F4 108.4(19) . . ?
O5F4 C5F4 H5F4 108.3 . . ?
O5F4 C5F4 C6F4 108.5(19) . . ?
C5F4 C6F4 H6F4 122.0 . . ?
C5F4 C6F4 H6FE 126.2 . . ?
O6F4 C6F4 C5F4 116(2) . . ?
O6F4 C6F4 H6F4 122.0 . . ?
O7F4 C6F4 C5F4 108(2) . . ?
O7F4 C6F4 H6FE 126.2 . . ?
C1F4 O1F4 C4A4 118.5(15) . . ?
C1F4 O5F4 C5F4 114.8(17) . . ?
O0AA P1 O3 111.4(18) . . ?
O0AA P1 O4 104.2(14) . . ?
O2 P1 O0AA 117.7(17) . . ?
O2 P1 O3 112.1(18) . . ?
O2 P1 O4 100.9(15) . . ?
O3 P1 O4 109.4(15) . . ?
O1B P1 O2B 105(3) . . ?
O1B P1 O4 100(2) . . ?
O2B P1 O4 103.3(19) . . ?
O3B P1 O1B 118(3) . . ?
O3B P1 O2B 114(3) . . ?
O3B P1 O4 115.3(18) . . ?
C1 O4 P1 127.8(19) . . ?
O6 P2 O5 106.9(11) . . ?
O6 P2 O7 114.3(17) . . ?
O7 P2 O5 108.2(11) . . ?
O8 P2 O5 103.1(12) . . ?
O8 P2 O6 107.8(13) . . ?
O8 P2 O7 115.5(14) . . ?
P2 O5 K1 120.3(9) . . ?
C12 O5 P2 117.1(17) . . ?
C12 O5 K1 121.7(13) . . ?
O4 C1 H1A 106.4 . . ?
O4 C1 H1B 106.4 . . ?
O4 C1 C2 124(3) . . ?
H1A C1 H1B 106.5 . . ?
C2 C1 H1A 106.4 . . ?
C2 C1 H1B 106.4 . . ?
C1 C2 H2A 105.5 . . ?
C1 C2 H2B 105.5 . . ?
C1 C2 C3 127(3) . . ?
H2A C2 H2B 106.1 . . ?
C3 C2 H2A 105.5 . . ?
C3 C2 H2B 105.5 . . ?
C2 C3 H3A 106.1 . . ?
C2 C3 H3B 106.1 . . ?
H3A C3 H3B 106.3 . . ?
C4 C3 C2 125(3) . . ?
C4 C3 H3A 106.1 . . ?
C4 C3 H3B 106.1 . . ?
C3 C4 H4A 106.5 . . ?
C3 C4 H4B 106.5 . . ?
C3 C4 C5 123(3) . . ?
H4A C4 H4B 106.5 . . ?
C5 C4 H4A 106.5 . . ?
C5 C4 H4B 106.5 . . ?
C4 C5 H5A 107.1 . . ?
C4 C5 H5B 107.1 . . ?
H5A C5 H5B 106.8 . . ?
C6 C5 C4 121(3) . . ?
C6 C5 H5A 107.1 . . ?
C6 C5 H5B 107.1 . . ?
C5 C6 H6A 105.6 . . ?
C5 C6 H6B 105.6 . . ?
C5 C6 C7 127(3) . . ?
H6A C6 H6B 106.1 . . ?
C7 C6 H6A 105.6 . . ?
C7 C6 H6B 105.6 . . ?
C6 C7 H7A 105.8 . . ?
C6 C7 H7B 105.8 . . ?
H7A C7 H7B 106.2 . . ?
C8 C7 C6 126(3) . . ?
C8 C7 H7A 105.8 . . ?
C8 C7 H7B 105.8 . . ?
C7 C8 H8A 105.4 . . ?
C7 C8 H8B 105.4 . . ?
H8A C8 H8B 106.0 . . ?
C9 C8 C7 128(2) . . ?
C9 C8 H8A 105.4 . . ?
C9 C8 H8B 105.4 . . ?
C8 C9 H9A 107.2 . . ?
C8 C9 H9B 107.2 . . ?
C8 C9 C10 120(2) . . ?
H9A C9 H9B 106.8 . . ?
C10 C9 H9A 107.2 . . ?
C10 C9 H9B 107.2 . . ?
C9 C10 H10A 107.7 . . ?
C9 C10 H10B 107.7 . . ?
C9 C10 C11 119(2) . . ?
H10A C10 H10B 107.1 . . ?
C11 C10 H10A 107.7 . . ?
C11 C10 H10B 107.7 . . ?
C10 C11 H11A 108.1 . . ?
C10 C11 H11B 108.1 . . ?
H11A C11 H11B 107.3 . . ?
C12 C11 C10 117(2) . . ?
C12 C11 H11A 108.1 . . ?
C12 C11 H11B 108.1 . . ?
O5 C12 C11 111(2) . . ?
O5 C12 H12A 109.5 . . ?
O5 C12 H12B 109.5 . . ?
C11 C12 H12A 109.5 . . ?
C11 C12 H12B 109.5 . . ?
H12A C12 H12B 108.1 . . ?
O9 P3 O12 95(3) . . ?
O10 P3 O9 111(2) . . ?
O10 P3 O12 102(3) . . ?
O11 P3 O9 109(3) . . ?
O11 P3 O10 113(2) . . ?
O11 P3 O12 125(3) . . ?
O9B P3 O12B 111(3) . . ?
O10B P3 O9B 111(4) . . ?
O10B P3 O11B 101(4) . . ?
O10B P3 O12B 117(4) . . ?
O11B P3 O9B 117(3) . . ?
O11B P3 O12B 100(4) . . ?
C13 O12 P3 124(3) . . ?
C13B O12B P3 137(7) . . ?
O12 C13 C14 150(8) . . ?
C15 C14 C13 103(5) . . ?
C16 C15 C14 144(9) . . ?
O12B C13B C14B 103(6) . . ?
C15B C14B C13B 106(6) . . ?
C16 C15B C14B 122(9) . . ?
C17 C16 C15 121(7) . . ?
C17 C16 C15B 117(8) . . ?
C16 C17 C18 124(7) . . ?
C17 C18 C19 136(5) . . ?
C17 C18 C19B 164(7) . . ?
C20 C19 C18 134(5) . . ?
C20 C19B C18 134(6) . . ?
C19 C20 C21 141(5) . . ?
C21 C20 C19B 166(6) . . ?
C22B C21 C20 138(8) . . ?
C21 C22B O90W 136(9) . . ?
O13 P4A O16 92(3) . . ?
O14 P4A O13 97(5) . . ?
O14 P4A O15 108(9) . . ?
O14 P4A O16 124(5) . . ?
O15 P4A O13 95(6) . . ?
O15 P4A O16 126(9) . . ?
O2C1 K1 O3C1 55.0(4) . . ?
O3F2 K1 O2C1 64.8(4) . . ?
O3F2 K1 O3C1 54.5(4) . . ?
O3F2 K1 O30W 141.7(9) . . ?
O3F2 K1 O81W 84.5(5) . . ?
O5 K1 O2C1 143.0(5) . . ?
O5 K1 O3C1 132.0(5) . . ?
O5 K1 O3F2 90.4(5) . . ?
O5 K1 O30W 124.1(10) . . ?
O5 K1 O81W 88.1(6) . . ?
O30W K1 O2C1 89.5(11) . . ?
O30W K1 O3C1 87.8(9) . . ?
O30W K1 O81W 81.1(11) . . ?
O34W K1 O2C1 71.0(9) . . ?
O34W K1 O3C1 124.6(10) . . ?
O34W K1 O3F2 114.3(7) . . ?
O34W K1 O5 98.0(10) . . ?
O34W K1 O30W 79.8(12) . . ?
O34W K1 O81W 160.0(8) . . ?
O81W K1 O2C1 114.5(5) . . ?
O81W K1 O3C1 60.0(5) . . ?

loop_
_geom_bond_atom_site_label_1
_geom_bond_atom_site_label_2
_geom_bond_distance
_geom_bond_site_symmetry_2
_geom_bond_publ_flag
C1A1 H1A1 1.0000 . ?
C1A1 C2A1 1.52(3) . ?
C1A1 O1A1 1.41(2) . ?
C1A1 O5A1 1.43(2) . ?
C2A1 H2A1 1.0000 . ?
C2A1 C3A1 1.54(3) . ?
C2A1 O2A1 1.42(2) . ?
C3A1 H3A1 1.0000 . ?
C3A1 C4A1 1.54(3) . ?
C3A1 O3A1 1.44(2) . ?
C4A1 H4A1 1.0000 . ?
C4A1 C5A1 1.50(3) . ?
C4A1 O1F1 1.41(2) . ?
C5A1 H5A1 1.0000 . ?
C5A1 C6A1 1.51(3) . ?
C5A1 O5A1 1.46(2) . ?
C6A1 O6A1 1.57(5) . ?
C6A1 O7A1 1.57(5) . ?
O1A1 C4B1 1.44(3) . ?
C1B1 H1B1 1.0000 . ?
C1B1 C2B1 1.52(3) . ?
C1B1 O1B1 1.42(2) . ?
C1B1 O5B1 1.37(3) . ?
C2B1 H2B1 1.0000 . ?
C2B1 C3B1 1.50(3) . ?
C2B1 O2B1 1.42(2) . ?
C3B1 H3B1 1.0000 . ?
C3B1 C4B1 1.50(3) . ?
C3B1 O3B1 1.42(2) . ?
C4B1 H4B1 1.0000 . ?
C4B1 C5B1 1.53(3) . ?
C5B1 H5B1 1.0000 . ?
C5B1 C6B1 1.49(3) . ?
C5B1 O5B1 1.45(2) . ?
C6B1 O6B1 1.44(3) . ?
O1B1 C4C1 1.42(2) . ?
C1C1 H1C1 1.0000 . ?
C1C1 C2C1 1.51(3) . ?
C1C1 O1C1 1.42(3) . ?
C1C1 O5C1 1.41(3) . ?
C2C1 H2C1 1.0000 . ?
C2C1 C3C1 1.45(3) . ?
C2C1 O2C1 1.43(3) . ?
C3C1 H3C1 1.0000 . ?
C3C1 C4C1 1.52(3) . ?
C3C1 O3C1 1.44(3) . ?
C4C1 H4C1 1.0000 . ?
C4C1 C5C1 1.54(3) . ?
C5C1 H5C1 1.0000 . ?
C5C1 C6C1 1.55(3) . ?
C5C1 O5C1 1.40(2) . ?
C6C1 H6CA 0.9900 . ?
C6C1 H6CB 0.9900 . ?
C6C1 O6C1 1.39(3) . ?
O1C1 C4D1 1.42(3) . ?
O2C1 K1 3.097(17) . ?
O3C1 K1 3.175(17) . ?
C1D1 H1D1 1.0000 . ?
C1D1 C2D1 1.54(3) . ?
C1D1 O1D1 1.42(2) . ?
C1D1 O5D1 1.42(3) . ?
C2D1 H2D1 1.0000 . ?
C2D1 C3D1 1.54(3) . ?
C2D1 O2D1 1.44(3) . ?
C3D1 H3D1 1.0000 . ?
C3D1 C4D1 1.50(3) . ?
C3D1 O3D1 1.43(3) . ?
C4D1 H4D1 1.0000 . ?
C4D1 C5D1 1.54(3) . ?
C5D1 H5D1 1.0000 . ?
C5D1 C6D1 1.45(3) . ?
C5D1 O5D1 1.44(3) . ?
C6D1 H6DA 0.9900 . ?
C6D1 H6DB 0.9900 . ?
C6D1 O6D1 1.41(3) . ?
O1D1 C4E1 1.45(2) . ?
C1E1 H1E1 1.0000 . ?
C1E1 C2E1 1.52(3) . ?
C1E1 O1E1 1.44(2) . ?
C1E1 O5E1 1.38(2) . ?
C2E1 H2E1 1.0000 . ?
C2E1 C3E1 1.50(3) . ?
C2E1 O2E1 1.42(2) . ?
C3E1 H3E1 1.0000 . ?
C3E1 C4E1 1.51(3) . ?
C3E1 O3E1 1.47(2) . ?
C4E1 H4E1 1.0000 . ?
C4E1 C5E1 1.53(3) . ?
C5E1 H5E1 1.0000 . ?
C5E1 C6E1 1.48(3) . ?
C5E1 O5E1 1.51(2) . ?
C6E1 H6EA 0.9900 . ?
C6E1 H6EB 0.9900 . ?
C6E1 O6E1 1.41(3) . ?
O1E1 C4F1 1.43(2) . ?
C1F1 H1F1 1.0000 . ?
C1F1 C2F1 1.49(3) . ?
C1F1 O1F1 1.40(2) . ?
C1F1 O5F1 1.42(2) . ?
C2F1 H2F1 1.0000 . ?
C2F1 C3F1 1.52(3) . ?
C2F1 O2F1 1.43(2) . ?
C3F1 H3F1 1.0000 . ?
C3F1 C4F1 1.50(3) . ?
C3F1 O3F1 1.43(2) . ?
C4F1 H4F1 1.0000 . ?
C4F1 C5F1 1.48(3) . ?
C5F1 H5F1 1.0000 . ?
C5F1 C6F1 1.52(3) . ?
C5F1 O5F1 1.42(2) . ?
C6F1 H6FA 0.9900 . ?
C6F1 H6FB 0.9900 . ?
C6F1 O6F1 1.44(3) . ?
C1A2 H1A2 1.0000 . ?
C1A2 C2A2 1.53(3) . ?
C1A2 O1A2 1.41(2) . ?
C1A2 O5A2 1.41(2) . ?
C2A2 H2A2 1.0000 . ?
C2A2 C3A2 1.47(3) . ?
C2A2 O2A2 1.44(2) . ?
C3A2 H3A2 1.0000 . ?
C3A2 C4A2 1.47(3) . ?
C3A2 O3A2 1.46(2) . ?
C4A2 H4A2 1.0000 . ?
C4A2 C5A2 1.53(3) . ?
C4A2 O1F2 1.46(2) . ?
C5A2 H5A2 1.0000 . ?
C5A2 C6A2 1.73(4) . ?
C5A2 O5A2 1.44(3) . ?
C6A2 H6AA 0.9900 . ?
C6A2 H6AB 0.9900 . ?
C6A2 O6A2 1.47(4) . ?
O1A2 C4B2 1.45(2) . ?
C1B2 H1B2 1.0000 . ?
C1B2 C2B2 1.51(3) . ?
C1B2 O1B2 1.41(3) . ?
C1B2 O5B2 1.41(3) . ?
C2B2 H2B2 1.0000 . ?
C2B2 C3B2 1.52(3) . ?
C2B2 O2B2 1.42(2) . ?
C3B2 H3B2 1.0000 . ?
C3B2 C4B2 1.55(3) . ?
C3B2 O3B2 1.43(2) . ?
C4B2 H4B2 1.0000 . ?
C4B2 C5B2 1.46(3) . ?
C5B2 H5B2 1.0000 . ?
C5B2 C6B2 1.55(3) . ?
C5B2 O5B2 1.47(3) . ?
C6B2 O6B2 1.41(4) . ?
C6B2 O7B2 1.41(3) . ?
O1B2 C4C2 1.47(3) . ?
C1C2 H1C2 1.0000 . ?
C1C2 C2C2 1.50(3) . ?
C1C2 O1C2 1.38(3) . ?
C1C2 O5C2 1.44(3) . ?
C2C2 H2C2 1.0000 . ?
C2C2 C3C2 1.49(3) . ?
C2C2 O2C2 1.41(2) . ?
C3C2 H3C2 1.0000 . ?
C3C2 C4C2 1.47(3) . ?
C3C2 O3C2 1.49(2) . ?
C4C2 H4C2 1.0000 . ?
C4C2 C5C2 1.49(3) . ?
C5C2 H5C2 1.0000 . ?
C5C2 C6C2 1.49(4) . ?
C5C2 O5C2 1.47(3) . ?
C6C2 O6C2 1.32(5) . ?
C6C2 O7C2 1.29(4) . ?
O1C2 C4D2 1.46(3) . ?
C1D2 H1D2 1.0000 . ?
C1D2 C2D2 1.48(3) . ?
C1D2 O1D2 1.39(3) . ?
C1D2 O5D2 1.41(3) . ?
C2D2 H2D2 1.0000 . ?
C2D2 C3D2 1.49(3) . ?
C2D2 O2D2 1.45(3) . ?
C3D2 H3D2 1.0000 . ?
C3D2 C4D2 1.52(3) . ?
C3D2 O3D2 1.47(3) . ?
C4D2 H4D2 1.0000 . ?
C4D2 C5D2 1.51(3) . ?
C5D2 H5D2 1.0000 . ?
C5D2 C6D2 1.50(4) . ?
C5D2 O5D2 1.44(3) . ?
C6D2 H6DC 0.9900 . ?
C6D2 H6DD 0.9900 . ?
C6D2 O6D2 1.40(4) . ?
O1D2 C4E2 1.47(3) . ?
C1E2 H1E2 1.0000 . ?
C1E2 C2E2 1.47(3) . ?
C1E2 O1E2 1.40(3) . ?
C1E2 O5E2 1.41(3) . ?
C2E2 H2E2 1.0000 . ?
C2E2 C3E2 1.52(3) . ?
C2E2 O2E2 1.46(3) . ?
C3E2 H3E2 1.0000 . ?
C3E2 C4E2 1.42(3) . ?
C3E2 O3E2 1.44(3) . ?
C4E2 H4E2 1.0000 . ?
C4E2 C5E2 1.54(3) . ?
C5E2 H5E2 1.0000 . ?
C5E2 C6E2 1.80(4) . ?
C5E2 O5E2 1.44(3) . ?
C6E2 H6EC 0.9900 . ?
C6E2 H6ED 0.9900 . ?
C6E2 O6E2 1.33(4) . ?
O1E2 C4F2 1.46(3) . ?
C1F2 H1F2 1.0000 . ?
C1F2 C2F2 1.45(3) . ?
C1F2 O1F2 1.43(3) . ?
C1F2 O5F2 1.45(3) . ?
C2F2 H2F2 1.0000 . ?
C2F2 C3F2 1.62(3) . ?
C2F2 O2F2 1.41(3) . ?
C3F2 H3F2 1.0000 . ?
C3F2 C4F2 1.51(3) . ?
C3F2 O3F2 1.42(3) . ?
C4F2 H4F2 1.0000 . ?
C4F2 C5F2 1.54(3) . ?
C5F2 H5F2 1.0000 . ?
C5F2 C6F2 1.49(3) . ?
C5F2 O5F2 1.44(3) . ?
C6F2 H6FC 0.9900 . ?
C6F2 H6FD 0.9900 . ?
C6F2 O6F2 1.41(3) . ?
O3F2 K1 2.843(17) . ?
C1A3 H1A3 1.0000 . ?
C1A3 C2A3 1.51(3) . ?
C1A3 O1A3 1.39(2) . ?
C1A3 O5A3 1.43(2) . ?
C2A3 H2A3 1.0000 . ?
C2A3 C3A3 1.52(3) . ?
C2A3 O2A3 1.41(2) . ?
C3A3 H3A3 1.0000 . ?
C3A3 C4A3 1.48(3) . ?
C3A3 O3A3 1.45(2) . ?
C4A3 H4A3 1.0000 . ?
C4A3 C5A3 1.53(3) . ?
C4A3 O1F3 1.43(2) . ?
C5A3 H5A3 1.0000 . ?
C5A3 C6A3 1.50(3) . ?
C5A3 O5A3 1.43(3) . ?
C6A3 H6AE 0.9900 . ?
C6A3 H6AF 0.9900 . ?
C6A3 O6A3 1.50(3) . ?
O1A3 C4B3 1.40(2) . ?
C1B3 H1B3 1.0000 . ?
C1B3 C2B3 1.50(3) . ?
C1B3 O1B3 1.46(3) . ?
C1B3 O5B3 1.39(3) . ?
C2B3 H2B3 1.0000 . ?
C2B3 C3B3 1.49(3) . ?
C2B3 O2B3 1.42(3) . ?
C3B3 H3B3 1.0000 . ?
C3B3 C4B3 1.51(3) . ?
C3B3 O3B3 1.45(2) . ?
C4B3 H4B3 1.0000 . ?
C4B3 C5B3 1.55(3) . ?
C5B3 H5B3 1.0000 . ?
C5B3 C6B3 1.47(3) . ?
C5B3 O5B3 1.42(3) . ?
C6B3 H6BC 0.9900 . ?
C6B3 H6BD 0.9900 . ?
C6B3 O6B3 1.40(3) . ?
O1B3 C4C3 1.43(3) . ?
C1C3 H1C3 1.0000 . ?
C1C3 C2C3 1.48(3) . ?
C1C3 O1C3 1.42(2) . ?
C1C3 O5C3 1.41(3) . ?
C2C3 H2C3 1.0000 . ?
C2C3 C3C3 1.52(3) . ?
C2C3 O2C3 1.45(3) . ?
C3C3 H3C3 1.0000 . ?
C3C3 C4C3 1.47(3) . ?
C3C3 O3C3 1.41(3) . ?
C4C3 H4C3 1.0000 . ?
C4C3 C5C3 1.51(3) . ?
C5C3 H5C3 1.0000 . ?
C5C3 C6C3 1.45(3) . ?
C5C3 O5C3 1.48(3) . ?
C6C3 H6CE 0.9900 . ?
C6C3 H6CF 0.9900 . ?
C6C3 O6C3 1.39(3) . ?
O1C3 C4D3 1.44(3) . ?
C1D3 H1D3 1.0000 . ?
C1D3 C2D3 1.47(3) . ?
C1D3 O1D3 1.41(2) . ?
C1D3 O5D3 1.39(3) . ?
C2D3 H2D3 1.0000 . ?
C2D3 C3D3 1.53(3) . ?
C2D3 O2D3 1.48(3) . ?
C3D3 H3D3 1.0000 . ?
C3D3 C4D3 1.53(3) . ?
C3D3 O3D3 1.43(2) . ?
C4D3 H4D3 1.0000 . ?
C4D3 C5D3 1.50(3) . ?
C5D3 H5D3 1.0000 . ?
C5D3 C6D3 1.51(3) . ?
C5D3 O5D3 1.42(3) . ?
C6D3 H6DG 0.9900 . ?
C6D3 H6DH 0.9900 . ?
C6D3 O6D3 1.43(4) . ?
O1D3 C4E3 1.44(2) . ?
C1E3 H1E3 1.0000 . ?
C1E3 C2E3 1.54(3) . ?
C1E3 O1E3 1.42(2) . ?
C1E3 O5E3 1.42(2) . ?
C2E3 H2E3 1.0000 . ?
C2E3 C3E3 1.52(3) . ?
C2E3 O2E3 1.44(2) . ?
C3E3 H3E3 1.0000 . ?
C3E3 C4E3 1.48(3) . ?
C3E3 O3E3 1.42(2) . ?
C4E3 H4E3 1.0000 . ?
C4E3 C5E3 1.49(3) . ?
C5E3 H5E3 1.0000 . ?
C5E3 C6E3 1.58(3) . ?
C5E3 O5E3 1.46(2) . ?
C6E3 H6EG 0.9900 . ?
C6E3 H6EH 0.9900 . ?
C6E3 O6E3 1.44(3) . ?
O1E3 C4F3 1.45(2) . ?
O1F3 C1F3 1.42(2) . ?
O2F3 C2F3 1.42(2) . ?
O3F3 C3F3 1.44(2) . ?
O5F3 C1F3 1.41(2) . ?
O5F3 C5F3 1.46(3) . ?
O6F3 C6F3 1.35(3) . ?
C1F3 H1F3 1.0000 . ?
C1F3 C2F3 1.47(3) . ?
C2F3 H2F3 1.0000 . ?
C2F3 C3F3 1.54(3) . ?
C3F3 H3F3 1.0000 . ?
C3F3 C4F3 1.51(3) . ?
C4F3 H4F3 1.0000 . ?
C4F3 C5F3 1.49(3) . ?
C5F3 H5F3 1.0000 . ?
C5F3 C6F3 1.55(3) . ?
C6F3 H6FF 0.9900 . ?
C6F3 H6FG 0.9900 . ?
C1A4 H1A4 1.0000 . ?
C1A4 C2A4 1.50(3) . ?
C1A4 O1A4 1.43(3) . ?
C1A4 O5A4 1.40(2) . ?
C2A4 H2A4 1.0000 . ?
C2A4 C3A4 1.50(3) . ?
C2A4 O2A4 1.42(2) . ?
C3A4 H3A4 1.0000 . ?
C3A4 C4A4 1.49(3) . ?
C3A4 O3A4 1.43(2) . ?
C4A4 H4A4 1.0000 . ?
C4A4 C5A4 1.50(3) . ?
C4A4 O1F4 1.44(2) . ?
C5A4 H5A4 1.0000 . ?
C5A4 C6A4 1.53(3) . ?
C5A4 O5A4 1.45(2) . ?
C6A4 H6AC 0.9900 . ?
C6A4 H6AD 0.9900 . ?
C6A4 O6A4 1.41(3) . ?
O1A4 C4B4 1.47(2) . ?
C1B4 H1B4 1.0000 . ?
C1B4 C2B4 1.53(3) . ?
C1B4 O1B4 1.41(2) . ?
C1B4 O5B4 1.40(2) . ?
C2B4 H2B4 1.0000 . ?
C2B4 C3B4 1.49(3) . ?
C2B4 O2B4 1.44(2) . ?
C3B4 H3B4 1.0000 . ?
C3B4 C4B4 1.52(3) . ?
C3B4 O3B4 1.45(2) . ?
C4B4 H4B4 1.0000 . ?
C4B4 C5B4 1.51(3) . ?
C5B4 H5B4 1.0000 . ?
C5B4 C6B4 1.47(3) . ?
C5B4 O5B4 1.45(2) . ?
C6B4 H6BA 0.9900 . ?
C6B4 H6BB 0.9900 . ?
C6B4 O6B4 1.45(3) . ?
O1B4 C4C4 1.48(2) . ?
C1C4 H1C4 1.0000 . ?
C1C4 C2C4 1.55(3) . ?
C1C4 O1C4 1.37(2) . ?
C1C4 O5C4 1.41(2) . ?
C2C4 H2C4 1.0000 . ?
C2C4 C3C4 1.52(3) . ?
C2C4 O2C4 1.44(2) . ?
C3C4 H3C4 1.0000 . ?
C3C4 C4C4 1.48(3) . ?
C3C4 O3C4 1.47(2) . ?
C4C4 H4C4 1.0000 . ?
C4C4 C5C4 1.48(3) . ?
C5C4 H5C4 1.0000 . ?
C5C4 C6C4 1.52(3) . ?
C5C4 O5C4 1.44(3) . ?
C6C4 H6CC 0.9900 . ?
C6C4 H6CD 0.9900 . ?
C6C4 O6C4 1.38(3) . ?
O1C4 C4D4 1.42(2) . ?
C1D4 H1D4 1.0000 . ?
C1D4 C2D4 1.55(3) . ?
C1D4 O1D4 1.38(3) . ?
C1D4 O5D4 1.44(3) . ?
C2D4 H2D4 1.0000 . ?
C2D4 C3D4 1.49(3) . ?
C2D4 O2D4 1.44(3) . ?
C3D4 H3D4 1.0000 . ?
C3D4 C4D4 1.55(3) . ?
C3D4 O3D4 1.44(2) . ?
C4D4 H4D4 1.0000 . ?
C4D4 C5D4 1.52(3) . ?
C5D4 H5D4 1.0000 . ?
C5D4 C6D4 1.49(3) . ?
C5D4 O5D4 1.44(3) . ?
C6D4 H6DE 0.9900 . ?
C6D4 H6DF 0.9900 . ?
C6D4 O6D4 1.42(2) . ?
O1D4 C4E4 1.46(2) . ?
C1E4 H1E4 1.0000 . ?
C1E4 C2E4 1.48(3) . ?
C1E4 O1E4 1.40(3) . ?
C1E4 O5E4 1.40(3) . ?
C2E4 H2E4 1.0000 . ?
C2E4 C3E4 1.52(3) . ?
C2E4 O2E4 1.41(3) . ?
C3E4 H3E4 1.0000 . ?
C3E4 C4E4 1.47(3) . ?
C3E4 O3E4 1.48(3) . ?
C4E4 H4E4 1.0000 . ?
C4E4 C5E4 1.51(3) . ?
C5E4 H5E4 1.0000 . ?
C5E4 C6E4 1.50(3) . ?
C5E4 O5E4 1.46(3) . ?
C6E4 H6EE 0.9900 . ?
C6E4 H6EF 0.9900 . ?
C6E4 O6E4 1.43(3) . ?
O1E4 C4F4 1.50(3) . ?
C1F4 H1F4 1.0000 . ?
C1F4 C2F4 1.56(3) . ?
C1F4 O1F4 1.41(2) . ?
C1F4 O5F4 1.39(3) . ?
C2F4 H2F4 1.0000 . ?
C2F4 C3F4 1.52(3) . ?
C2F4 O2F4 1.37(3) . ?
C3F4 H3F4 1.0000 . ?
C3F4 C4F4 1.52(3) . ?
C3F4 O3F4 1.43(2) . ?
C4F4 H4F4 1.0000 . ?
C4F4 C5F4 1.54(3) . ?
C5F4 H5F4 1.0000 . ?
C5F4 C6F4 1.49(3) . ?
C5F4 O5F4 1.44(3) . ?
C6F4 H6F4 0.9500 . ?
C6F4 H6FE 0.9500 . ?
C6F4 O6F4 1.43(4) . ?
C6F4 O7F4 1.41(3) . ?
P1 O0AA 1.53(3) . ?
P1 O2 1.48(3) . ?
P1 O3 1.59(3) . ?
P1 O1B 1.48(4) . ?
P1 O2B 1.52(4) . ?
P1 O3B 1.45(5) . ?
P1 O4 1.60(2) . ?
O4 C1 1.33(3) . ?
P2 O5 1.624(19) . ?
P2 O6 1.49(2) . ?
P2 O7 1.49(2) . ?
P2 O8 1.49(2) . ?
O5 C12 1.43(3) . ?
O5 K1 2.83(2) . ?
C1 H1A 0.9900 . ?
C1 H1B 0.9900 . ?
C1 C2 1.37(3) . ?
C2 H2A 0.9900 . ?
C2 H2B 0.9900 . ?
C2 C3 1.44(3) . ?
C3 H3A 0.9900 . ?
C3 H3B 0.9900 . ?
C3 C4 1.39(3) . ?
C4 H4A 0.9900 . ?
C4 H4B 0.9900 . ?
C4 C5 1.49(4) . ?
C5 H5A 0.9900 . ?
C5 H5B 0.9900 . ?
C5 C6 1.42(4) . ?
C6 H6A 0.9900 . ?
C6 H6B 0.9900 . ?
C6 C7 1.44(3) . ?
C7 H7A 0.9900 . ?
C7 H7B 0.9900 . ?
C7 C8 1.42(3) . ?
C8 H8A 0.9900 . ?
C8 H8B 0.9900 . ?
C8 C9 1.41(3) . ?
C9 H9A 0.9900 . ?
C9 H9B 0.9900 . ?
C9 C10 1.47(3) . ?
C10 H10A 0.9900 . ?
C10 H10B 0.9900 . ?
C10 C11 1.48(3) . ?
C11 H11A 0.9900 . ?
C11 H11B 0.9900 . ?
C11 C12 1.47(4) . ?
C12 H12A 0.9900 . ?
C12 H12B 0.9900 . ?
P3 O9 1.56(4) . ?
P3 O10 1.53(4) . ?
P3 O11 1.50(4) . ?
P3 O12 1.66(4) . ?
P3 O9B 1.49(4) . ?
P3 O10B 1.44(6) . ?
P3 O11B 1.47(5) . ?
P3 O12B 1.68(4) . ?
O12 C13 1.43(3) . ?
O12B C13B 1.45(3) . ?
C13 C14 1.54(3) . ?
C14 C15 1.50(3) . ?
C15 C16 1.44(9) . ?
C13B C14B 1.53(3) . ?
C14B C15B 1.53(11) . ?
C15B C16 1.31(10) . ?
C16 C17 1.27(8) . ?
C17 C18 1.50(3) . ?
C18 C19 1.54(3) . ?
C18 C19B 1.52(3) . ?
C19 C20 1.49(3) . ?
C19B C20 1.51(3) . ?
C20 C21 1.51(3) . ?
C21 C22B 1.08(7) . ?
C22B O90W 1.71(18) . ?
P4A O13 1.58(6) . ?
P4A O14 1.53(8) . ?
P4A O15 1.56(12) . ?
P4A O16 1.60(8) . ?
O14W O65W 1.48(7) . ?
O14W O66W 1.49(6) . ?
O30W K1 2.85(4) . ?
O34W K1 2.72(4) . ?
K1 O81W 2.867(19) . ?
O69W O76W 1.63(7) . ?

loop_
_geom_torsion_atom_site_label_1
_geom_torsion_atom_site_label_2
_geom_torsion_atom_site_label_3
_geom_torsion_atom_site_label_4
_geom_torsion
_geom_torsion_site_symmetry_1
_geom_torsion_site_symmetry_2
_geom_torsion_site_symmetry_3
_geom_torsion_site_symmetry_4
_geom_torsion_publ_flag
C1A1 C2A1 C3A1 C4A1 -55(2) . . . . ?
C1A1 C2A1 C3A1 O3A1 -174.9(16) . . . . ?
C1A1 O1A1 C4B1 C3B1 125.2(18) . . . . ?
C1A1 O1A1 C4B1 C5B1 -111.6(19) . . . . ?
C2A1 C1A1 O1A1 C4B1 -129.3(17) . . . . ?
C2A1 C1A1 O5A1 C5A1 -62(2) . . . . ?
C2A1 C3A1 C4A1 C5A1 51(2) . . . . ?
C2A1 C3A1 C4A1 O1F1 171.4(16) . . . . ?
C3A1 C4A1 C5A1 C6A1 -171(2) . . . . ?
C3A1 C4A1 C5A1 O5A1 -49(2) . . . . ?
C3A1 C4A1 O1F1 C1F1 133.1(16) . . . . ?
C4A1 C5A1 C6A1 O6A1 -162(2) . . . . ?
C4A1 C5A1 C6A1 O7A1 56(3) . . . . ?
C4A1 C5A1 O5A1 C1A1 56(2) . . . . ?
C5A1 C4A1 O1F1 C1F1 -106(2) . . . . ?
C6A1 C5A1 O5A1 C1A1 -178.9(19) . . . . ?
O1A1 C1A1 C2A1 C3A1 -59(2) . . . . ?
O1A1 C1A1 C2A1 O2A1 60(2) . . . . ?
O1A1 C1A1 O5A1 C5A1 56(2) . . . . ?
O1A1 C4B1 C5B1 C6B1 69(2) . . . . ?
O1A1 C4B1 C5B1 O5B1 -171.0(15) . . . . ?
O2A1 C2A1 C3A1 C4A1 -174.0(15) . . . . ?
O2A1 C2A1 C3A1 O3A1 67(2) . . . . ?
O3A1 C3A1 C4A1 C5A1 173.5(17) . . . . ?
O3A1 C3A1 C4A1 O1F1 -66.0(18) . . . . ?
O5A1 C1A1 C2A1 C3A1 60(2) . . . . ?
O5A1 C1A1 C2A1 O2A1 178.6(15) . . . . ?
O5A1 C1A1 O1A1 C4B1 111.0(18) . . . . ?
O5A1 C5A1 C6A1 O6A1 74(3) . . . . ?
O5A1 C5A1 C6A1 O7A1 -69(3) . . . . ?
C1B1 C2B1 C3B1 C4B1 -50(2) . . . . ?
C1B1 C2B1 C3B1 O3B1 -173.1(16) . . . . ?
C1B1 O1B1 C4C1 C3C1 127.7(19) . . . . ?
C1B1 O1B1 C4C1 C5C1 -111(2) . . . . ?
C2B1 C1B1 O1B1 C4C1 -131.9(18) . . . . ?
C2B1 C1B1 O5B1 C5B1 -61(2) . . . . ?
C2B1 C3B1 C4B1 O1A1 171.3(16) . . . . ?
C2B1 C3B1 C4B1 C5B1 51(2) . . . . ?
C3B1 C4B1 C5B1 C6B1 -172.0(19) . . . . ?
C3B1 C4B1 C5B1 O5B1 -52(2) . . . . ?
C4B1 C5B1 C6B1 O6B1 178.5(18) . . . . ?
C4B1 C5B1 O5B1 C1B1 58(2) . . . . ?
C6B1 C5B1 O5B1 C1B1 -179.5(17) . . . . ?
O1B1 C1B1 C2B1 C3B1 -66(2) . . . . ?
O1B1 C1B1 C2B1 O2B1 60(2) . . . . ?
O1B1 C1B1 O5B1 C5B1 57(2) . . . . ?
O1B1 C4C1 C5C1 C6C1 69(2) . . . . ?
O1B1 C4C1 C5C1 O5C1 -173.0(16) . . . . ?
O2B1 C2B1 C3B1 C4B1 -175.3(17) . . . . ?
O2B1 C2B1 C3B1 O3B1 62(2) . . . . ?
O3B1 C3B1 C4B1 O1A1 -67(2) . . . . ?
O3B1 C3B1 C4B1 C5B1 172.6(17) . . . . ?
O5B1 C1B1 C2B1 C3B1 55(2) . . . . ?
O5B1 C1B1 C2B1 O2B1 -177.9(17) . . . . ?
O5B1 C1B1 O1B1 C4C1 107(2) . . . . ?
O5B1 C5B1 C6B1 O6B1 59(2) . . . . ?
C1C1 C2C1 C3C1 C4C1 -56(3) . . . . ?
C1C1 C2C1 C3C1 O3C1 -174.4(18) . . . . ?
C1C1 C2C1 O2C1 K1 155.2(14) . . . . ?
C1C1 O1C1 C4D1 C3D1 130(2) . . . . ?
C1C1 O1C1 C4D1 C5D1 -106(2) . . . . ?
C2C1 C1C1 O1C1 C4D1 -134(2) . . . . ?
C2C1 C1C1 O5C1 C5C1 -62(2) . . . . ?
C2C1 C3C1 C4C1 O1B1 174.0(18) . . . . ?
C2C1 C3C1 C4C1 C5C1 52(3) . . . . ?
C2C1 C3C1 O3C1 K1 -5(2) . . . . ?
C3C1 C2C1 O2C1 K1 -81.8(18) . . . . ?
C3C1 C4C1 C5C1 C6C1 -170.4(18) . . . . ?
C3C1 C4C1 C5C1 O5C1 -53(2) . . . . ?
C4C1 C3C1 O3C1 K1 -125.8(13) . . . . ?
C4C1 C5C1 C6C1 O6C1 -174.8(18) . . . . ?
C4C1 C5C1 O5C1 C1C1 59(2) . . . . ?
C6C1 C5C1 O5C1 C1C1 178.1(19) . . . . ?
O1C1 C1C1 C2C1 C3C1 -60(2) . . . . ?
O1C1 C1C1 C2C1 O2C1 64(2) . . . . ?
O1C1 C1C1 O5C1 C5C1 57(2) . . . . ?
O1C1 C4D1 C5D1 C6D1 69(2) . . . . ?
O1C1 C4D1 C5D1 O5D1 -168.5(17) . . . . ?
O2C1 C2C1 C3C1 C4C1 -178.4(18) . . . . ?
O2C1 C2C1 C3C1 O3C1 63(2) . . . . ?
O3C1 C3C1 C4C1 O1B1 -64(2) . . . . ?
O3C1 C3C1 C4C1 C5C1 174.3(16) . . . . ?
O5C1 C1C1 C2C1 C3C1 60(2) . . . . ?
O5C1 C1C1 C2C1 O2C1 -176.1(16) . . . . ?
O5C1 C1C1 O1C1 C4D1 107(2) . . . . ?
O5C1 C5C1 C6C1 O6C1 65(2) . . . . ?
C1D1 C2D1 C3D1 C4D1 -53(3) . . . . ?
C1D1 C2D1 C3D1 O3D1 -175.5(18) . . . . ?
C1D1 O1D1 C4E1 C3E1 130.7(18) . . . . ?
C1D1 O1D1 C4E1 C5E1 -112.1(19) . . . . ?
C2D1 C1D1 O1D1 C4E1 -133.0(18) . . . . ?
C2D1 C1D1 O5D1 C5D1 -64(2) . . . . ?
C2D1 C3D1 C4D1 O1C1 169.9(18) . . . . ?
C2D1 C3D1 C4D1 C5D1 49(3) . . . . ?
C3D1 C4D1 C5D1 C6D1 -171(2) . . . . ?
C3D1 C4D1 C5D1 O5D1 -49(2) . . . . ?
C4D1 C5D1 C6D1 O6D1 -169(2) . . . . ?
C4D1 C5D1 O5D1 C1D1 59(2) . . . . ?
C6D1 C5D1 O5D1 C1D1 -176.1(19) . . . . ?
O1D1 C1D1 C2D1 C3D1 -57(2) . . . . ?
O1D1 C1D1 C2D1 O2D1 61(2) . . . . ?
O1D1 C1D1 O5D1 C5D1 50(2) . . . . ?
O1D1 C4E1 C5E1 C6E1 73(2) . . . . ?
O1D1 C4E1 C5E1 O5E1 -169.3(14) . . . . ?
O2D1 C2D1 C3D1 C4D1 -170.9(19) . . . . ?
O2D1 C2D1 C3D1 O3D1 66(2) . . . . ?
O3D1 C3D1 C4D1 O1C1 -67(2) . . . . ?
O3D1 C3D1 C4D1 C5D1 171.9(18) . . . . ?
O5D1 C1D1 C2D1 C3D1 58(2) . . . . ?
O5D1 C1D1 C2D1 O2D1 176.6(16) . . . . ?
O5D1 C1D1 O1D1 C4E1 112.3(19) . . . . ?
O5D1 C5D1 C6D1 O6D1 70(3) . . . . ?
C1E1 C2E1 C3E1 C4E1 -56(2) . . . . ?
C1E1 C2E1 C3E1 O3E1 -175.2(15) . . . . ?
C1E1 O1E1 C4F1 C3F1 127.0(17) . . . . ?
C1E1 O1E1 C4F1 C5F1 -112.1(18) . . . . ?
C2E1 C1E1 O1E1 C4F1 -128.1(16) . . . . ?
C2E1 C1E1 O5E1 C5E1 -60.5(19) . . . . ?
C2E1 C3E1 C4E1 O1D1 172.4(16) . . . . ?
C2E1 C3E1 C4E1 C5E1 58(2) . . . . ?
C3E1 C4E1 C5E1 C6E1 -172.7(19) . . . . ?
C3E1 C4E1 C5E1 O5E1 -55(2) . . . . ?
C4E1 C5E1 C6E1 O6E1 -177.5(19) . . . . ?
C4E1 C5E1 O5E1 C1E1 58.3(19) . . . . ?
C6E1 C5E1 O5E1 C1E1 -179.2(16) . . . . ?
O1E1 C1E1 C2E1 C3E1 -64.9(19) . . . . ?
O1E1 C1E1 C2E1 O2E1 58.0(19) . . . . ?
O1E1 C1E1 O5E1 C5E1 60(2) . . . . ?
O1E1 C4F1 C5F1 C6F1 70(2) . . . . ?
O1E1 C4F1 C5F1 O5F1 -171.4(15) . . . . ?
O2E1 C2E1 C3E1 C4E1 -176.9(16) . . . . ?
O2E1 C2E1 C3E1 O3E1 64(2) . . . . ?
O3E1 C3E1 C4E1 O1D1 -69(2) . . . . ?
O3E1 C3E1 C4E1 C5E1 175.8(16) . . . . ?
O5E1 C1E1 C2E1 C3E1 58(2) . . . . ?
O5E1 C1E1 C2E1 O2E1 -179.0(15) . . . . ?
O5E1 C1E1 O1E1 C4F1 108.6(18) . . . . ?
O5E1 C5E1 C6E1 O6E1 64(2) . . . . ?
C1F1 C2F1 C3F1 C4F1 -56(2) . . . . ?
C1F1 C2F1 C3F1 O3F1 -176.1(15) . . . . ?
C2F1 C1F1 O1F1 C4A1 -134.0(17) . . . . ?
C2F1 C1F1 O5F1 C5F1 -62(2) . . . . ?
C2F1 C3F1 C4F1 O1E1 173.6(15) . . . . ?
C2F1 C3F1 C4F1 C5F1 53(2) . . . . ?
C3F1 C4F1 C5F1 C6F1 -172.1(17) . . . . ?
C3F1 C4F1 C5F1 O5F1 -54(2) . . . . ?
C4F1 C5F1 C6F1 O6F1 -168.0(18) . . . . ?
C4F1 C5F1 O5F1 C1F1 59(2) . . . . ?
C6F1 C5F1 O5F1 C1F1 -179.1(15) . . . . ?
O1F1 C4A1 C5A1 C6A1 71(2) . . . . ?
O1F1 C4A1 C5A1 O5A1 -167.1(15) . . . . ?
O1F1 C1F1 C2F1 C3F1 -61(2) . . . . ?
O1F1 C1F1 C2F1 O2F1 62.0(19) . . . . ?
O1F1 C1F1 O5F1 C5F1 57(2) . . . . ?
O2F1 C2F1 C3F1 C4F1 -176.9(15) . . . . ?
O2F1 C2F1 C3F1 O3F1 63(2) . . . . ?
O3F1 C3F1 C4F1 O1E1 -67.8(19) . . . . ?
O3F1 C3F1 C4F1 C5F1 171.5(16) . . . . ?
O5F1 C1F1 C2F1 C3F1 61(2) . . . . ?
O5F1 C1F1 C2F1 O2F1 -176.4(15) . . . . ?
O5F1 C1F1 O1F1 C4A1 105.4(18) . . . . ?
O5F1 C5F1 C6F1 O6F1 70(2) . . . . ?
C1A2 C2A2 C3A2 C4A2 -53(2) . . . . ?
C1A2 C2A2 C3A2 O3A2 -175.3(16) . . . . ?
C1A2 O1A2 C4B2 C3B2 135.2(17) . . . . ?
C1A2 O1A2 C4B2 C5B2 -107(2) . . . . ?
C2A2 C1A2 O1A2 C4B2 -131.5(17) . . . . ?
C2A2 C1A2 O5A2 C5A2 -64(2) . . . . ?
C2A2 C3A2 C4A2 C5A2 51(2) . . . . ?
C2A2 C3A2 C4A2 O1F2 166.8(17) . . . . ?
C3A2 C4A2 C5A2 C6A2 -160.1(19) . . . . ?
C3A2 C4A2 C5A2 O5A2 -52(3) . . . . ?
C3A2 C4A2 O1F2 C1F2 130.1(18) . . . . ?
C4A2 C5A2 C6A2 O6A2 -173(2) . . . . ?
C4A2 C5A2 O5A2 C1A2 61(2) . . . . ?
C5A2 C4A2 O1F2 C1F2 -110(2) . . . . ?
C6A2 C5A2 O5A2 C1A2 172.3(17) . . . . ?
O1A2 C1A2 C2A2 C3A2 -63(2) . . . . ?
O1A2 C1A2 C2A2 O2A2 61(2) . . . . ?
O1A2 C1A2 O5A2 C5A2 53(2) . . . . ?
O1A2 C4B2 C5B2 C6B2 68(3) . . . . ?
O1A2 C4B2 C5B2 O5B2 -172.8(16) . . . . ?
O2A2 C2A2 C3A2 C4A2 -174.7(16) . . . . ?
O2A2 C2A2 C3A2 O3A2 63(2) . . . . ?
O3A2 C3A2 C4A2 C5A2 174.9(17) . . . . ?
O3A2 C3A2 C4A2 O1F2 -69(2) . . . . ?
O5A2 C1A2 C2A2 C3A2 57(2) . . . . ?
O5A2 C1A2 C2A2 O2A2 -178.9(15) . . . . ?
O5A2 C1A2 O1A2 C4B2 111.4(18) . . . . ?
O5A2 C5A2 C6A2 O6A2 74(2) . . . . ?
C1B2 C2B2 C3B2 C4B2 -56(2) . . . . ?
C1B2 C2B2 C3B2 O3B2 -175.5(17) . . . . ?
C1B2 O1B2 C4C2 C3C2 127(2) . . . . ?
C1B2 O1B2 C4C2 C5C2 -110(2) . . . . ?
C2B2 C1B2 O1B2 C4C2 -128.5(18) . . . . ?
C2B2 C1B2 O5B2 C5B2 -60(2) . . . . ?
C2B2 C3B2 C4B2 O1A2 176.3(17) . . . . ?
C2B2 C3B2 C4B2 C5B2 57(2) . . . . ?
C3B2 C4B2 C5B2 C6B2 -177(2) . . . . ?
C3B2 C4B2 C5B2 O5B2 -58(2) . . . . ?
C4B2 C5B2 C6B2 O6B2 -179(3) . . . . ?
C4B2 C5B2 C6B2 O7B2 53(3) . . . . ?
C4B2 C5B2 O5B2 C1B2 61(2) . . . . ?
C6B2 C5B2 O5B2 C1B2 -176.1(19) . . . . ?
O1B2 C1B2 C2B2 C3B2 -61(2) . . . . ?
O1B2 C1B2 C2B2 O2B2 63(2) . . . . ?
O1B2 C1B2 O5B2 C5B2 57(2) . . . . ?
O1B2 C4C2 C5C2 C6C2 71(2) . . . . ?
O1B2 C4C2 C5C2 O5C2 -170.2(16) . . . . ?
O2B2 C2B2 C3B2 C4B2 -179.9(17) . . . . ?
O2B2 C2B2 C3B2 O3B2 61(2) . . . . ?
O3B2 C3B2 C4B2 O1A2 -66(2) . . . . ?
O3B2 C3B2 C4B2 C5B2 175.5(18) . . . . ?
O5B2 C1B2 C2B2 C3B2 58(2) . . . . ?
O5B2 C1B2 C2B2 O2B2 -178.0(16) . . . . ?
O5B2 C1B2 O1B2 C4C2 112.5(19) . . . . ?
O5B2 C5B2 C6B2 O6B2 61(4) . . . . ?
O5B2 C5B2 C6B2 O7B2 -68(3) . . . . ?
C1C2 C2C2 C3C2 C4C2 -55(2) . . . . ?
C1C2 C2C2 C3C2 O3C2 -174.4(16) . . . . ?
C1C2 O1C2 C4D2 C3D2 129.5(19) . . . . ?
C1C2 O1C2 C4D2 C5D2 -111(2) . . . . ?
C2C2 C1C2 O1C2 C4D2 -133.2(19) . . . . ?
C2C2 C1C2 O5C2 C5C2 -63(2) . . . . ?
C2C2 C3C2 C4C2 O1B2 172.3(17) . . . . ?
C2C2 C3C2 C4C2 C5C2 53(2) . . . . ?
C3C2 C4C2 C5C2 C6C2 -169(2) . . . . ?
C3C2 C4C2 C5C2 O5C2 -50(2) . . . . ?
C4C2 C5C2 C6C2 O6C2 -175(3) . . . . ?
C4C2 C5C2 C6C2 O7C2 60(4) . . . . ?
C4C2 C5C2 O5C2 C1C2 56(2) . . . . ?
C6C2 C5C2 O5C2 C1C2 179(2) . . . . ?
O1C2 C1C2 C2C2 C3C2 -61(2) . . . . ?
O1C2 C1C2 C2C2 O2C2 64(2) . . . . ?
O1C2 C1C2 O5C2 C5C2 56(2) . . . . ?
O1C2 C4D2 C5D2 C6D2 72(3) . . . . ?
O1C2 C4D2 C5D2 O5D2 -167.3(17) . . . . ?
O2C2 C2C2 C3C2 C4C2 -176.7(18) . . . . ?
O2C2 C2C2 C3C2 O3C2 64(2) . . . . ?
O3C2 C3C2 C4C2 O1B2 -67(2) . . . . ?
O3C2 C3C2 C4C2 C5C2 174.0(17) . . . . ?
O5C2 C1C2 C2C2 C3C2 60(2) . . . . ?
O5C2 C1C2 C2C2 O2C2 -176.2(16) . . . . ?
O5C2 C1C2 O1C2 C4D2 107(2) . . . . ?
O5C2 C5C2 C6C2 O6C2 65(4) . . . . ?
O5C2 C5C2 C6C2 O7C2 -60(4) . . . . ?
C1D2 C2D2 C3D2 C4D2 -55(2) . . . . ?
C1D2 C2D2 C3D2 O3D2 -173.3(17) . . . . ?
C1D2 O1D2 C4E2 C3E2 130(2) . . . . ?
C1D2 O1D2 C4E2 C5E2 -112(2) . . . . ?
C2D2 C1D2 O1D2 C4E2 -127(2) . . . . ?
C2D2 C1D2 O5D2 C5D2 -62(2) . . . . ?
C2D2 C3D2 C4D2 O1C2 168.8(18) . . . . ?
C2D2 C3D2 C4D2 C5D2 51(3) . . . . ?
C3D2 C4D2 C5D2 C6D2 -172(2) . . . . ?
C3D2 C4D2 C5D2 O5D2 -52(3) . . . . ?
C4D2 C5D2 C6D2 O6D2 54(3) . . . . ?
C4D2 C5D2 O5D2 C1D2 58(2) . . . . ?
C6D2 C5D2 O5D2 C1D2 -177(2) . . . . ?
O1D2 C1D2 C2D2 C3D2 -63(2) . . . . ?
O1D2 C1D2 C2D2 O2D2 59(2) . . . . ?
O1D2 C1D2 O5D2 C5D2 59(2) . . . . ?
O1D2 C4E2 C5E2 C6E2 80(3) . . . . ?
O1D2 C4E2 C5E2 O5E2 -173.8(17) . . . . ?
O2D2 C2D2 C3D2 C4D2 -177.0(18) . . . . ?
O2D2 C2D2 C3D2 O3D2 65(2) . . . . ?
O3D2 C3D2 C4D2 O1C2 -69(2) . . . . ?
O3D2 C3D2 C4D2 C5D2 173.9(18) . . . . ?
O5D2 C1D2 C2D2 C3D2 61(2) . . . . ?
O5D2 C1D2 C2D2 O2D2 -177.4(17) . . . . ?
O5D2 C1D2 O1D2 C4E2 111(2) . . . . ?
O5D2 C5D2 C6D2 O6D2 -68(3) . . . . ?
C1E2 C2E2 C3E2 C4E2 -53(3) . . . . ?
C1E2 C2E2 C3E2 O3E2 -177.3(17) . . . . ?
C1E2 O1E2 C4F2 C3F2 123(2) . . . . ?
C1E2 O1E2 C4F2 C5F2 -116(2) . . . . ?
C2E2 C1E2 O1E2 C4F2 -127(2) . . . . ?
C2E2 C1E2 O5E2 C5E2 -62(3) . . . . ?
C2E2 C3E2 C4E2 O1D2 168.2(18) . . . . ?
C2E2 C3E2 C4E2 C5E2 53(3) . . . . ?
C3E2 C4E2 C5E2 C6E2 -164(2) . . . . ?
C3E2 C4E2 C5E2 O5E2 -58(3) . . . . ?
C4E2 C5E2 C6E2 O6E2 -170(3) . . . . ?
C4E2 C5E2 O5E2 C1E2 63(2) . . . . ?
C6E2 C5E2 O5E2 C1E2 174(2) . . . . ?
O1E2 C1E2 C2E2 C3E2 -64(2) . . . . ?
O1E2 C1E2 C2E2 O2E2 62(3) . . . . ?
O1E2 C1E2 O5E2 C5E2 56(2) . . . . ?
O1E2 C4F2 C5F2 C6F2 72(2) . . . . ?
O1E2 C4F2 C5F2 O5F2 -170.3(17) . . . . ?
O2E2 C2E2 C3E2 C4E2 -178(2) . . . . ?
O2E2 C2E2 C3E2 O3E2 57(2) . . . . ?
O3E2 C3E2 C4E2 O1D2 -67(2) . . . . ?
O3E2 C3E2 C4E2 C5E2 177.2(19) . . . . ?
O5E2 C1E2 C2E2 C3E2 55(2) . . . . ?
O5E2 C1E2 C2E2 O2E2 -179.5(17) . . . . ?
O5E2 C1E2 O1E2 C4F2 114(2) . . . . ?
O5E2 C5E2 C6E2 O6E2 77(3) . . . . ?
C1F2 C2F2 C3F2 C4F2 -54(2) . . . . ?
C1F2 C2F2 C3F2 O3F2 -176.5(17) . . . . ?
C2F2 C1F2 O1F2 C4A2 -135.7(19) . . . . ?
C2F2 C1F2 O5F2 C5F2 -66(2) . . . . ?
C2F2 C3F2 C4F2 O1E2 169.8(17) . . . . ?
C2F2 C3F2 C4F2 C5F2 51(2) . . . . ?
C2F2 C3F2 O3F2 K1 28(3) . . . . ?
C3F2 C4F2 C5F2 C6F2 -172(2) . . . . ?
C3F2 C4F2 C5F2 O5F2 -54(3) . . . . ?
C4F2 C3F2 O3F2 K1 -91(2) . . . . ?
C4F2 C5F2 C6F2 O6F2 58(3) . . . . ?
C4F2 C5F2 O5F2 C1F2 58(2) . . . . ?
C6F2 C5F2 O5F2 C1F2 -178.7(19) . . . . ?
O1F2 C4A2 C5A2 C6A2 84(2) . . . . ?
O1F2 C4A2 C5A2 O5A2 -167.7(17) . . . . ?
O1F2 C1F2 C2F2 C3F2 -61(2) . . . . ?
O1F2 C1F2 C2F2 O2F2 59(2) . . . . ?
O1F2 C1F2 O5F2 C5F2 56(2) . . . . ?
O2F2 C2F2 C3F2 C4F2 -177.3(17) . . . . ?
O2F2 C2F2 C3F2 O3F2 61(2) . . . . ?
O3F2 C3F2 C4F2 O1E2 -71(2) . . . . ?
O3F2 C3F2 C4F2 C5F2 170.9(18) . . . . ?
O5F2 C1F2 C2F2 C3F2 61(2) . . . . ?
O5F2 C1F2 C2F2 O2F2 -179.0(16) . . . . ?
O5F2 C1F2 O1F2 C4A2 102(2) . . . . ?
O5F2 C5F2 C6F2 O6F2 -62(3) . . . . ?
C1A3 C2A3 C3A3 C4A3 -54(2) . . . . ?
C1A3 C2A3 C3A3 O3A3 -174.3(15) . . . . ?
C1A3 O1A3 C4B3 C3B3 130.6(18) . . . . ?
C1A3 O1A3 C4B3 C5B3 -108(2) . . . . ?
C2A3 C1A3 O1A3 C4B3 -133.2(18) . . . . ?
C2A3 C1A3 O5A3 C5A3 -62(2) . . . . ?
C2A3 C3A3 C4A3 C5A3 50(2) . . . . ?
C2A3 C3A3 C4A3 O1F3 169.1(18) . . . . ?
C3A3 C4A3 C5A3 C6A3 -171(2) . . . . ?
C3A3 C4A3 C5A3 O5A3 -49(2) . . . . ?
C3A3 C4A3 O1F3 C1F3 125.6(19) . . . . ?
C4A3 C5A3 C6A3 O6A3 59(3) . . . . ?
C4A3 C5A3 O5A3 C1A3 56(2) . . . . ?
C4A3 O1F3 C1F3 O5F3 110.5(19) . . . . ?
C4A3 O1F3 C1F3 C2F3 -126.8(19) . . . . ?
C5A3 C4A3 O1F3 C1F3 -112.0(19) . . . . ?
C6A3 C5A3 O5A3 C1A3 -176.5(18) . . . . ?
O1A3 C1A3 C2A3 C3A3 -62(2) . . . . ?
O1A3 C1A3 C2A3 O2A3 62(2) . . . . ?
O1A3 C1A3 O5A3 C5A3 57(2) . . . . ?
O1A3 C4B3 C5B3 C6B3 70(2) . . . . ?
O1A3 C4B3 C5B3 O5B3 -168.0(17) . . . . ?
O2A3 C2A3 C3A3 C4A3 -176.6(17) . . . . ?
O2A3 C2A3 C3A3 O3A3 63(2) . . . . ?
O3A3 C3A3 C4A3 C5A3 172.1(17) . . . . ?
O3A3 C3A3 C4A3 O1F3 -69(2) . . . . ?
O5A3 C1A3 C2A3 C3A3 58(2) . . . . ?
O5A3 C1A3 C2A3 O2A3 -177.6(16) . . . . ?
O5A3 C1A3 O1A3 C4B3 107.1(19) . . . . ?
O5A3 C5A3 C6A3 O6A3 -65(3) . . . . ?
C1B3 C2B3 C3B3 C4B3 -53(3) . . . . ?
C1B3 C2B3 C3B3 O3B3 -172.4(18) . . . . ?
C1B3 O1B3 C4C3 C3C3 130.2(19) . . . . ?
C1B3 O1B3 C4C3 C5C3 -106(2) . . . . ?
C2B3 C1B3 O1B3 C4C3 -127.8(19) . . . . ?
C2B3 C1B3 O5B3 C5B3 -59(2) . . . . ?
C2B3 C3B3 C4B3 O1A3 169.1(18) . . . . ?
C2B3 C3B3 C4B3 C5B3 49(3) . . . . ?
C3B3 C4B3 C5B3 C6B3 -170.8(19) . . . . ?
C3B3 C4B3 C5B3 O5B3 -48(2) . . . . ?
C4B3 C5B3 C6B3 O6B3 56(3) . . . . ?
C4B3 C5B3 O5B3 C1B3 56(2) . . . . ?
C6B3 C5B3 O5B3 C1B3 -178.5(19) . . . . ?
O1B3 C1B3 C2B3 C3B3 -63(2) . . . . ?
O1B3 C1B3 C2B3 O2B3 64(2) . . . . ?
O1B3 C1B3 O5B3 C5B3 58(2) . . . . ?
O1B3 C4C3 C5C3 C6C3 71(3) . . . . ?
O1B3 C4C3 C5C3 O5C3 -166.5(16) . . . . ?
O2B3 C2B3 C3B3 C4B3 -179.1(18) . . . . ?
O2B3 C2B3 C3B3 O3B3 61(2) . . . . ?
O3B3 C3B3 C4B3 O1A3 -69(2) . . . . ?
O3B3 C3B3 C4B3 C5B3 171.3(17) . . . . ?
O5B3 C1B3 C2B3 C3B3 56(3) . . . . ?
O5B3 C1B3 C2B3 O2B3 -177.2(18) . . . . ?
O5B3 C1B3 O1B3 C4C3 113(2) . . . . ?
O5B3 C5B3 C6B3 O6B3 -68(2) . . . . ?
C1C3 C2C3 C3C3 C4C3 -55(3) . . . . ?
C1C3 C2C3 C3C3 O3C3 -177.1(18) . . . . ?
C1C3 O1C3 C4D3 C3D3 123.4(18) . . . . ?
C1C3 O1C3 C4D3 C5D3 -114(2) . . . . ?
C2C3 C1C3 O1C3 C4D3 -131(2) . . . . ?
C2C3 C1C3 O5C3 C5C3 -58(2) . . . . ?
C2C3 C3C3 C4C3 O1B3 169.4(17) . . . . ?
C2C3 C3C3 C4C3 C5C3 50(3) . . . . ?
C3C3 C4C3 C5C3 C6C3 -170(2) . . . . ?
C3C3 C4C3 C5C3 O5C3 -47(3) . . . . ?
C4C3 C5C3 C6C3 O6C3 61(3) . . . . ?
C4C3 C5C3 O5C3 C1C3 51(2) . . . . ?
C6C3 C5C3 O5C3 C1C3 177.1(19) . . . . ?
O1C3 C1C3 C2C3 C3C3 -60(2) . . . . ?
O1C3 C1C3 C2C3 O2C3 64(2) . . . . ?
O1C3 C1C3 O5C3 C5C3 61(2) . . . . ?
O1C3 C4D3 C5D3 C6D3 65(3) . . . . ?
O1C3 C4D3 C5D3 O5D3 -171.7(17) . . . . ?
O2C3 C2C3 C3C3 C4C3 -178.8(18) . . . . ?
O2C3 C2C3 C3C3 O3C3 59(2) . . . . ?
O3C3 C3C3 C4C3 O1B3 -67(2) . . . . ?
O3C3 C3C3 C4C3 C5C3 173.8(18) . . . . ?
O5C3 C1C3 C2C3 C3C3 59(2) . . . . ?
O5C3 C1C3 C2C3 O2C3 -176.8(17) . . . . ?
O5C3 C1C3 O1C3 C4D3 110(2) . . . . ?
O5C3 C5C3 C6C3 O6C3 -62(3) . . . . ?
C1D3 C2D3 C3D3 C4D3 -51(2) . . . . ?
C1D3 C2D3 C3D3 O3D3 -175.8(17) . . . . ?
C1D3 O1D3 C4E3 C3E3 132.7(18) . . . . ?
C1D3 O1D3 C4E3 C5E3 -107(2) . . . . ?
C2D3 C1D3 O1D3 C4E3 -136.2(18) . . . . ?
C2D3 C1D3 O5D3 C5D3 -62(2) . . . . ?
C2D3 C3D3 C4D3 O1C3 170.6(17) . . . . ?
C2D3 C3D3 C4D3 C5D3 48(3) . . . . ?
C3D3 C4D3 C5D3 C6D3 -175(2) . . . . ?
C3D3 C4D3 C5D3 O5D3 -52(3) . . . . ?
C4D3 C5D3 C6D3 O6D3 57(3) . . . . ?
C4D3 C5D3 O5D3 C1D3 59(2) . . . . ?
C6D3 C5D3 O5D3 C1D3 -175(2) . . . . ?
O1D3 C1D3 C2D3 C3D3 -63(2) . . . . ?
O1D3 C1D3 C2D3 O2D3 61(2) . . . . ?
O1D3 C1D3 O5D3 C5D3 56(2) . . . . ?
O1D3 C4E3 C5E3 C6E3 77(2) . . . . ?
O1D3 C4E3 C5E3 O5E3 -168.0(16) . . . . ?
O2D3 C2D3 C3D3 C4D3 -175.7(16) . . . . ?
O2D3 C2D3 C3D3 O3D3 60(2) . . . . ?
O3D3 C3D3 C4D3 O1C3 -64(2) . . . . ?
O3D3 C3D3 C4D3 C5D3 173.5(19) . . . . ?
O5D3 C1D3 C2D3 C3D3 58(2) . . . . ?
O5D3 C1D3 C2D3 O2D3 -178.2(18) . . . . ?
O5D3 C1D3 O1D3 C4E3 103(2) . . . . ?
O5D3 C5D3 C6D3 O6D3 -68(3) . . . . ?
C1E3 C2E3 C3E3 C4E3 -55(2) . . . . ?
C1E3 C2E3 C3E3 O3E3 -176.9(16) . . . . ?
C1E3 O1E3 C4F3 C3F3 132.9(17) . . . . ?
C1E3 O1E3 C4F3 C5F3 -107(2) . . . . ?
C2E3 C1E3 O1E3 C4F3 -130.8(17) . . . . ?
C2E3 C1E3 O5E3 C5E3 -63(2) . . . . ?
C2E3 C3E3 C4E3 O1D3 170.0(16) . . . . ?
C2E3 C3E3 C4E3 C5E3 51(2) . . . . ?
C3E3 C4E3 C5E3 C6E3 -166.8(19) . . . . ?
C3E3 C4E3 C5E3 O5E3 -51(2) . . . . ?
C4E3 C5E3 C6E3 O6E3 -178.0(19) . . . . ?
C4E3 C5E3 O5E3 C1E3 59(2) . . . . ?
C6E3 C5E3 O5E3 C1E3 179.1(18) . . . . ?
O1E3 C1E3 C2E3 C3E3 -61(2) . . . . ?
O1E3 C1E3 C2E3 O2E3 59.0(19) . . . . ?
O1E3 C1E3 O5E3 C5E3 55(2) . . . . ?
O1E3 C4F3 C5F3 O5F3 -175.1(15) . . . . ?
O1E3 C4F3 C5F3 C6F3 68(2) . . . . ?
O2E3 C2E3 C3E3 C4E3 -171.9(17) . . . . ?
O2E3 C2E3 C3E3 O3E3 66(2) . . . . ?
O3E3 C3E3 C4E3 O1D3 -68.2(19) . . . . ?
O3E3 C3E3 C4E3 C5E3 173.3(16) . . . . ?
O5E3 C1E3 C2E3 C3E3 60(2) . . . . ?
O5E3 C1E3 C2E3 O2E3 179.7(15) . . . . ?
O5E3 C1E3 O1E3 C4F3 110.7(18) . . . . ?
O5E3 C5E3 C6E3 O6E3 62(2) . . . . ?
O1F3 C4A3 C5A3 C6A3 69(2) . . . . ?
O1F3 C4A3 C5A3 O5A3 -168.9(16) . . . . ?
O1F3 C1F3 C2F3 O2F3 62(2) . . . . ?
O1F3 C1F3 C2F3 C3F3 -63(2) . . . . ?
O2F3 C2F3 C3F3 O3F3 57(2) . . . . ?
O2F3 C2F3 C3F3 C4F3 179.8(16) . . . . ?
O3F3 C3F3 C4F3 O1E3 -63.8(19) . . . . ?
O3F3 C3F3 C4F3 C5F3 176.2(17) . . . . ?
O5F3 C1F3 C2F3 O2F3 -176.6(16) . . . . ?
O5F3 C1F3 C2F3 C3F3 58(2) . . . . ?
O5F3 C5F3 C6F3 O6F3 -77(3) . . . . ?
C1F3 O5F3 C5F3 C4F3 60(2) . . . . ?
C1F3 O5F3 C5F3 C6F3 -178.5(18) . . . . ?
C1F3 C2F3 C3F3 O3F3 -177.7(16) . . . . ?
C1F3 C2F3 C3F3 C4F3 -55(2) . . . . ?
C2F3 C3F3 C4F3 O1E3 175.4(15) . . . . ?
C2F3 C3F3 C4F3 C5F3 55(2) . . . . ?
C3F3 C4F3 C5F3 O5F3 -58(2) . . . . ?
C3F3 C4F3 C5F3 C6F3 -175.5(19) . . . . ?
C4F3 C5F3 C6F3 O6F3 43(3) . . . . ?
C5F3 O5F3 C1F3 O1F3 59(2) . . . . ?
C5F3 O5F3 C1F3 C2F3 -61(2) . . . . ?
C1A4 C2A4 C3A4 C4A4 -53(2) . . . . ?
C1A4 C2A4 C3A4 O3A4 -175.8(16) . . . . ?
C1A4 O1A4 C4B4 C3B4 128.1(17) . . . . ?
C1A4 O1A4 C4B4 C5B4 -112.0(19) . . . . ?
C2A4 C1A4 O1A4 C4B4 -131.5(17) . . . . ?
C2A4 C1A4 O5A4 C5A4 -58(2) . . . . ?
C2A4 C3A4 C4A4 C5A4 53(2) . . . . ?
C2A4 C3A4 C4A4 O1F4 171.2(17) . . . . ?
C3A4 C4A4 C5A4 C6A4 -172(2) . . . . ?
C3A4 C4A4 C5A4 O5A4 -54(2) . . . . ?
C3A4 C4A4 O1F4 C1F4 128.2(18) . . . . ?
C4A4 C5A4 C6A4 O6A4 -177.6(19) . . . . ?
C4A4 C5A4 O5A4 C1A4 57(2) . . . . ?
C5A4 C4A4 O1F4 C1F4 -112.5(19) . . . . ?
C6A4 C5A4 O5A4 C1A4 179.8(17) . . . . ?
O1A4 C1A4 C2A4 C3A4 -65(2) . . . . ?
O1A4 C1A4 C2A4 O2A4 60(2) . . . . ?
O1A4 C1A4 O5A4 C5A4 59(2) . . . . ?
O1A4 C4B4 C5B4 C6B4 72(2) . . . . ?
O1A4 C4B4 C5B4 O5B4 -170.8(15) . . . . ?
O2A4 C2A4 C3A4 C4A4 -175.9(17) . . . . ?
O2A4 C2A4 C3A4 O3A4 61(2) . . . . ?
O3A4 C3A4 C4A4 C5A4 176.5(18) . . . . ?
O3A4 C3A4 C4A4 O1F4 -65(2) . . . . ?
O5A4 C1A4 C2A4 C3A4 55(2) . . . . ?
O5A4 C1A4 C2A4 O2A4 179.1(16) . . . . ?
O5A4 C1A4 O1A4 C4B4 107.9(18) . . . . ?
O5A4 C5A4 C6A4 O6A4 61(2) . . . . ?
C1B4 C2B4 C3B4 C4B4 -55(2) . . . . ?
C1B4 C2B4 C3B4 O3B4 -175.6(16) . . . . ?
C1B4 O1B4 C4C4 C3C4 134.7(17) . . . . ?
C1B4 O1B4 C4C4 C5C4 -106(2) . . . . ?
C2B4 C1B4 O1B4 C4C4 -134.4(17) . . . . ?
C2B4 C1B4 O5B4 C5B4 -61(2) . . . . ?
C2B4 C3B4 C4B4 O1A4 174.5(16) . . . . ?
C2B4 C3B4 C4B4 C5B4 57(2) . . . . ?
C3B4 C4B4 C5B4 C6B4 -173.1(18) . . . . ?
C3B4 C4B4 C5B4 O5B4 -56(2) . . . . ?
C4B4 C5B4 C6B4 O6B4 -172.4(17) . . . . ?
C4B4 C5B4 O5B4 C1B4 59(2) . . . . ?
C6B4 C5B4 O5B4 C1B4 -179.8(17) . . . . ?
O1B4 C1B4 C2B4 C3B4 -61(2) . . . . ?
O1B4 C1B4 C2B4 O2B4 65.3(19) . . . . ?
O1B4 C1B4 O5B4 C5B4 54(2) . . . . ?
O1B4 C4C4 C5C4 C6C4 71(2) . . . . ?
O1B4 C4C4 C5C4 O5C4 -167.7(16) . . . . ?
O2B4 C2B4 C3B4 C4B4 -178.1(17) . . . . ?
O2B4 C2B4 C3B4 O3B4 61(2) . . . . ?
O3B4 C3B4 C4B4 O1A4 -65.9(19) . . . . ?
O3B4 C3B4 C4B4 C5B4 176.1(16) . . . . ?
O5B4 C1B4 C2B4 C3B4 57(2) . . . . ?
O5B4 C1B4 C2B4 O2B4 -176.4(15) . . . . ?
O5B4 C1B4 O1B4 C4C4 107.1(19) . . . . ?
O5B4 C5B4 C6B4 O6B4 70(2) . . . . ?
C1C4 C2C4 C3C4 C4C4 -58(2) . . . . ?
C1C4 C2C4 C3C4 O3C4 -175.1(15) . . . . ?
C1C4 O1C4 C4D4 C3D4 129.5(19) . . . . ?
C1C4 O1C4 C4D4 C5D4 -109(2) . . . . ?
C2C4 C1C4 O1C4 C4D4 -132.1(17) . . . . ?
C2C4 C1C4 O5C4 C5C4 -62(2) . . . . ?
C2C4 C3C4 C4C4 O1B4 172.2(17) . . . . ?
C2C4 C3C4 C4C4 C5C4 55(2) . . . . ?
C3C4 C4C4 C5C4 C6C4 -174(2) . . . . ?
C3C4 C4C4 C5C4 O5C4 -53(2) . . . . ?
C4C4 C5C4 C6C4 O6C4 -166(2) . . . . ?
C4C4 C5C4 O5C4 C1C4 58(2) . . . . ?
C6C4 C5C4 O5C4 C1C4 -173.9(17) . . . . ?
O1C4 C1C4 C2C4 C3C4 -61(2) . . . . ?
O1C4 C1C4 C2C4 O2C4 60(2) . . . . ?
O1C4 C1C4 O5C4 C5C4 56(2) . . . . ?
O1C4 C4D4 C5D4 C6D4 68(2) . . . . ?
O1C4 C4D4 C5D4 O5D4 -172.5(15) . . . . ?
O2C4 C2C4 C3C4 C4C4 -177.6(16) . . . . ?
O2C4 C2C4 C3C4 O3C4 65(2) . . . . ?
O3C4 C3C4 C4C4 O1B4 -69.5(19) . . . . ?
O3C4 C3C4 C4C4 C5C4 173.5(17) . . . . ?
O5C4 C1C4 C2C4 C3C4 61(2) . . . . ?
O5C4 C1C4 C2C4 O2C4 -177.3(16) . . . . ?
O5C4 C1C4 O1C4 C4D4 109(2) . . . . ?
O5C4 C5C4 C6C4 O6C4 69(3) . . . . ?
C1D4 C2D4 C3D4 C4D4 -54(2) . . . . ?
C1D4 C2D4 C3D4 O3D4 -175.3(16) . . . . ?
C1D4 O1D4 C4E4 C3E4 126(2) . . . . ?
C1D4 O1D4 C4E4 C5E4 -112(2) . . . . ?
C2D4 C1D4 O1D4 C4E4 -131.7(18) . . . . ?
C2D4 C1D4 O5D4 C5D4 -62(2) . . . . ?
C2D4 C3D4 C4D4 O1C4 173.7(17) . . . . ?
C2D4 C3D4 C4D4 C5D4 52(2) . . . . ?
C3D4 C4D4 C5D4 C6D4 -173(2) . . . . ?
C3D4 C4D4 C5D4 O5D4 -54(2) . . . . ?
C4D4 C5D4 C6D4 O6D4 -175.0(18) . . . . ?
C4D4 C5D4 O5D4 C1D4 63(2) . . . . ?
C6D4 C5D4 O5D4 C1D4 -175.2(18) . . . . ?
O1D4 C1D4 C2D4 C3D4 -62(2) . . . . ?
O1D4 C1D4 C2D4 O2D4 63(2) . . . . ?
O1D4 C1D4 O5D4 C5D4 55(2) . . . . ?
O1D4 C4E4 C5E4 C6E4 70(2) . . . . ?
O1D4 C4E4 C5E4 O5E4 -171.2(16) . . . . ?
O2D4 C2D4 C3D4 C4D4 -175.9(17) . . . . ?
O2D4 C2D4 C3D4 O3D4 62(2) . . . . ?
O3D4 C3D4 C4D4 O1C4 -65(2) . . . . ?
O3D4 C3D4 C4D4 C5D4 173.3(18) . . . . ?
O5D4 C1D4 C2D4 C3D4 57(2) . . . . ?
O5D4 C1D4 C2D4 O2D4 -178.3(17) . . . . ?
O5D4 C1D4 O1D4 C4E4 111.9(19) . . . . ?
O5D4 C5D4 C6D4 O6D4 65(2) . . . . ?
C1E4 C2E4 C3E4 C4E4 -54(3) . . . . ?
C1E4 C2E4 C3E4 O3E4 -174.6(19) . . . . ?
C1E4 O1E4 C4F4 C3F4 131.3(19) . . . . ?
C1E4 O1E4 C4F4 C5F4 -109(2) . . . . ?
C2E4 C1E4 O1E4 C4F4 -130.6(19) . . . . ?
C2E4 C1E4 O5E4 C5E4 -63(2) . . . . ?
C2E4 C3E4 C4E4 O1D4 172.8(18) . . . . ?
C2E4 C3E4 C4E4 C5E4 53(3) . . . . ?
C3E4 C4E4 C5E4 C6E4 -170.7(19) . . . . ?
C3E4 C4E4 C5E4 O5E4 -52(2) . . . . ?
C4E4 C5E4 C6E4 O6E4 -172.7(19) . . . . ?
C4E4 C5E4 O5E4 C1E4 57(2) . . . . ?
C6E4 C5E4 O5E4 C1E4 -178(2) . . . . ?
O1E4 C1E4 C2E4 C3E4 -62(2) . . . . ?
O1E4 C1E4 C2E4 O2E4 63(2) . . . . ?
O1E4 C1E4 O5E4 C5E4 56(2) . . . . ?
O1E4 C4F4 C5F4 C6F4 71(2) . . . . ?
O1E4 C4F4 C5F4 O5F4 -167.3(16) . . . . ?
O2E4 C2E4 C3E4 C4E4 -178(2) . . . . ?
O2E4 C2E4 C3E4 O3E4 62(3) . . . . ?
O3E4 C3E4 C4E4 O1D4 -66(2) . . . . ?
O3E4 C3E4 C4E4 C5E4 174.8(17) . . . . ?
O5E4 C1E4 C2E4 C3E4 58(3) . . . . ?
O5E4 C1E4 C2E4 O2E4 -177.0(17) . . . . ?
O5E4 C1E4 O1E4 C4F4 108(2) . . . . ?
O5E4 C5E4 C6E4 O6E4 67(2) . . . . ?
C1F4 C2F4 C3F4 C4F4 -53(2) . . . . ?
C1F4 C2F4 C3F4 O3F4 -177.4(16) . . . . ?
C2F4 C1F4 O1F4 C4A4 -129.9(19) . . . . ?
C2F4 C1F4 O5F4 C5F4 -62(2) . . . . ?
C2F4 C3F4 C4F4 O1E4 169.7(16) . . . . ?
C2F4 C3F4 C4F4 C5F4 54(2) . . . . ?
C3F4 C4F4 C5F4 C6F4 -175(2) . . . . ?
C3F4 C4F4 C5F4 O5F4 -53(2) . . . . ?
C4F4 C5F4 C6F4 O6F4 -175(3) . . . . ?
C4F4 C5F4 C6F4 O7F4 63(3) . . . . ?
C4F4 C5F4 O5F4 C1F4 59(2) . . . . ?
C6F4 C5F4 O5F4 C1F4 -175.8(16) . . . . ?
O1F4 C4A4 C5A4 C6A4 72(2) . . . . ?
O1F4 C4A4 C5A4 O5A4 -170.3(14) . . . . ?
O1F4 C1F4 C2F4 C3F4 -62(2) . . . . ?
O1F4 C1F4 C2F4 O2F4 61(2) . . . . ?
O1F4 C1F4 O5F4 C5F4 54(2) . . . . ?
O2F4 C2F4 C3F4 C4F4 -174.5(17) . . . . ?
O2F4 C2F4 C3F4 O3F4 61(2) . . . . ?
O3F4 C3F4 C4F4 O1E4 -64(2) . . . . ?
O3F4 C3F4 C4F4 C5F4 -179.6(17) . . . . ?
O5F4 C1F4 C2F4 C3F4 57(2) . . . . ?
O5F4 C1F4 C2F4 O2F4 179.4(18) . . . . ?
O5F4 C1F4 O1F4 C4A4 110(2) . . . . ?
O5F4 C5F4 C6F4 O6F4 63(3) . . . . ?
O5F4 C5F4 C6F4 O7F4 -59(3) . . . . ?
P1 O4 C1 C2 175(3) . . . . ?
O0AA P1 O4 C1 -159(3) . . . . ?
O2 P1 O4 C1 78(3) . . . . ?
O3 P1 O4 C1 -40(3) . . . . ?
O1B P1 O4 C1 -112(3) . . . . ?
O2B P1 O4 C1 139(3) . . . . ?
O3B P1 O4 C1 14(5) . . . . ?
O4 C1 C2 C3 174(3) . . . . ?
P2 O5 C12 C11 -169.2(18) . . . . ?
O6 P2 O5 C12 -72(2) . . . . ?
O6 P2 O5 K1 97.3(15) . . . . ?
O7 P2 O5 C12 51(2) . . . . ?
O7 P2 O5 K1 -139.1(15) . . . . ?
O8 P2 O5 C12 174.3(18) . . . . ?
O8 P2 O5 K1 -16.2(14) . . . . ?
C1 C2 C3 C4 177(4) . . . . ?
C2 C3 C4 C5 175(3) . . . . ?
C3 C4 C5 C6 178(3) . . . . ?
C4 C5 C6 C7 -178(3) . . . . ?
C5 C6 C7 C8 -180(3) . . . . ?
C6 C7 C8 C9 178(3) . . . . ?
C7 C8 C9 C10 176(3) . . . . ?
C8 C9 C10 C11 -178(2) . . . . ?
C9 C10 C11 C12 -74(4) . . . . ?
C10 C11 C12 O5 176(2) . . . . ?
P3 O12 C13 C14 83(15) . . . . ?
P3 O12B C13B C14B -146(8) . . . . ?
O9 P3 O12 C13 -170(6) . . . . ?
O10 P3 O12 C13 78(6) . . . . ?
O11 P3 O12 C13 -53(7) . . . . ?
O12 C13 C14 C15 134(9) . . . . ?
O9B P3 O12B C13B 136(12) . . . . ?
O10B P3 O12B C13B 7(13) . . . . ?
O11B P3 O12B C13B -101(12) . . . . ?
O12B C13B C14B C15B -167(9) . . . . ?
C13 C14 C15 C16 -129(11) . . . . ?
C14 C15 C16 C17 -138(13) . . . . ?
C15 C16 C17 C18 163(7) . . . . ?
C13B C14B C15B C16 166(10) . . . . ?
C14B C15B C16 C17 -166(8) . . . . ?
C15B C16 C17 C18 -164(8) . . . . ?
C16 C17 C18 C19 -177(7) . . . . ?
C16 C17 C18 C19B 104(22) . . . . ?
C17 C18 C19 C20 -176(7) . . . . ?
C17 C18 C19B C20 114(21) . . . . ?
C18 C19 C20 C21 179(7) . . . . ?
C18 C19B C20 C21 -140(20) . . . . ?
C19B C20 C21 C22B -93(28) . . . . ?
C20 C21 C22B O90W -179(9) . . . . ?
K1 O5 C12 C11 22(3) . . . . ?

loop_
_twin_individual_id
_twin_individual_mass_fraction_refined
1 0.94(7)
2 0.06(7)
